data_4106429
loop_
_publ_author_name
'Xing Lu'
'Yongfu Lian'
'Christine M. Beavers'
'Naomi Mizorogi'
'Zdenek Slanina'
'Shigeru Nagase'
'Takeshi Akasaka'

_publ_section_title
;
 Crystallographic X-ray Analyses of Yb@C2v(3)-C80 Reveal a Feasible Rule
 That Governs the Location of a Rare Earth Metal inside a Medium-Sized
 Fullerene
;
_journal_name_full 'Journal of the American Chemical Society'
_journal_page_first 10772
_journal_page_last 10775
_journal_paper_doi 10.1021/ja204653z
_journal_volume 133
_journal_year 2011
_chemical_formula_moiety 'Yb C116 H44N4Ni, 1.5 (C6H6) (C1 S2)'
_chemical_formula_sum 'C126 H53 N4 Ni S2 Yb'
_chemical_formula_weight 1918.59
_chemical_name_common Yb@C80Ni(OEP)
_chemical_name_systematic
;
 Yb@C80Ni(OEP)
;
_space_group_IT_number 2
_symmetry_cell_setting triclinic
_symmetry_Int_Tables_number 2
_symmetry_space_group_name_Hall '-P 1'
_symmetry_space_group_name_H-M 'P -1'
_atom_sites_solution_hydrogens geom
_atom_sites_solution_primary direct
_atom_sites_solution_secondary difmap
_audit_creation_method SHELXL-97
_cell_angle_alpha 76.713(2)
_cell_angle_beta 73.192(2)
_cell_angle_gamma 64.903(2)
_cell_formula_units_Z 2
_cell_length_a 15.448(3)
_cell_length_b 15.944(3)
_cell_length_c 17.894(4)
_cell_measurement_temperature 90(2)
_cell_volume 3791.4(13)
_computing_cell_refinement PROCESS-AUTO
_computing_data_collection PROCESS-AUTO
_computing_structure_refinement 'SHELXL-97 (Sheldrick, 1997)'
_diffrn_ambient_temperature 90(2)
_diffrn_measured_fraction_theta_full 0.966
_diffrn_measured_fraction_theta_max 0.966
_diffrn_measurement_device_type 'Bruker APEXII CCD'
_diffrn_measurement_method 'phi and omega scans'
_diffrn_radiation_monochromator graphite
_diffrn_radiation_source 'fine-focus sealed tube'
_diffrn_radiation_type MoK\a
_diffrn_radiation_wavelength 0.71073
_diffrn_reflns_av_R_equivalents 0.1002
_diffrn_reflns_av_sigmaI/netI 0.0523
_diffrn_reflns_limit_h_max 18
_diffrn_reflns_limit_h_min -17
_diffrn_reflns_limit_k_max 18
_diffrn_reflns_limit_k_min -18
_diffrn_reflns_limit_l_max 16
_diffrn_reflns_limit_l_min -21
_diffrn_reflns_number 17801
_diffrn_reflns_theta_full 25.03
_diffrn_reflns_theta_max 25.03
_diffrn_reflns_theta_min 1.42
_exptl_absorpt_coefficient_mu 1.598
_exptl_absorpt_correction_T_max 0.6908
_exptl_absorpt_correction_T_min 0.6126
_exptl_absorpt_correction_type numerical
_exptl_crystal_colour Black
_exptl_crystal_density_diffrn 1.681
_exptl_crystal_description Block
_exptl_crystal_F_000 1934
_exptl_crystal_size_max 0.34
_exptl_crystal_size_mid 0.29
_exptl_crystal_size_min 0.25
_refine_diff_density_max 2.815
_refine_diff_density_min -2.787
_refine_diff_density_rms 0.201
_refine_ls_extinction_method none
_refine_ls_goodness_of_fit_ref 1.108
_refine_ls_hydrogen_treatment mixed
_refine_ls_matrix_type full
_refine_ls_number_parameters 616
_refine_ls_number_reflns 12933
_refine_ls_number_restraints 100
_refine_ls_restrained_S_all 1.110
_refine_ls_R_factor_all 0.0831
_refine_ls_R_factor_gt 0.0820
_refine_ls_shift/su_max 0.003
_refine_ls_shift/su_mean 0.000
_refine_ls_structure_factor_coef Fsqd
_refine_ls_weighting_details 'calc w=1/[\s^2^(Fo^2^)+(0.0980P)^2^+43.9907P] where P=(Fo^2^+2Fc^2^)/3'
_refine_ls_weighting_scheme calc
_refine_ls_wR_factor_gt 0.2079
_refine_ls_wR_factor_ref 0.2089
_reflns_number_gt 12643
_reflns_number_total 12933
_reflns_threshold_expression >2sigma(I)
_cod_data_source_file ja204653z_si_002.cif
_cod_data_source_block ybc80niOEP_90K
_cod_database_code 4106429

loop_
_symmetry_equiv_pos_as_xyz
'x, y, z'
'-x, -y, -z'

loop_
_atom_site_label
_atom_site_type_symbol
_atom_site_fract_x
_atom_site_fract_y
_atom_site_fract_z
_atom_site_U_iso_or_equiv
_atom_site_adp_type
_atom_site_occupancy
_atom_site_symmetry_multiplicity
_atom_site_calc_flag
_atom_site_refinement_flags
_atom_site_disorder_assembly
_atom_site_disorder_group
C01N C 0.6868(5) 0.4372(5) -0.1043(4) 0.0178(3) Uani 1 1 d . . .
H01A H 0.6678 0.4272 -0.1482 0.027 Uiso 1 1 calc R . .
H01B H 0.6281 0.4639 -0.0639 0.027 Uiso 1 1 calc R . .
H01C H 0.7304 0.3775 -0.0818 0.027 Uiso 1 1 calc R . .
C02N C 0.7402(5) 0.5048(5) -0.1342(4) 0.0178(3) Uani 1 1 d . . .
H02A H 0.7986 0.4781 -0.1757 0.021 Uiso 1 1 calc R . .
H02B H 0.6963 0.5645 -0.1580 0.021 Uiso 1 1 calc R . .
C03N C 0.7719(5) 0.5241(5) -0.0698(4) 0.0178(3) Uani 1 1 d . . .
C04N C 0.7278(5) 0.5972(5) -0.0274(4) 0.0178(3) Uani 1 1 d . . .
C05N C 0.6332(5) 0.6796(5) -0.0324(4) 0.0178(3) Uani 1 1 d . . .
H05A H 0.6210 0.6899 -0.0858 0.021 Uiso 1 1 calc R . .
H05B H 0.6394 0.7360 -0.0244 0.021 Uiso 1 1 calc R . .
C06N C 0.5454(5) 0.6667(5) 0.0285(4) 0.0178(3) Uani 1 1 d . . .
H06A H 0.4859 0.7222 0.0228 0.027 Uiso 1 1 calc R . .
H06B H 0.5564 0.6577 0.0815 0.027 Uiso 1 1 calc R . .
H06C H 0.5377 0.6118 0.0200 0.027 Uiso 1 1 calc R . .
C07N C 0.7866(5) 0.5792(5) 0.0279(4) 0.0178(3) Uani 1 1 d . . .
C08N C 0.7643(5) 0.6386(5) 0.0825(4) 0.0178(3) Uani 1 1 d . . .
C09N C 0.8161(5) 0.6201(5) 0.1393(4) 0.0178(3) Uani 1 1 d . . .
C10N C 0.7894(5) 0.6804(5) 0.1978(4) 0.0178(3) Uani 1 1 d . . .
C11N C 0.7025(5) 0.7719(5) 0.2042(4) 0.0178(3) Uani 1 1 d . . .
H11A H 0.6958 0.8042 0.1506 0.021 Uiso 1 1 calc R . .
H11B H 0.7146 0.8119 0.2317 0.021 Uiso 1 1 calc R . .
C12N C 0.6063(5) 0.7605(5) 0.2484(4) 0.0178(3) Uani 1 1 d . . .
H12A H 0.5527 0.8221 0.2507 0.027 Uiso 1 1 calc R . .
H12B H 0.6118 0.7300 0.3020 0.027 Uiso 1 1 calc R . .
H12C H 0.5930 0.7223 0.2209 0.027 Uiso 1 1 calc R . .
C13N C 0.8546(5) 0.6375(5) 0.2448(4) 0.0178(3) Uani 1 1 d . . .
C14N C 0.8582(5) 0.6704(5) 0.3156(4) 0.0178(3) Uani 1 1 d . . .
H14A H 0.8283 0.7394 0.3097 0.021 Uiso 1 1 calc R . .
H14B H 0.9276 0.6511 0.3174 0.021 Uiso 1 1 calc R . .
C15N C 0.8055(5) 0.6326(5) 0.3934(4) 0.0178(3) Uani 1 1 d . . .
H15A H 0.8106 0.6567 0.4369 0.027 Uiso 1 1 calc R . .
H15B H 0.8357 0.5643 0.4003 0.027 Uiso 1 1 calc R . .
H15C H 0.7363 0.6526 0.3926 0.027 Uiso 1 1 calc R . .
C16N C 0.9229(5) 0.5510(5) 0.2141(4) 0.0178(3) Uani 1 1 d . . .
C17N C 1.0014(5) 0.4886(5) 0.2451(4) 0.0178(3) Uani 1 1 d . . .
C18N C 1.0663(5) 0.4054(5) 0.2167(4) 0.0178(3) Uani 1 1 d . . .
C19N C 1.1477(5) 0.3392(5) 0.2513(4) 0.0178(3) Uani 1 1 d . . .
C20N C 1.1753(5) 0.3497(5) 0.3213(4) 0.0178(3) Uani 1 1 d . . .
H20A H 1.1350 0.4135 0.3356 0.021 Uiso 1 1 calc R . .
H20B H 1.2447 0.3429 0.3064 0.021 Uiso 1 1 calc R . .
C21N C 1.1625(5) 0.2800(5) 0.3930(4) 0.0178(3) Uani 1 1 d . . .
H21A H 1.1819 0.2913 0.4361 0.027 Uiso 1 1 calc R . .
H21B H 1.2036 0.2164 0.3800 0.027 Uiso 1 1 calc R . .
H21C H 1.0937 0.2871 0.4093 0.027 Uiso 1 1 calc R . .
C22N C 1.1922(5) 0.2669(5) 0.2074(4) 0.0178(3) Uani 1 1 d . . .
C23N C 1.2801(5) 0.1779(5) 0.2183(4) 0.0178(3) Uani 1 1 d . . .
H23A H 1.3151 0.1868 0.2523 0.021 Uiso 1 1 calc R . .
H23B H 1.3253 0.1654 0.1664 0.021 Uiso 1 1 calc R . .
C24N C 1.2533(5) 0.0929(5) 0.2549(4) 0.0178(3) Uani 1 1 d . . .
H24A H 1.3130 0.0376 0.2603 0.027 Uiso 1 1 calc R . .
H24B H 1.2199 0.0826 0.2209 0.027 Uiso 1 1 calc R . .
H24C H 1.2098 0.1039 0.3068 0.027 Uiso 1 1 calc R . .
C25N C 1.1391(5) 0.2894(5) 0.1471(4) 0.0178(3) Uani 1 1 d . . .
C26N C 1.1617(5) 0.2301(5) 0.0922(4) 0.0178(3) Uani 1 1 d . . .
C27N C 1.1082(5) 0.2483(5) 0.0366(4) 0.0178(3) Uani 1 1 d . . .
C28N C 1.1291(5) 0.1844(5) -0.0170(4) 0.0178(3) Uani 1 1 d . . .
C29N C 1.2091(5) 0.0891(5) -0.0192(4) 0.0178(3) Uani 1 1 d . . .
H29A H 1.2677 0.0915 -0.0091 0.021 Uiso 1 1 calc R . .
H29B H 1.2269 0.0708 -0.0725 0.021 Uiso 1 1 calc R . .
C30N C 1.1809(5) 0.0151(5) 0.0406(4) 0.0178(3) Uani 1 1 d . . .
H30A H 1.2360 -0.0454 0.0365 0.027 Uiso 1 1 calc R . .
H30B H 1.1240 0.0111 0.0301 0.027 Uiso 1 1 calc R . .
H30C H 1.1645 0.0321 0.0937 0.027 Uiso 1 1 calc R . .
C31N C 1.0613(5) 0.2258(5) -0.0616(4) 0.0178(3) Uani 1 1 d . . .
C32N C 1.0469(5) 0.1892(5) -0.1255(4) 0.0178(3) Uani 1 1 d . . .
H32A H 1.1097 0.1407 -0.1479 0.021 Uiso 1 1 calc R . .
H32B H 1.0278 0.2406 -0.1682 0.021 Uiso 1 1 calc R . .
C33N C 0.9683(5) 0.1473(5) -0.0956(4) 0.0178(3) Uani 1 1 d . . .
H33A H 0.9614 0.1248 -0.1393 0.027 Uiso 1 1 calc R . .
H33B H 0.9057 0.1953 -0.0742 0.027 Uiso 1 1 calc R . .
H33C H 0.9877 0.0952 -0.0543 0.027 Uiso 1 1 calc R . .
C34N C 0.9986(5) 0.3156(5) -0.0347(4) 0.0178(3) Uani 1 1 d . . .
C35N C 0.9203(5) 0.3768(5) -0.0662(4) 0.0178(3) Uani 1 1 d . . .
C36N C 0.8570(5) 0.4620(5) -0.0389(4) 0.0178(3) Uani 1 1 d . . .
N1 N 0.8660(4) 0.4957(4) 0.0211(3) 0.0100(5) Uani 1 1 d . . .
N2 N 0.8986(4) 0.5405(4) 0.1492(3) 0.0100(5) Uani 1 1 d . . .
N3 N 1.0613(4) 0.3745(4) 0.1526(3) 0.0100(5) Uani 1 1 d . . .
N4 N 1.0274(4) 0.3288(4) 0.0260(3) 0.0100(5) Uani 1 1 d . . .
Ni1 Ni 0.96498(5) 0.43617(5) 0.08582(4) 0.0080(2) Uani 1 1 d . . .
H2 H 0.707(6) 0.699(5) 0.080(4) 0.011(17) Uiso 1 1 d . . .
H1 H 0.899(8) 0.367(7) -0.107(6) 0.04(3) Uiso 1 1 d . . .
H4 H 1.223(7) 0.172(7) 0.092(5) 0.03(2) Uiso 1 1 d . . .
H3 H 1.008(6) 0.513(5) 0.292(4) 0.013(18) Uiso 1 1 d . . .
Yb1 Yb 0.75881(9) 0.25806(8) 0.40300(6) 0.0108(4) Uani 0.634(8) 1 d P A 1
C01A C 0.5290(9) 0.3425(9) 0.1510(7) 0.0258(6) Uani 0.634(8) 1 d P A 1
C02A C 0.4870(9) 0.2796(9) 0.1998(7) 0.0258(6) Uani 0.634(8) 1 d P A 1
C03A C 0.6219(9) 0.3071(9) 0.1032(7) 0.0258(6) Uani 0.634(8) 1 d P A 1
C04A C 0.5316(10) 0.1832(9) 0.2000(7) 0.0258(6) Uani 0.634(8) 1 d P A 1
C05A C 0.4274(12) 0.2818(10) 0.4130(8) 0.0258(6) Uani 0.634(8) 1 d P A 1
C06A C 0.4378(10) 0.3155(9) 0.2748(7) 0.0258(6) Uani 0.634(8) 1 d P A 1
C07A C 0.4382(10) 0.2459(9) 0.3436(7) 0.0258(6) Uani 0.634(8) 1 d P A 1
C08A C 0.4862(10) 0.1436(9) 0.3454(7) 0.0258(6) Uani 0.634(8) 1 d P A 1
C09A C 0.5223(10) 0.0868(9) 0.4125(7) 0.0258(6) Uani 0.634(8) 1 d P A 1
C10A C 0.5310(10) 0.1185(9) 0.2681(8) 0.0258(6) Uani 0.634(8) 1 d P A 1
C11A C 0.6053(10) 0.0003(9) 0.4001(8) 0.0258(6) Uani 0.634(8) 1 d P A 1
C12A C 0.6696(10) 0.4231(9) 0.1351(7) 0.0258(6) Uani 0.634(8) 1 d P A 1
C13A C 0.5674(10) 0.4610(9) 0.1878(7) 0.0258(6) Uani 0.634(8) 1 d P A 1
C14A C 0.6917(10) 0.3480(9) 0.0982(7) 0.0258(6) Uani 0.634(8) 1 d P A 1
C15A C 0.5055(10) 0.4195(9) 0.1941(7) 0.0258(6) Uani 0.634(8) 1 d P A 1
C16A C 0.4498(10) 0.4008(9) 0.2732(7) 0.0258(6) Uani 0.634(8) 1 d P A 1
C17A C 0.4585(10) 0.4278(9) 0.3383(7) 0.0258(6) Uani 0.634(8) 1 d P A 1
C18A C 0.4427(10) 0.3752(10) 0.4089(8) 0.0258(6) Uani 0.634(8) 1 d P A 1
C19A C 0.7137(10) 0.4739(9) 0.3008(7) 0.0258(6) Uani 0.634(8) 1 d P A 1
C20A C 0.7335(10) 0.4321(9) 0.1729(8) 0.0258(6) Uani 0.634(8) 1 d P A 1
C21A C 0.6753(10) 0.4805(9) 0.2408(7) 0.0258(6) Uani 0.634(8) 1 d P A 1
C22A C 0.5242(10) 0.4722(10) 0.3322(7) 0.0258(6) Uani 0.634(8) 1 d P A 1
C23A C 0.5737(10) 0.4887(9) 0.2550(7) 0.0258(6) Uani 0.634(8) 1 d P A 1
C24A C 0.6593(10) 0.4718(9) 0.3797(7) 0.0258(6) Uani 0.634(8) 1 d P A 1
C25A C 0.5652(10) 0.4612(9) 0.3970(7) 0.0258(6) Uani 0.634(8) 1 d P A 1
C26A C 0.8159(10) 0.4124(9) 0.3001(8) 0.0258(6) Uani 0.634(8) 1 d P A 1
C27A C 0.8664(10) 0.3512(9) 0.2396(8) 0.0258(6) Uani 0.634(8) 1 d P A 1
C28A C 0.8279(10) 0.3590(9) 0.1765(7) 0.0258(6) Uani 0.634(8) 1 d P A 1
C29A C 0.8522(10) 0.2789(9) 0.1360(8) 0.0258(6) Uani 0.634(8) 1 d P A 1
C30A C 0.7869(10) 0.2745(9) 0.0996(8) 0.0258(6) Uani 0.634(8) 1 d P A 1
C31A C 0.9188(10) 0.1918(9) 0.1661(8) 0.0258(6) Uani 0.634(8) 1 d P A 1
C32A C 0.8226(10) 0.3906(9) 0.3807(7) 0.0258(6) Uani 0.634(8) 1 d P A 1
C33A C 0.8917(9) 0.3050(8) 0.4063(7) 0.0258(6) Uani 0.634(8) 1 d P A 1
C34A C 0.9507(10) 0.2397(9) 0.3487(7) 0.0258(6) Uani 0.634(8) 1 d P A 1
C35A C 0.9422(10) 0.2598(9) 0.2688(7) 0.0258(6) Uani 0.634(8) 1 d P A 1
C36A C 0.9639(10) 0.1832(9) 0.2294(8) 0.0258(6) Uani 0.634(8) 1 d P A 1
C37A C 0.7023(10) 0.3754(9) 0.5014(7) 0.0258(6) Uani 0.634(8) 1 d P A 1
C38A C 0.7263(10) 0.4264(9) 0.4297(7) 0.0258(6) Uani 0.634(8) 1 d P A 1
C39A C 0.4767(10) 0.3627(9) 0.4727(8) 0.0258(6) Uani 0.634(8) 1 d P A 1
C40A C 0.5404(10) 0.4073(9) 0.4701(7) 0.0258(6) Uani 0.634(8) 1 d P A 1
C41A C 0.6087(10) 0.3660(9) 0.5205(7) 0.0258(6) Uani 0.634(8) 1 d P A 1
C42A C 0.9098(10) 0.1063(9) 0.1710(8) 0.0258(6) Uani 0.634(8) 1 d P A 1
C43A C 0.8333(9) 0.1019(9) 0.1437(7) 0.0258(6) Uani 0.634(8) 1 d P A 1
C44A C 0.7757(9) 0.1854(9) 0.1022(8) 0.0258(6) Uani 0.634(8) 1 d P A 1
C45A C 0.6770(9) 0.2065(9) 0.1032(7) 0.0258(6) Uani 0.634(8) 1 d P A 1
C46A C 0.6330(10) 0.1461(9) 0.1474(8) 0.0258(6) Uani 0.634(8) 1 d P A 1
C47A C 0.8243(10) -0.0238(9) 0.2590(8) 0.0258(6) Uani 0.634(8) 1 d P A 1
C48A C 0.7888(10) 0.0361(9) 0.1897(7) 0.0258(6) Uani 0.634(8) 1 d P A 1
C49A C 0.6901(10) 0.0568(9) 0.1891(8) 0.0258(6) Uani 0.634(8) 1 d P A 1
C50A C 0.7617(9) -0.0590(9) 0.3189(7) 0.0258(6) Uani 0.634(8) 1 d P A 1
C51A C 0.6534(9) -0.0171(9) 0.3226(8) 0.0258(6) Uani 0.634(8) 1 d P A 1
C52A C 0.6248(10) 0.0364(9) 0.2581(8) 0.0258(6) Uani 0.634(8) 1 d P A 1
C53A C 0.9480(10) 0.0441(9) 0.2354(8) 0.0258(6) Uani 0.634(8) 1 d P A 1
C54A C 0.9181(10) -0.0481(10) 0.3575(8) 0.0258(6) Uani 0.634(8) 1 d P A 1
C55A C 0.9094(11) -0.0215(10) 0.2799(7) 0.0258(6) Uani 0.634(8) 1 d P A 1
C56A C 0.9661(11) 0.1488(9) 0.3922(7) 0.0258(6) Uani 0.634(8) 1 d P A 1
C57A C 0.9850(10) 0.0737(9) 0.3523(8) 0.0258(6) Uani 0.634(8) 1 d P A 1
C58A C 0.9852(11) 0.0910(9) 0.2720(8) 0.0258(6) Uani 0.634(8) 1 d P A 1
C59A C 0.9511(11) 0.0020(9) 0.3949(8) 0.0258(6) Uani 0.634(8) 1 d P A 1
C60A C 0.8337(11) -0.0408(10) 0.4901(7) 0.0258(6) Uani 0.634(8) 1 d P A 1
C61A C 0.8468(10) -0.0765(9) 0.4193(7) 0.0258(6) Uani 0.634(8) 1 d P A 1
C62A C 0.7697(10) -0.0787(9) 0.3983(7) 0.0258(6) Uani 0.634(8) 1 d P A 1
C63A C 0.7408(10) -0.0058(9) 0.5384(7) 0.0258(6) Uani 0.634(8) 1 d P A 1
C64A C 0.9123(10) 0.1548(9) 0.4730(7) 0.0258(6) Uani 0.634(8) 1 d P A 1
C65A C 0.8697(10) 0.0888(9) 0.5138(7) 0.0258(6) Uani 0.634(8) 1 d P A 1
C66A C 0.8951(10) 0.0079(9) 0.4758(8) 0.0258(6) Uani 0.634(8) 1 d P A 1
C67A C 0.7259(10) 0.2260(9) 0.5661(7) 0.0258(6) Uani 0.634(8) 1 d P A 1
C68A C 0.7745(10) 0.2878(9) 0.5302(7) 0.0258(6) Uani 0.634(8) 1 d P A 1
C69A C 0.8688(10) 0.2540(9) 0.4818(7) 0.0258(6) Uani 0.634(8) 1 d P A 1
C70A C 0.7096(10) 0.0759(9) 0.5730(8) 0.0258(6) Uani 0.634(8) 1 d P A 1
C71A C 0.7701(10) 0.1263(9) 0.5638(7) 0.0258(6) Uani 0.634(8) 1 d P A 1
C72A C 0.4892(10) 0.2735(9) 0.5218(8) 0.0258(6) Uani 0.634(8) 1 d P A 1
C73A C 0.6061(10) 0.1272(9) 0.5729(7) 0.0258(6) Uani 0.634(8) 1 d P A 1
C74A C 0.5650(10) 0.2287(9) 0.5656(8) 0.0258(6) Uani 0.634(8) 1 d P A 1
C75A C 0.6237(10) 0.2746(9) 0.5649(8) 0.0258(6) Uani 0.634(8) 1 d P A 1
C76A C 0.6733(11) -0.0432(9) 0.4494(7) 0.0258(6) Uani 0.634(8) 1 d P A 1
C77A C 0.6610(10) -0.0099(9) 0.5117(8) 0.0258(6) Uani 0.634(8) 1 d P A 1
C78A C 0.5769(10) 0.0800(9) 0.5350(7) 0.0258(6) Uani 0.634(8) 1 d P A 1
C79A C 0.5099(11) 0.1260(9) 0.4838(8) 0.0258(6) Uani 0.634(8) 1 d P A 1
C80A C 0.4606(11) 0.2261(9) 0.4821(8) 0.0258(6) Uani 0.634(8) 1 d P A 1
Yb2 Yb 0.7557(2) 0.2660(3) 0.3937(3) 0.0693(16) Uani 0.366(8) 1 d P A 2
C01B C 0.5222(8) 0.3134(9) 0.1550(5) 0.0283(11) Uani 0.366(8) 1 d PGD A 2
C02B C 0.4830(8) 0.2526(9) 0.2128(5) 0.0283(11) Uani 0.366(8) 1 d PGD A 2
C03B C 0.6170(9) 0.2757(11) 0.1048(6) 0.0283(11) Uani 0.366(8) 1 d PGD A 2
C04B C 0.5363(14) 0.1535(8) 0.2178(8) 0.0283(11) Uani 0.366(8) 1 d PG A 2
C05B C 0.4278(17) 0.2902(16) 0.4240(6) 0.0283(11) Uani 0.366(8) 1 d PGD A 2
C06B C 0.4368(9) 0.2960(9) 0.2836(6) 0.0283(11) Uani 0.366(8) 1 d PGD A 2
C07B C 0.4358(9) 0.2469(9) 0.3617(8) 0.0283(11) Uani 0.366(8) 1 d PG A 2
C08B C 0.4850(8) 0.1471(8) 0.3656(6) 0.0283(11) Uani 0.366(8) 1 d PG A 2
C09B C 0.5219(10) 0.0938(9) 0.4345(6) 0.0283(11) Uani 0.366(8) 1 d PG A 2
C10B C 0.5195(12) 0.1048(10) 0.2942(7) 0.0283(11) Uani 0.366(8) 1 d PG A 2
C11B C 0.5965(11) -0.0008(9) 0.4284(9) 0.0283(11) Uani 0.366(8) 1 d PG A 2
C12B C 0.6550(14) 0.4060(11) 0.1282(8) 0.0283(11) Uani 0.366(8) 1 d PGD A 2
C13B C 0.5638(9) 0.4435(7) 0.1751(6) 0.0283(11) Uani 0.366(8) 1 d PGD A 2
C14B C 0.6903(10) 0.3212(10) 0.0937(8) 0.0283(11) Uani 0.366(8) 1 d PGD A 2
C15B C 0.4979(8) 0.3967(9) 0.1904(5) 0.0283(11) Uani 0.366(8) 1 d PGD A 2
C16B C 0.4440(8) 0.3828(9) 0.2689(6) 0.0283(11) Uani 0.366(8) 1 d PGD A 2
C17B C 0.4602(10) 0.4102(9) 0.3329(5) 0.0283(11) Uani 0.366(8) 1 d PG A 2
C18B C 0.4299(13) 0.3697(12) 0.4112(5) 0.0283(11) Uani 0.366(8) 1 d PGD A 2
C19B C 0.7195(8) 0.4737(11) 0.2772(6) 0.0283(11) Uani 0.366(8) 1 d PGD A 2
C20B C 0.7265(9) 0.4162(13) 0.1576(7) 0.0283(11) Uani 0.366(8) 1 d PGD A 2
C21B C 0.6741(8) 0.4794(9) 0.2158(6) 0.0283(11) Uani 0.366(8) 1 d PGD A 2
C22B C 0.5295(9) 0.4661(16) 0.3160(8) 0.0283(11) Uani 0.366(8) 1 d PG A 2
C23B C 0.5741(7) 0.4877(12) 0.2354(7) 0.0283(11) Uani 0.366(8) 1 d PGD A 2
C24B C 0.6644(10) 0.4769(14) 0.3568(6) 0.0283(11) Uani 0.366(8) 1 d PGD A 2
C25B C 0.5777(11) 0.4637(15) 0.3752(10) 0.0283(11) Uani 0.366(8) 1 d PG A 2
C26B C 0.8179(10) 0.4188(12) 0.2751(8) 0.0283(11) Uani 0.366(8) 1 d PGD A 2
C27B C 0.8633(8) 0.3429(11) 0.2282(7) 0.0283(11) Uani 0.366(8) 1 d PG A 2
C28B C 0.8185(8) 0.3445(8) 0.1673(6) 0.0283(11) Uani 0.366(8) 1 d PG A 2
C29B C 0.8457(9) 0.2599(9) 0.1347(7) 0.0283(11) Uani 0.366(8) 1 d PG A 2
C30B C 0.7816(11) 0.2517(12) 0.0951(9) 0.0283(11) Uani 0.366(8) 1 d PGD A 2
C31B C 0.9158(14) 0.1728(11) 0.1595(8) 0.0283(11) Uani 0.366(8) 1 d PGD A 2
C32B C 0.8306(10) 0.3981(8) 0.3548(9) 0.0283(11) Uani 0.366(8) 1 d PGD A 2
C33B C 0.9022(9) 0.3116(8) 0.3811(6) 0.0283(11) Uani 0.366(8) 1 d PGD A 2
C34B C 0.9567(8) 0.2411(8) 0.3296(7) 0.0283(11) Uani 0.366(8) 1 d PGD A 2
C35B C 0.9338(8) 0.2529(8) 0.2546(5) 0.0283(11) Uani 0.366(8) 1 d PG A 2
C36B C 0.9644(10) 0.1710(9) 0.2173(6) 0.0283(11) Uani 0.366(8) 1 d PGD A 2
C37B C 0.7155(8) 0.3897(9) 0.4818(6) 0.0283(11) Uani 0.366(8) 1 d PGD A 2
C38B C 0.7394(9) 0.4362(8) 0.4047(7) 0.0283(11) Uani 0.366(8) 1 d PGD A 2
C39B C 0.4795(7) 0.3785(10) 0.4760(9) 0.0283(11) Uani 0.366(8) 1 d PGD A 2
C40B C 0.5556(7) 0.4140(8) 0.4571(7) 0.0283(11) Uani 0.366(8) 1 d PG A 2
C41B C 0.6217(8) 0.3827(8) 0.5089(6) 0.0283(11) Uani 0.366(8) 1 d PGD A 2
C42B C 0.9053(13) 0.0854(12) 0.1705(10) 0.0283(11) Uani 0.366(8) 1 d PGD A 2
C43B C 0.8246(7) 0.0776(9) 0.1583(8) 0.0283(11) Uani 0.366(8) 1 d PG A 2
C44B C 0.7711(7) 0.1564(10) 0.1097(8) 0.0283(11) Uani 0.366(8) 1 d PGD A 2
C45B C 0.6696(7) 0.1788(10) 0.1147(8) 0.0283(11) Uani 0.366(8) 1 d PGD A 2
C46B C 0.6232(8) 0.1191(12) 0.1657(10) 0.0283(11) Uani 0.366(8) 1 d PG A 2
C47B C 0.8196(12) -0.0405(12) 0.2760(9) 0.0283(11) Uani 0.366(8) 1 d PG A 2
C48B C 0.7775(9) 0.0186(8) 0.2107(7) 0.0283(11) Uani 0.366(8) 1 d PG A 2
C49B C 0.6755(10) 0.0401(12) 0.2107(8) 0.0283(11) Uani 0.366(8) 1 d PG A 2
C50B C 0.7517(9) -0.0627(9) 0.3459(7) 0.0283(11) Uani 0.366(8) 1 d PG A 2
C51B C 0.6486(9) -0.0280(11) 0.3494(8) 0.0283(11) Uani 0.366(8) 1 d PG A 2
C52B C 0.6089(8) 0.0240(11) 0.2817(9) 0.0283(11) Uani 0.366(8) 1 d PG A 2
C53B C 0.9472(10) 0.0298(12) 0.2375(9) 0.0283(11) Uani 0.366(8) 1 d PGD A 2
C54B C 0.9170(10) -0.0462(13) 0.3728(7) 0.0283(11) Uani 0.366(8) 1 d PGD A 2
C55B C 0.9025(17) -0.0294(16) 0.2946(7) 0.0283(11) Uani 0.366(8) 1 d PG A 2
C56B C 0.9738(14) 0.1538(11) 0.3741(8) 0.0283(11) Uani 0.366(8) 1 d PGD A 2
C57B C 0.9804(9) 0.0745(8) 0.3450(6) 0.0283(11) Uani 0.366(8) 1 d PG A 2
C58B C 0.9877(12) 0.0783(11) 0.2627(6) 0.0283(11) Uani 0.366(8) 1 d PGD A 2
C59B C 0.9553(10) 0.0027(9) 0.3993(6) 0.0283(11) Uani 0.366(8) 1 d PGD A 2
C60B C 0.8400(18) -0.0290(16) 0.5018(7) 0.0283(11) Uani 0.366(8) 1 d PGD A 2
C61B C 0.8506(10) -0.0732(10) 0.4361(8) 0.0283(11) Uani 0.366(8) 1 d PGD A 2
C62B C 0.7662(14) -0.0788(13) 0.4222(9) 0.0283(11) Uani 0.366(8) 1 d PG A 2
C63B C 0.7433(9) 0.0120(10) 0.5525(7) 0.0283(11) Uani 0.366(8) 1 d PGD A 2
C64B C 0.9256(13) 0.1683(10) 0.4575(8) 0.0283(11) Uani 0.366(8) 1 d PGD A 2
C65B C 0.8733(9) 0.1101(8) 0.5017(6) 0.0283(11) Uani 0.366(8) 1 d PG A 2
C66B C 0.9036(7) 0.0195(8) 0.4787(6) 0.0283(11) Uani 0.366(8) 1 d PGD A 2
C67B C 0.7360(7) 0.2466(7) 0.5564(5) 0.0283(11) Uani 0.366(8) 1 d PGD A 2
C68B C 0.7865(8) 0.3051(8) 0.5097(7) 0.0283(11) Uani 0.366(8) 1 d PGD A 2
C69B C 0.8817(8) 0.2644(10) 0.4606(8) 0.0283(11) Uani 0.366(8) 1 d PGD A 2
C70B C 0.7147(9) 0.0976(7) 0.5772(9) 0.0283(11) Uani 0.366(8) 1 d PGD A 2
C71B C 0.7782(7) 0.1482(7) 0.5510(7) 0.0283(11) Uani 0.366(8) 1 d PG A 2
C72B C 0.4927(8) 0.2916(12) 0.5228(11) 0.0283(11) Uani 0.366(8) 1 d PGD A 2
C73B C 0.6125(8) 0.1482(7) 0.5782(5) 0.0283(11) Uani 0.366(8) 1 d PGD A 2
C74B C 0.5738(8) 0.2476(7) 0.5597(9) 0.0283(11) Uani 0.366(8) 1 d PG A 2
C75B C 0.6327(11) 0.2982(8) 0.5556(11) 0.0283(11) Uani 0.366(8) 1 d PGD A 2
C76B C 0.6690(14) -0.0396(9) 0.4690(8) 0.0283(11) Uani 0.366(8) 1 d PG A 2
C77B C 0.6583(8) 0.0068(7) 0.5336(6) 0.0283(11) Uani 0.634(8) 1 d PGD A 2
C78B C 0.5783(6) 0.0938(8) 0.5492(9) 0.0283(11) Uani 0.366(8) 1 d PGD A 2
C79B C 0.5121(18) 0.1353(12) 0.5003(13) 0.0283(11) Uani 0.366(8) 1 d PG A 2
C80B C 0.4664(18) 0.2353(11) 0.4964(12) 0.0283(11) Uani 0.366(8) 1 d PGD A 2
C1S C 0.2883(6) 0.7955(6) 0.2386(5) 0.0301(17) Uani 1 1 d . . .
S1 S 0.19157(19) 0.88246(16) 0.24488(15) 0.0425(5) Uani 1 1 d . . .
S2 S 0.38453(18) 0.7073(2) 0.23419(16) 0.0479(6) Uani 1 1 d . . .
C1Y C 0.4780(9) 0.9315(8) 1.0529(8) 0.056(3) Uani 1 1 d . . .
H1Y H 0.4629 0.8835 1.0896 0.068 Uiso 1 1 calc R . .
C2Y C 0.4785(8) 0.9371(8) 0.9754(6) 0.046(2) Uiso 1 1 d . . .
H2Y H 0.4633 0.8933 0.9591 0.056 Uiso 1 1 calc R . .
C3Y C 0.5007(8) 1.0049(8) 0.9210(6) 0.050(3) Uani 1 1 d . . .
H3Y H 0.5015 1.0085 0.8671 0.060 Uiso 1 1 calc R . .
C1Z C 0.0209(6) 0.6831(6) 0.4163(5) 0.0322(18) Uani 1 1 d . . .
H1Z H -0.0408 0.7229 0.4431 0.039 Uiso 1 1 calc R . .
C2Z C 0.0620(7) 0.7125(6) 0.3410(6) 0.037(2) Uani 1 1 d . . .
H2Z H 0.0283 0.7729 0.3166 0.044 Uiso 1 1 calc R . .
C3Z C 0.1499(7) 0.6565(7) 0.3009(6) 0.040(2) Uani 1 1 d . . .
H3Z H 0.1765 0.6767 0.2484 0.048 Uiso 1 1 calc R . .
C4Z C 0.1999(7) 0.5698(7) 0.3380(7) 0.048(2) Uani 1 1 d . . .
H4Z H 0.2615 0.5313 0.3100 0.057 Uiso 1 1 calc R . .
C5Z C 0.1652(8) 0.5373(6) 0.4124(6) 0.043(2) Uani 1 1 d . . .
H5Z H 0.2023 0.4784 0.4369 0.051 Uiso 1 1 calc R . .
C6Z C 0.0704(8) 0.5947(7) 0.4530(6) 0.044(2) Uani 1 1 d . . .
H6Z H 0.0418 0.5728 0.5041 0.053 Uiso 1 1 calc R . .

loop_
_atom_site_aniso_label
_atom_site_aniso_U_11
_atom_site_aniso_U_22
_atom_site_aniso_U_33
_atom_site_aniso_U_23
_atom_site_aniso_U_13
_atom_site_aniso_U_12
C01N 0.0182(6) 0.0172(6) 0.0181(6) -0.0038(5) 0.0036(4) -0.0108(5)
C02N 0.0182(6) 0.0172(6) 0.0181(6) -0.0038(5) 0.0036(4) -0.0108(5)
C03N 0.0182(6) 0.0172(6) 0.0181(6) -0.0038(5) 0.0036(4) -0.0108(5)
C04N 0.0182(6) 0.0172(6) 0.0181(6) -0.0038(5) 0.0036(4) -0.0108(5)
C05N 0.0182(6) 0.0172(6) 0.0181(6) -0.0038(5) 0.0036(4) -0.0108(5)
C06N 0.0182(6) 0.0172(6) 0.0181(6) -0.0038(5) 0.0036(4) -0.0108(5)
C07N 0.0182(6) 0.0172(6) 0.0181(6) -0.0038(5) 0.0036(4) -0.0108(5)
C08N 0.0182(6) 0.0172(6) 0.0181(6) -0.0038(5) 0.0036(4) -0.0108(5)
C09N 0.0182(6) 0.0172(6) 0.0181(6) -0.0038(5) 0.0036(4) -0.0108(5)
C10N 0.0182(6) 0.0172(6) 0.0181(6) -0.0038(5) 0.0036(4) -0.0108(5)
C11N 0.0182(6) 0.0172(6) 0.0181(6) -0.0038(5) 0.0036(4) -0.0108(5)
C12N 0.0182(6) 0.0172(6) 0.0181(6) -0.0038(5) 0.0036(4) -0.0108(5)
C13N 0.0182(6) 0.0172(6) 0.0181(6) -0.0038(5) 0.0036(4) -0.0108(5)
C14N 0.0182(6) 0.0172(6) 0.0181(6) -0.0038(5) 0.0036(4) -0.0108(5)
C15N 0.0182(6) 0.0172(6) 0.0181(6) -0.0038(5) 0.0036(4) -0.0108(5)
C16N 0.0182(6) 0.0172(6) 0.0181(6) -0.0038(5) 0.0036(4) -0.0108(5)
C17N 0.0182(6) 0.0172(6) 0.0181(6) -0.0038(5) 0.0036(4) -0.0108(5)
C18N 0.0182(6) 0.0172(6) 0.0181(6) -0.0038(5) 0.0036(4) -0.0108(5)
C19N 0.0182(6) 0.0172(6) 0.0181(6) -0.0038(5) 0.0036(4) -0.0108(5)
C20N 0.0182(6) 0.0172(6) 0.0181(6) -0.0038(5) 0.0036(4) -0.0108(5)
C21N 0.0182(6) 0.0172(6) 0.0181(6) -0.0038(5) 0.0036(4) -0.0108(5)
C22N 0.0182(6) 0.0172(6) 0.0181(6) -0.0038(5) 0.0036(4) -0.0108(5)
C23N 0.0182(6) 0.0172(6) 0.0181(6) -0.0038(5) 0.0036(4) -0.0108(5)
C24N 0.0182(6) 0.0172(6) 0.0181(6) -0.0038(5) 0.0036(4) -0.0108(5)
C25N 0.0182(6) 0.0172(6) 0.0181(6) -0.0038(5) 0.0036(4) -0.0108(5)
C26N 0.0182(6) 0.0172(6) 0.0181(6) -0.0038(5) 0.0036(4) -0.0108(5)
C27N 0.0182(6) 0.0172(6) 0.0181(6) -0.0038(5) 0.0036(4) -0.0108(5)
C28N 0.0182(6) 0.0172(6) 0.0181(6) -0.0038(5) 0.0036(4) -0.0108(5)
C29N 0.0182(6) 0.0172(6) 0.0181(6) -0.0038(5) 0.0036(4) -0.0108(5)
C30N 0.0182(6) 0.0172(6) 0.0181(6) -0.0038(5) 0.0036(4) -0.0108(5)
C31N 0.0182(6) 0.0172(6) 0.0181(6) -0.0038(5) 0.0036(4) -0.0108(5)
C32N 0.0182(6) 0.0172(6) 0.0181(6) -0.0038(5) 0.0036(4) -0.0108(5)
C33N 0.0182(6) 0.0172(6) 0.0181(6) -0.0038(5) 0.0036(4) -0.0108(5)
C34N 0.0182(6) 0.0172(6) 0.0181(6) -0.0038(5) 0.0036(4) -0.0108(5)
C35N 0.0182(6) 0.0172(6) 0.0181(6) -0.0038(5) 0.0036(4) -0.0108(5)
C36N 0.0182(6) 0.0172(6) 0.0181(6) -0.0038(5) 0.0036(4) -0.0108(5)
N1 0.0103(12) 0.0099(12) 0.0102(12) -0.0022(10) 0.0051(10) -0.0085(10)
N2 0.0103(12) 0.0099(12) 0.0102(12) -0.0022(10) 0.0051(10) -0.0085(10)
N3 0.0103(12) 0.0099(12) 0.0102(12) -0.0022(10) 0.0051(10) -0.0085(10)
N4 0.0103(12) 0.0099(12) 0.0102(12) -0.0022(10) 0.0051(10) -0.0085(10)
Ni1 0.0095(4) 0.0080(4) 0.0077(4) -0.0030(3) 0.0043(3) -0.0075(3)
Yb1 0.0166(5) 0.0091(5) 0.0114(5) -0.0021(4) -0.0050(3) -0.0076(3)
C01A 0.0285(11) 0.0204(9) 0.0273(10) -0.0002(6) -0.0001(7) -0.0134(8)
C02A 0.0285(11) 0.0204(9) 0.0273(10) -0.0002(6) -0.0001(7) -0.0134(8)
C03A 0.0285(11) 0.0204(9) 0.0273(10) -0.0002(6) -0.0001(7) -0.0134(8)
C04A 0.0285(11) 0.0204(9) 0.0273(10) -0.0002(6) -0.0001(7) -0.0134(8)
C05A 0.0285(11) 0.0204(9) 0.0273(10) -0.0002(6) -0.0001(7) -0.0134(8)
C06A 0.0285(11) 0.0204(9) 0.0273(10) -0.0002(6) -0.0001(7) -0.0134(8)
C07A 0.0285(11) 0.0204(9) 0.0273(10) -0.0002(6) -0.0001(7) -0.0134(8)
C08A 0.0285(11) 0.0204(9) 0.0273(10) -0.0002(6) -0.0001(7) -0.0134(8)
C09A 0.0285(11) 0.0204(9) 0.0273(10) -0.0002(6) -0.0001(7) -0.0134(8)
C10A 0.0285(11) 0.0204(9) 0.0273(10) -0.0002(6) -0.0001(7) -0.0134(8)
C11A 0.0285(11) 0.0204(9) 0.0273(10) -0.0002(6) -0.0001(7) -0.0134(8)
C12A 0.0285(11) 0.0204(9) 0.0273(10) -0.0002(6) -0.0001(7) -0.0134(8)
C13A 0.0285(11) 0.0204(9) 0.0273(10) -0.0002(6) -0.0001(7) -0.0134(8)
C14A 0.0285(11) 0.0204(9) 0.0273(10) -0.0002(6) -0.0001(7) -0.0134(8)
C15A 0.0285(11) 0.0204(9) 0.0273(10) -0.0002(6) -0.0001(7) -0.0134(8)
C16A 0.0285(11) 0.0204(9) 0.0273(10) -0.0002(6) -0.0001(7) -0.0134(8)
C17A 0.0285(11) 0.0204(9) 0.0273(10) -0.0002(6) -0.0001(7) -0.0134(8)
C18A 0.0285(11) 0.0204(9) 0.0273(10) -0.0002(6) -0.0001(7) -0.0134(8)
C19A 0.0285(11) 0.0204(9) 0.0273(10) -0.0002(6) -0.0001(7) -0.0134(8)
C20A 0.0285(11) 0.0204(9) 0.0273(10) -0.0002(6) -0.0001(7) -0.0134(8)
C21A 0.0285(11) 0.0204(9) 0.0273(10) -0.0002(6) -0.0001(7) -0.0134(8)
C22A 0.0285(11) 0.0204(9) 0.0273(10) -0.0002(6) -0.0001(7) -0.0134(8)
C23A 0.0285(11) 0.0204(9) 0.0273(10) -0.0002(6) -0.0001(7) -0.0134(8)
C24A 0.0285(11) 0.0204(9) 0.0273(10) -0.0002(6) -0.0001(7) -0.0134(8)
C25A 0.0285(11) 0.0204(9) 0.0273(10) -0.0002(6) -0.0001(7) -0.0134(8)
C26A 0.0285(11) 0.0204(9) 0.0273(10) -0.0002(6) -0.0001(7) -0.0134(8)
C27A 0.0285(11) 0.0204(9) 0.0273(10) -0.0002(6) -0.0001(7) -0.0134(8)
C28A 0.0285(11) 0.0204(9) 0.0273(10) -0.0002(6) -0.0001(7) -0.0134(8)
C29A 0.0285(11) 0.0204(9) 0.0273(10) -0.0002(6) -0.0001(7) -0.0134(8)
C30A 0.0285(11) 0.0204(9) 0.0273(10) -0.0002(6) -0.0001(7) -0.0134(8)
C31A 0.0285(11) 0.0204(9) 0.0273(10) -0.0002(6) -0.0001(7) -0.0134(8)
C32A 0.0285(11) 0.0204(9) 0.0273(10) -0.0002(6) -0.0001(7) -0.0134(8)
C33A 0.0285(11) 0.0204(9) 0.0273(10) -0.0002(6) -0.0001(7) -0.0134(8)
C34A 0.0285(11) 0.0204(9) 0.0273(10) -0.0002(6) -0.0001(7) -0.0134(8)
C35A 0.0285(11) 0.0204(9) 0.0273(10) -0.0002(6) -0.0001(7) -0.0134(8)
C36A 0.0285(11) 0.0204(9) 0.0273(10) -0.0002(6) -0.0001(7) -0.0134(8)
C37A 0.0285(11) 0.0204(9) 0.0273(10) -0.0002(6) -0.0001(7) -0.0134(8)
C38A 0.0285(11) 0.0204(9) 0.0273(10) -0.0002(6) -0.0001(7) -0.0134(8)
C39A 0.0285(11) 0.0204(9) 0.0273(10) -0.0002(6) -0.0001(7) -0.0134(8)
C40A 0.0285(11) 0.0204(9) 0.0273(10) -0.0002(6) -0.0001(7) -0.0134(8)
C41A 0.0285(11) 0.0204(9) 0.0273(10) -0.0002(6) -0.0001(7) -0.0134(8)
C42A 0.0285(11) 0.0204(9) 0.0273(10) -0.0002(6) -0.0001(7) -0.0134(8)
C43A 0.0285(11) 0.0204(9) 0.0273(10) -0.0002(6) -0.0001(7) -0.0134(8)
C44A 0.0285(11) 0.0204(9) 0.0273(10) -0.0002(6) -0.0001(7) -0.0134(8)
C45A 0.0285(11) 0.0204(9) 0.0273(10) -0.0002(6) -0.0001(7) -0.0134(8)
C46A 0.0285(11) 0.0204(9) 0.0273(10) -0.0002(6) -0.0001(7) -0.0134(8)
C47A 0.0285(11) 0.0204(9) 0.0273(10) -0.0002(6) -0.0001(7) -0.0134(8)
C48A 0.0285(11) 0.0204(9) 0.0273(10) -0.0002(6) -0.0001(7) -0.0134(8)
C49A 0.0285(11) 0.0204(9) 0.0273(10) -0.0002(6) -0.0001(7) -0.0134(8)
C50A 0.0285(11) 0.0204(9) 0.0273(10) -0.0002(6) -0.0001(7) -0.0134(8)
C51A 0.0285(11) 0.0204(9) 0.0273(10) -0.0002(6) -0.0001(7) -0.0134(8)
C52A 0.0285(11) 0.0204(9) 0.0273(10) -0.0002(6) -0.0001(7) -0.0134(8)
C53A 0.0285(11) 0.0204(9) 0.0273(10) -0.0002(6) -0.0001(7) -0.0134(8)
C54A 0.0285(11) 0.0204(9) 0.0273(10) -0.0002(6) -0.0001(7) -0.0134(8)
C55A 0.0285(11) 0.0204(9) 0.0273(10) -0.0002(6) -0.0001(7) -0.0134(8)
C56A 0.0285(11) 0.0204(9) 0.0273(10) -0.0002(6) -0.0001(7) -0.0134(8)
C57A 0.0285(11) 0.0204(9) 0.0273(10) -0.0002(6) -0.0001(7) -0.0134(8)
C58A 0.0285(11) 0.0204(9) 0.0273(10) -0.0002(6) -0.0001(7) -0.0134(8)
C59A 0.0285(11) 0.0204(9) 0.0273(10) -0.0002(6) -0.0001(7) -0.0134(8)
C60A 0.0285(11) 0.0204(9) 0.0273(10) -0.0002(6) -0.0001(7) -0.0134(8)
C61A 0.0285(11) 0.0204(9) 0.0273(10) -0.0002(6) -0.0001(7) -0.0134(8)
C62A 0.0285(11) 0.0204(9) 0.0273(10) -0.0002(6) -0.0001(7) -0.0134(8)
C63A 0.0285(11) 0.0204(9) 0.0273(10) -0.0002(6) -0.0001(7) -0.0134(8)
C64A 0.0285(11) 0.0204(9) 0.0273(10) -0.0002(6) -0.0001(7) -0.0134(8)
C65A 0.0285(11) 0.0204(9) 0.0273(10) -0.0002(6) -0.0001(7) -0.0134(8)
C66A 0.0285(11) 0.0204(9) 0.0273(10) -0.0002(6) -0.0001(7) -0.0134(8)
C67A 0.0285(11) 0.0204(9) 0.0273(10) -0.0002(6) -0.0001(7) -0.0134(8)
C68A 0.0285(11) 0.0204(9) 0.0273(10) -0.0002(6) -0.0001(7) -0.0134(8)
C69A 0.0285(11) 0.0204(9) 0.0273(10) -0.0002(6) -0.0001(7) -0.0134(8)
C70A 0.0285(11) 0.0204(9) 0.0273(10) -0.0002(6) -0.0001(7) -0.0134(8)
C71A 0.0285(11) 0.0204(9) 0.0273(10) -0.0002(6) -0.0001(7) -0.0134(8)
C72A 0.0285(11) 0.0204(9) 0.0273(10) -0.0002(6) -0.0001(7) -0.0134(8)
C73A 0.0285(11) 0.0204(9) 0.0273(10) -0.0002(6) -0.0001(7) -0.0134(8)
C74A 0.0285(11) 0.0204(9) 0.0273(10) -0.0002(6) -0.0001(7) -0.0134(8)
C75A 0.0285(11) 0.0204(9) 0.0273(10) -0.0002(6) -0.0001(7) -0.0134(8)
C76A 0.0285(11) 0.0204(9) 0.0273(10) -0.0002(6) -0.0001(7) -0.0134(8)
C77A 0.0285(11) 0.0204(9) 0.0273(10) -0.0002(6) -0.0001(7) -0.0134(8)
C78A 0.0285(11) 0.0204(9) 0.0273(10) -0.0002(6) -0.0001(7) -0.0134(8)
C79A 0.0285(11) 0.0204(9) 0.0273(10) -0.0002(6) -0.0001(7) -0.0134(8)
C80A 0.0285(11) 0.0204(9) 0.0273(10) -0.0002(6) -0.0001(7) -0.0134(8)
Yb2 0.0327(15) 0.077(2) 0.122(3) -0.079(2) 0.0209(14) -0.0341(14)
C01B 0.0288(19) 0.0353(19) 0.0231(16) -0.0046(12) 0.0113(12) -0.0249(15)
C02B 0.0288(19) 0.0353(19) 0.0231(16) -0.0046(12) 0.0113(12) -0.0249(15)
C03B 0.0288(19) 0.0353(19) 0.0231(16) -0.0046(12) 0.0113(12) -0.0249(15)
C04B 0.0288(19) 0.0353(19) 0.0231(16) -0.0046(12) 0.0113(12) -0.0249(15)
C05B 0.0288(19) 0.0353(19) 0.0231(16) -0.0046(12) 0.0113(12) -0.0249(15)
C06B 0.0288(19) 0.0353(19) 0.0231(16) -0.0046(12) 0.0113(12) -0.0249(15)
C07B 0.0288(19) 0.0353(19) 0.0231(16) -0.0046(12) 0.0113(12) -0.0249(15)
C08B 0.0288(19) 0.0353(19) 0.0231(16) -0.0046(12) 0.0113(12) -0.0249(15)
C09B 0.0288(19) 0.0353(19) 0.0231(16) -0.0046(12) 0.0113(12) -0.0249(15)
C10B 0.0288(19) 0.0353(19) 0.0231(16) -0.0046(12) 0.0113(12) -0.0249(15)
C11B 0.0288(19) 0.0353(19) 0.0231(16) -0.0046(12) 0.0113(12) -0.0249(15)
C12B 0.0288(19) 0.0353(19) 0.0231(16) -0.0046(12) 0.0113(12) -0.0249(15)
C13B 0.0288(19) 0.0353(19) 0.0231(16) -0.0046(12) 0.0113(12) -0.0249(15)
C14B 0.0288(19) 0.0353(19) 0.0231(16) -0.0046(12) 0.0113(12) -0.0249(15)
C15B 0.0288(19) 0.0353(19) 0.0231(16) -0.0046(12) 0.0113(12) -0.0249(15)
C16B 0.0288(19) 0.0353(19) 0.0231(16) -0.0046(12) 0.0113(12) -0.0249(15)
C17B 0.0288(19) 0.0353(19) 0.0231(16) -0.0046(12) 0.0113(12) -0.0249(15)
C18B 0.0288(19) 0.0353(19) 0.0231(16) -0.0046(12) 0.0113(12) -0.0249(15)
C19B 0.0288(19) 0.0353(19) 0.0231(16) -0.0046(12) 0.0113(12) -0.0249(15)
C20B 0.0288(19) 0.0353(19) 0.0231(16) -0.0046(12) 0.0113(12) -0.0249(15)
C21B 0.0288(19) 0.0353(19) 0.0231(16) -0.0046(12) 0.0113(12) -0.0249(15)
C22B 0.0288(19) 0.0353(19) 0.0231(16) -0.0046(12) 0.0113(12) -0.0249(15)
C23B 0.0288(19) 0.0353(19) 0.0231(16) -0.0046(12) 0.0113(12) -0.0249(15)
C24B 0.0288(19) 0.0353(19) 0.0231(16) -0.0046(12) 0.0113(12) -0.0249(15)
C25B 0.0288(19) 0.0353(19) 0.0231(16) -0.0046(12) 0.0113(12) -0.0249(15)
C26B 0.0288(19) 0.0353(19) 0.0231(16) -0.0046(12) 0.0113(12) -0.0249(15)
C27B 0.0288(19) 0.0353(19) 0.0231(16) -0.0046(12) 0.0113(12) -0.0249(15)
C28B 0.0288(19) 0.0353(19) 0.0231(16) -0.0046(12) 0.0113(12) -0.0249(15)
C29B 0.0288(19) 0.0353(19) 0.0231(16) -0.0046(12) 0.0113(12) -0.0249(15)
C30B 0.0288(19) 0.0353(19) 0.0231(16) -0.0046(12) 0.0113(12) -0.0249(15)
C31B 0.0288(19) 0.0353(19) 0.0231(16) -0.0046(12) 0.0113(12) -0.0249(15)
C32B 0.0288(19) 0.0353(19) 0.0231(16) -0.0046(12) 0.0113(12) -0.0249(15)
C33B 0.0288(19) 0.0353(19) 0.0231(16) -0.0046(12) 0.0113(12) -0.0249(15)
C34B 0.0288(19) 0.0353(19) 0.0231(16) -0.0046(12) 0.0113(12) -0.0249(15)
C35B 0.0288(19) 0.0353(19) 0.0231(16) -0.0046(12) 0.0113(12) -0.0249(15)
C36B 0.0288(19) 0.0353(19) 0.0231(16) -0.0046(12) 0.0113(12) -0.0249(15)
C37B 0.0288(19) 0.0353(19) 0.0231(16) -0.0046(12) 0.0113(12) -0.0249(15)
C38B 0.0288(19) 0.0353(19) 0.0231(16) -0.0046(12) 0.0113(12) -0.0249(15)
C39B 0.0288(19) 0.0353(19) 0.0231(16) -0.0046(12) 0.0113(12) -0.0249(15)
C40B 0.0288(19) 0.0353(19) 0.0231(16) -0.0046(12) 0.0113(12) -0.0249(15)
C41B 0.0288(19) 0.0353(19) 0.0231(16) -0.0046(12) 0.0113(12) -0.0249(15)
C42B 0.0288(19) 0.0353(19) 0.0231(16) -0.0046(12) 0.0113(12) -0.0249(15)
C43B 0.0288(19) 0.0353(19) 0.0231(16) -0.0046(12) 0.0113(12) -0.0249(15)
C44B 0.0288(19) 0.0353(19) 0.0231(16) -0.0046(12) 0.0113(12) -0.0249(15)
C45B 0.0288(19) 0.0353(19) 0.0231(16) -0.0046(12) 0.0113(12) -0.0249(15)
C46B 0.0288(19) 0.0353(19) 0.0231(16) -0.0046(12) 0.0113(12) -0.0249(15)
C47B 0.0288(19) 0.0353(19) 0.0231(16) -0.0046(12) 0.0113(12) -0.0249(15)
C48B 0.0288(19) 0.0353(19) 0.0231(16) -0.0046(12) 0.0113(12) -0.0249(15)
C49B 0.0288(19) 0.0353(19) 0.0231(16) -0.0046(12) 0.0113(12) -0.0249(15)
C50B 0.0288(19) 0.0353(19) 0.0231(16) -0.0046(12) 0.0113(12) -0.0249(15)
C51B 0.0288(19) 0.0353(19) 0.0231(16) -0.0046(12) 0.0113(12) -0.0249(15)
C52B 0.0288(19) 0.0353(19) 0.0231(16) -0.0046(12) 0.0113(12) -0.0249(15)
C53B 0.0288(19) 0.0353(19) 0.0231(16) -0.0046(12) 0.0113(12) -0.0249(15)
C54B 0.0288(19) 0.0353(19) 0.0231(16) -0.0046(12) 0.0113(12) -0.0249(15)
C55B 0.0288(19) 0.0353(19) 0.0231(16) -0.0046(12) 0.0113(12) -0.0249(15)
C56B 0.0288(19) 0.0353(19) 0.0231(16) -0.0046(12) 0.0113(12) -0.0249(15)
C57B 0.0288(19) 0.0353(19) 0.0231(16) -0.0046(12) 0.0113(12) -0.0249(15)
C58B 0.0288(19) 0.0353(19) 0.0231(16) -0.0046(12) 0.0113(12) -0.0249(15)
C59B 0.0288(19) 0.0353(19) 0.0231(16) -0.0046(12) 0.0113(12) -0.0249(15)
C60B 0.0288(19) 0.0353(19) 0.0231(16) -0.0046(12) 0.0113(12) -0.0249(15)
C61B 0.0288(19) 0.0353(19) 0.0231(16) -0.0046(12) 0.0113(12) -0.0249(15)
C62B 0.0288(19) 0.0353(19) 0.0231(16) -0.0046(12) 0.0113(12) -0.0249(15)
C63B 0.0288(19) 0.0353(19) 0.0231(16) -0.0046(12) 0.0113(12) -0.0249(15)
C64B 0.0288(19) 0.0353(19) 0.0231(16) -0.0046(12) 0.0113(12) -0.0249(15)
C65B 0.0288(19) 0.0353(19) 0.0231(16) -0.0046(12) 0.0113(12) -0.0249(15)
C66B 0.0288(19) 0.0353(19) 0.0231(16) -0.0046(12) 0.0113(12) -0.0249(15)
C67B 0.0288(19) 0.0353(19) 0.0231(16) -0.0046(12) 0.0113(12) -0.0249(15)
C68B 0.0288(19) 0.0353(19) 0.0231(16) -0.0046(12) 0.0113(12) -0.0249(15)
C69B 0.0288(19) 0.0353(19) 0.0231(16) -0.0046(12) 0.0113(12) -0.0249(15)
C70B 0.0288(19) 0.0353(19) 0.0231(16) -0.0046(12) 0.0113(12) -0.0249(15)
C71B 0.0288(19) 0.0353(19) 0.0231(16) -0.0046(12) 0.0113(12) -0.0249(15)
C72B 0.0288(19) 0.0353(19) 0.0231(16) -0.0046(12) 0.0113(12) -0.0249(15)
C73B 0.0288(19) 0.0353(19) 0.0231(16) -0.0046(12) 0.0113(12) -0.0249(15)
C74B 0.0288(19) 0.0353(19) 0.0231(16) -0.0046(12) 0.0113(12) -0.0249(15)
C75B 0.0288(19) 0.0353(19) 0.0231(16) -0.0046(12) 0.0113(12) -0.0249(15)
C76B 0.0288(19) 0.0353(19) 0.0231(16) -0.0046(12) 0.0113(12) -0.0249(15)
C77B 0.0288(19) 0.0353(19) 0.0231(16) -0.0046(12) 0.0113(12) -0.0249(15)
C78B 0.0288(19) 0.0353(19) 0.0231(16) -0.0046(12) 0.0113(12) -0.0249(15)
C79B 0.0288(19) 0.0353(19) 0.0231(16) -0.0046(12) 0.0113(12) -0.0249(15)
C80B 0.0288(19) 0.0353(19) 0.0231(16) -0.0046(12) 0.0113(12) -0.0249(15)
C1S 0.036(5) 0.031(4) 0.025(4) -0.008(3) 0.000(3) -0.017(4)
S1 0.0438(13) 0.0276(11) 0.0476(13) -0.0025(9) -0.0086(10) -0.0077(10)
S2 0.0278(11) 0.0536(15) 0.0506(14) -0.0217(12) 0.0043(10) -0.0053(11)
C1Y 0.050(6) 0.034(5) 0.076(8) -0.005(5) -0.011(6) -0.010(5)
C3Y 0.044(6) 0.045(6) 0.050(6) -0.017(5) -0.010(5) -0.001(5)
C1Z 0.028(4) 0.034(4) 0.035(4) -0.014(4) -0.002(3) -0.011(4)
C2Z 0.034(5) 0.024(4) 0.051(5) -0.017(4) 0.000(4) -0.008(4)
C3Z 0.033(5) 0.038(5) 0.053(5) -0.021(4) 0.008(4) -0.022(4)
C4Z 0.034(5) 0.039(5) 0.062(7) -0.025(5) -0.005(4) 0.000(4)
C5Z 0.064(6) 0.021(4) 0.050(6) -0.012(4) -0.025(5) -0.011(4)
C6Z 0.061(6) 0.038(5) 0.042(5) -0.011(4) -0.018(5) -0.020(5)

loop_
_atom_type_symbol
_atom_type_description
_atom_type_scat_dispersion_real
_atom_type_scat_dispersion_imag
_atom_type_scat_source
C C 0.0033 0.0016 'International Tables Vol C Tables 4.2.6.8 and 6.1.1.4'
N N 0.0061 0.0033 'International Tables Vol C Tables 4.2.6.8 and 6.1.1.4'
Ni Ni 0.3393 1.1124 'International Tables Vol C Tables 4.2.6.8 and 6.1.1.4'
Yb Yb -0.3850 5.5486 'International Tables Vol C Tables 4.2.6.8 and 6.1.1.4'
S S 0.1246 0.1234 'International Tables Vol C Tables 4.2.6.8 and 6.1.1.4'
H H 0.0000 0.0000 'International Tables Vol C Tables 4.2.6.8 and 6.1.1.4'

loop_
_geom_angle_atom_site_label_1
_geom_angle_atom_site_label_2
_geom_angle_atom_site_label_3
_geom_angle
_geom_angle_site_symmetry_1
_geom_angle_site_symmetry_3
C02N C01N H01A 109.5 . .
C02N C01N H01B 109.5 . .
H01A C01N H01B 109.5 . .
C02N C01N H01C 109.5 . .
H01A C01N H01C 109.5 . .
H01B C01N H01C 109.5 . .
C03N C02N C01N 112.8(5) . .
C03N C02N H02A 109.0 . .
C01N C02N H02A 109.0 . .
C03N C02N H02B 109.0 . .
C01N C02N H02B 109.0 . .
H02A C02N H02B 107.8 . .
C04N C03N C36N 106.1(6) . .
C04N C03N C02N 129.3(7) . .
C36N C03N C02N 124.6(6) . .
C03N C04N C07N 106.4(6) . .
C03N C04N C05N 128.3(7) . .
C07N C04N C05N 125.2(6) . .
C04N C05N C06N 112.8(6) . .
C04N C05N H05A 109.0 . .
C06N C05N H05A 109.0 . .
C04N C05N H05B 109.0 . .
C06N C05N H05B 109.0 . .
H05A C05N H05B 107.8 . .
C05N C06N H06A 109.5 . .
C05N C06N H06B 109.5 . .
H06A C06N H06B 109.5 . .
C05N C06N H06C 109.5 . .
H06A C06N H06C 109.5 . .
H06B C06N H06C 109.5 . .
N1 C07N C08N 124.5(7) . .
N1 C07N C04N 111.9(6) . .
C08N C07N C04N 123.6(7) . .
C09N C08N C07N 124.5(7) . .
C09N C08N H2 118(4) . .
C07N C08N H2 117(4) . .
C08N C09N N2 124.9(6) . .
C08N C09N C10N 123.9(7) . .
N2 C09N C10N 111.2(6) . .
C13N C10N C09N 106.8(6) . .
C13N C10N C11N 128.6(6) . .
C09N C10N C11N 124.5(6) . .
C10N C11N C12N 113.2(6) . .
C10N C11N H11A 108.9 . .
C12N C11N H11A 108.9 . .
C10N C11N H11B 108.9 . .
C12N C11N H11B 108.9 . .
H11A C11N H11B 107.8 . .
C11N C12N H12A 109.5 . .
C11N C12N H12B 109.5 . .
H12A C12N H12B 109.5 . .
C11N C12N H12C 109.5 . .
H12A C12N H12C 109.5 . .
H12B C12N H12C 109.5 . .
C10N C13N C16N 106.8(6) . .
C10N C13N C14N 128.1(6) . .
C16N C13N C14N 125.1(6) . .
C13N C14N C15N 113.7(6) . .
C13N C14N H14A 108.8 . .
C15N C14N H14A 108.8 . .
C13N C14N H14B 108.8 . .
C15N C14N H14B 108.8 . .
H14A C14N H14B 107.7 . .
C14N C15N H15A 109.5 . .
C14N C15N H15B 109.5 . .
H15A C15N H15B 109.5 . .
C14N C15N H15C 109.5 . .
H15A C15N H15C 109.5 . .
H15B C15N H15C 109.5 . .
C17N C16N N2 124.8(6) . .
C17N C16N C13N 124.3(6) . .
N2 C16N C13N 110.9(6) . .
C16N C17N C18N 124.7(7) . .
C16N C17N H3 112(4) . .
C18N C17N H3 124(4) . .
N3 C18N C17N 124.4(7) . .
N3 C18N C19N 111.6(6) . .
C17N C18N C19N 124.0(6) . .
C22N C19N C18N 105.8(6) . .
C22N C19N C20N 128.0(7) . .
C18N C19N C20N 126.2(6) . .
C19N C20N C21N 114.3(6) . .
C19N C20N H20A 108.7 . .
C21N C20N H20A 108.7 . .
C19N C20N H20B 108.7 . .
C21N C20N H20B 108.7 . .
H20A C20N H20B 107.6 . .
C20N C21N H21A 109.5 . .
C20N C21N H21B 109.5 . .
H21A C21N H21B 109.5 . .
C20N C21N H21C 109.5 . .
H21A C21N H21C 109.5 . .
H21B C21N H21C 109.5 . .
C19N C22N C25N 107.0(6) . .
C19N C22N C23N 128.3(7) . .
C25N C22N C23N 124.7(6) . .
C22N C23N C24N 113.4(6) . .
C22N C23N H23A 108.9 . .
C24N C23N H23A 108.9 . .
C22N C23N H23B 108.9 . .
C24N C23N H23B 108.9 . .
H23A C23N H23B 107.7 . .
C23N C24N H24A 109.5 . .
C23N C24N H24B 109.5 . .
H24A C24N H24B 109.5 . .
C23N C24N H24C 109.5 . .
H24A C24N H24C 109.5 . .
H24B C24N H24C 109.5 . .
N3 C25N C26N 124.7(6) . .
N3 C25N C22N 111.9(6) . .
C26N C25N C22N 123.4(7) . .
C27N C26N C25N 124.1(7) . .
C27N C26N H4 118(5) . .
C25N C26N H4 118(5) . .
N4 C27N C26N 124.9(6) . .
N4 C27N C28N 111.5(6) . .
C26N C27N C28N 123.7(7) . .
C31N C28N C27N 106.6(6) . .
C31N C28N C29N 128.1(6) . .
C27N C28N C29N 125.3(6) . .
C28N C29N C30N 113.2(5) . .
C28N C29N H29A 108.9 . .
C30N C29N H29A 108.9 . .
C28N C29N H29B 108.9 . .
C30N C29N H29B 108.9 . .
H29A C29N H29B 107.7 . .
C29N C30N H30A 109.5 . .
C29N C30N H30B 109.5 . .
H30A C30N H30B 109.5 . .
C29N C30N H30C 109.5 . .
H30A C30N H30C 109.5 . .
H30B C30N H30C 109.5 . .
C28N C31N C34N 106.6(6) . .
C28N C31N C32N 129.3(6) . .
C34N C31N C32N 124.1(6) . .
C31N C32N C33N 112.5(5) . .
C31N C32N H32A 109.1 . .
C33N C32N H32A 109.1 . .
C31N C32N H32B 109.1 . .
C33N C32N H32B 109.1 . .
H32A C32N H32B 107.8 . .
C32N C33N H33A 109.5 . .
C32N C33N H33B 109.5 . .
H33A C33N H33B 109.5 . .
C32N C33N H33C 109.5 . .
H33A C33N H33C 109.5 . .
H33B C33N H33C 109.5 . .
C35N C34N N4 126.0(6) . .
C35N C34N C31N 122.8(6) . .
N4 C34N C31N 111.1(6) . .
C34N C35N C36N 123.5(7) . .
C34N C35N H1 126(6) . .
C36N C35N H1 110(6) . .
N1 C36N C35N 124.7(7) . .
N1 C36N C03N 112.0(6) . .
C35N C36N C03N 123.3(6) . .
C36N N1 C07N 103.5(5) . .
C36N N1 Ni1 128.3(4) . .
C07N N1 Ni1 128.1(4) . .
C16N N2 C09N 104.3(5) . .
C16N N2 Ni1 128.0(4) . .
C09N N2 Ni1 127.7(4) . .
C25N N3 C18N 103.8(5) . .
C25N N3 Ni1 128.1(4) . .
C18N N3 Ni1 128.1(4) . .
C34N N4 C27N 104.2(5) . .
C34N N4 Ni1 127.6(4) . .
C27N N4 Ni1 128.2(4) . .
N4 Ni1 N2 177.3(2) . .
N4 Ni1 N3 90.0(2) . .
N2 Ni1 N3 89.9(2) . .
N4 Ni1 N1 89.8(2) . .
N2 Ni1 N1 90.2(2) . .
N3 Ni1 N1 178.2(2) . .
C69A Yb1 C33A 33.8(4) . .
C69A Yb1 C68A 32.7(4) . .
C33A Yb1 C68A 59.0(4) . .
C69A Yb1 C37A 58.3(4) . .
C33A Yb1 C37A 67.7(4) . .
C68A Yb1 C37A 33.4(4) . .
C69A Yb1 C32A 58.4(4) . .
C33A Yb1 C32A 32.0(4) . .
C68A Yb1 C32A 68.2(4) . .
C37A Yb1 C32A 56.6(4) . .
C69A Yb1 C38A 67.6(4) . .
C33A Yb1 C38A 57.0(4) . .
C68A Yb1 C38A 57.6(4) . .
C37A Yb1 C38A 31.0(4) . .
C32A Yb1 C38A 31.8(4) . .
C69A Yb1 C64A 32.3(4) . .
C33A Yb1 C64A 53.5(4) . .
C68A Yb1 C64A 55.5(4) . .
C37A Yb1 C64A 87.4(4) . .
C32A Yb1 C64A 84.8(4) . .
C38A Yb1 C64A 99.8(4) . .
C69A Yb1 C34A 53.5(4) . .
C33A Yb1 C34A 31.8(4) . .
C68A Yb1 C34A 85.4(4) . .
C37A Yb1 C34A 99.5(4) . .
C32A Yb1 C34A 54.3(4) . .
C38A Yb1 C34A 85.1(4) . .
C64A Yb1 C34A 51.7(4) . .
C69A Yb1 C67A 54.9(4) . .
C33A Yb1 C67A 87.0(4) . .
C68A Yb1 C67A 30.5(4) . .
C37A Yb1 C67A 51.3(4) . .
C32A Yb1 C67A 98.4(4) . .
C38A Yb1 C67A 81.7(4) . .
C64A Yb1 C67A 60.6(4) . .
C34A Yb1 C67A 106.8(4) . .
C69A Yb1 C41A 83.3(4) . .
C33A Yb1 C41A 98.0(4) . .
C68A Yb1 C41A 51.6(4) . .
C37A Yb1 C41A 30.3(4) . .
C32A Yb1 C41A 83.2(4) . .
C38A Yb1 C41A 52.2(3) . .
C64A Yb1 C41A 105.2(4) . .
C34A Yb1 C41A 129.8(4) . .
C67A Yb1 C41A 49.1(4) . .
C69A Yb1 C56A 50.2(4) . .
C33A Yb1 C56A 49.8(4) . .
C68A Yb1 C56A 81.0(4) . .
C37A Yb1 C56A 108.1(4) . .
C32A Yb1 C56A 79.8(4) . .
C38A Yb1 C56A 106.7(4) . .
C64A Yb1 C56A 29.7(4) . .
C34A Yb1 C56A 29.3(3) . .
C67A Yb1 C56A 90.2(4) . .
C41A Yb1 C56A 132.6(4) . .
C69A Yb1 C26A 84.0(4) . .
C33A Yb1 C26A 51.9(4) . .
C68A Yb1 C26A 96.4(4) . .
C37A Yb1 C26A 78.8(4) . .
C32A Yb1 C26A 28.3(4) . .
C38A Yb1 C26A 48.3(4) . .
C64A Yb1 C26A 103.8(4) . .
C34A Yb1 C26A 57.7(4) . .
C67A Yb1 C26A 126.1(4) . .
C41A Yb1 C26A 98.2(3) . .
C56A Yb1 C26A 87.0(3) . .
C03A C01A C02A 119.1(11) . .
C03A C01A C15A 118.6(11) . .
C02A C01A C15A 109.0(10) . .
C04A C02A C01A 123.6(11) . .
C04A C02A C06A 117.9(11) . .
C01A C02A C06A 107.5(10) . .
C01A C03A C14A 118.8(11) . .
C01A C03A C45A 121.1(11) . .
C14A C03A C45A 106.9(11) . .
C02A C04A C10A 124.2(11) . .
C02A C04A C46A 116.3(11) . .
C10A C04A C46A 107.0(11) . .
C07A C05A C80A 124.8(13) . .
C07A C05A C18A 121.4(11) . .
C80A C05A C18A 103.9(11) . .
C02A C06A C16A 109.6(10) . .
C02A C06A C07A 115.9(11) . .
C16A C06A C07A 123.9(12) . .
C05A C07A C06A 111.6(11) . .
C05A C07A C08A 115.9(12) . .
C06A C07A C08A 127.1(11) . .
C10A C08A C09A 122.2(11) . .
C10A C08A C07A 110.7(10) . .
C09A C08A C07A 120.5(11) . .
C08A C09A C11A 117.7(11) . .
C08A C09A C79A 122.3(11) . .
C11A C09A C79A 114.8(12) . .
C04A C10A C08A 124.1(11) . .
C04A C10A C52A 109.0(11) . .
C08A C10A C52A 117.1(11) . .
C51A C11A C76A 109.5(11) . .
C51A C11A C09A 118.1(11) . .
C76A C11A C09A 123.8(12) . .
C14A C12A C20A 124.4(13) . .
C14A C12A C13A 117.1(11) . .
C20A C12A C13A 105.8(11) . .
C15A C13A C23A 120.3(11) . .
C15A C13A C12A 118.2(11) . .
C23A C13A C12A 109.4(11) . .
C12A C14A C30A 115.9(12) . .
C12A C14A C03A 123.5(12) . .
C30A C14A C03A 109.1(11) . .
C13A C15A C01A 123.6(11) . .
C13A C15A C16A 117.1(11) . .
C01A C15A C16A 107.5(10) . .
C17A C16A C06A 123.7(11) . .
C17A C16A C15A 121.2(11) . .
C06A C16A C15A 106.4(10) . .
C18A C17A C16A 116.7(11) . .
C18A C17A C22A 114.4(12) . .
C16A C17A C22A 122.1(11) . .
C17A C18A C39A 129.1(12) . .
C17A C18A C05A 120.5(11) . .
C39A C18A C05A 104.1(11) . .
C21A C19A C24A 121.5(12) . .
C21A C19A C26A 119.3(11) . .
C24A C19A C26A 108.4(11) . .
C12A C20A C28A 120.7(11) . .
C12A C20A C21A 108.3(11) . .
C28A C20A C21A 119.7(12) . .
C19A C21A C20A 121.7(12) . .
C19A C21A C23A 120.2(11) . .
C20A C21A C23A 109.9(11) . .
C23A C22A C25A 120.8(12) . .
C23A C22A C17A 113.5(11) . .
C25A C22A C17A 120.2(12) . .
C22A C23A C13A 125.8(12) . .
C22A C23A C21A 119.1(11) . .
C13A C23A C21A 105.4(11) . .
C38A C24A C19A 108.1(11) . .
C38A C24A C25A 122.1(11) . .
C19A C24A C25A 119.2(11) . .
C38A C24A Yb1 59.3(7) . .
C19A C24A Yb1 90.3(7) . .
C25A C24A Yb1 87.9(8) . .
C22A C25A C40A 121.0(12) . .
C22A C25A C24A 117.4(11) . .
C40A C25A C24A 117.2(12) . .
C32A C26A C27A 127.1(12) . .
C32A C26A C19A 105.1(11) . .
C27A C26A C19A 117.5(12) . .
C32A C26A Yb1 59.7(6) . .
C27A C26A Yb1 87.9(7) . .
C19A C26A Yb1 92.0(7) . .
C28A C27A C26A 122.7(12) . .
C28A C27A C35A 122.0(11) . .
C26A C27A C35A 111.3(11) . .
C27A C28A C20A 116.8(11) . .
C27A C28A C29A 122.6(11) . .
C20A C28A C29A 115.0(11) . .
C30A C29A C31A 116.5(11) . .
C30A C29A C28A 121.6(11) . .
C31A C29A C28A 115.6(11) . .
C29A C30A C14A 122.5(11) . .
C29A C30A C44A 121.9(11) . .
C14A C30A C44A 106.4(11) . .
C42A C31A C29A 122.9(12) . .
C42A C31A C36A 106.8(11) . .
C29A C31A C36A 122.6(11) . .
C33A C32A C26A 119.9(11) . .
C33A C32A C38A 119.3(11) . .
C26A C32A C38A 109.4(12) . .
C33A C32A Yb1 69.6(7) . .
C26A C32A Yb1 92.0(8) . .
C38A C32A Yb1 75.9(7) . .
C32A C33A C69A 121.2(11) . .
C32A C33A C34A 117.3(11) . .
C69A C33A C34A 109.4(10) . .
C32A C33A Yb1 78.5(8) . .
C69A C33A Yb1 72.8(7) . .
C34A C33A Yb1 84.1(7) . .
C35A C34A C56A 122.3(11) . .
C35A C34A C33A 123.1(11) . .
C56A C34A C33A 105.2(10) . .
C35A C34A Yb1 92.4(8) . .
C56A C34A Yb1 81.1(8) . .
C33A C34A Yb1 64.1(7) . .
C36A C35A C34A 117.2(11) . .
C36A C35A C27A 114.4(11) . .
C34A C35A C27A 120.9(11) . .
C36A C35A Yb1 103.0(8) . .
C34A C35A Yb1 60.7(7) . .
C27A C35A Yb1 81.5(7) . .
C35A C36A C58A 120.0(11) . .
C35A C36A C31A 122.6(11) . .
C58A C36A C31A 109.6(11) . .
C38A C37A C41A 117.6(11) . .
C38A C37A C68A 121.5(11) . .
C41A C37A C68A 108.6(10) . .
C38A C37A Yb1 77.5(7) . .
C41A C37A Yb1 86.3(7) . .
C68A C37A Yb1 71.6(7) . .
C37A C38A C24A 121.0(11) . .
C37A C38A C32A 119.8(11) . .
C24A C38A C32A 107.6(11) . .
C37A C38A Yb1 71.5(7) . .
C24A C38A Yb1 93.4(8) . .
C32A C38A Yb1 72.3(7) . .
C18A C39A C40A 118.5(12) . .
C18A C39A C72A 115.6(12) . .
C40A C39A C72A 118.5(12) . .
C39A C40A C41A 118.4(11) . .
C39A C40A C25A 116.7(12) . .
C41A C40A C25A 118.7(11) . .
C40A C41A C75A 121.6(11) . .
C40A C41A C37A 123.2(11) . .
C75A C41A C37A 106.1(11) . .
C40A C41A Yb1 92.6(7) . .
C75A C41A Yb1 82.3(7) . .
C37A C41A Yb1 63.4(6) . .
C31A C42A C53A 109.6(12) . .
C31A C42A C43A 121.1(12) . .
C53A C42A C43A 122.5(11) . .
C44A C43A C42A 116.8(11) . .
C44A C43A C48A 119.4(11) . .
C42A C43A C48A 116.9(11) . .
C45A C44A C43A 122.2(11) . .
C45A C44A C30A 108.2(11) . .
C43A C44A C30A 119.6(11) . .
C46A C45A C44A 119.4(12) . .
C46A C45A C03A 119.1(11) . .
C44A C45A C03A 109.3(11) . .
C45A C46A C49A 120.7(12) . .
C45A C46A C04A 120.5(11) . .
C49A C46A C04A 107.1(10) . .
C50A C47A C48A 119.7(12) . .
C50A C47A C55A 117.3(11) . .
C48A C47A C55A 119.9(10) . .
C49A C48A C43A 118.1(11) . .
C49A C48A C47A 116.3(11) . .
C43A C48A C47A 120.4(11) . .
C48A C49A C52A 121.0(12) . .
C48A C49A C46A 120.1(11) . .
C52A C49A C46A 107.1(11) . .
C47A C50A C62A 122.1(12) . .
C47A C50A C51A 120.0(11) . .
C62A C50A C51A 104.6(10) . .
C52A C51A C11A 125.6(12) . .
C52A C51A C50A 116.3(11) . .
C11A C51A C50A 107.9(11) . .
C51A C52A C49A 123.7(12) . .
C51A C52A C10A 118.1(11) . .
C49A C52A C10A 109.0(10) . .
C55A C53A C42A 122.4(13) . .
C55A C53A C58A 121.0(12) . .
C42A C53A C58A 108.3(11) . .
C55A C54A C59A 120.8(12) . .
C55A C54A C61A 123.0(13) . .
C59A C54A C61A 105.5(10) . .
C54A C55A C53A 117.5(12) . .
C54A C55A C47A 118.0(11) . .
C53A C55A C47A 117.7(12) . .
C57A C56A C34A 119.1(11) . .
C57A C56A C64A 121.7(11) . .
C34A C56A C64A 111.4(11) . .
C57A C56A Yb1 103.8(9) . .
C34A C56A Yb1 69.6(8) . .
C64A C56A Yb1 68.1(8) . .
C58A C57A C56A 118.9(11) . .
C58A C57A C59A 114.6(11) . .
C56A C57A C59A 117.9(11) . .
C57A C58A C36A 122.0(11) . .
C57A C58A C53A 122.9(11) . .
C36A C58A C53A 105.6(11) . .
C57A C59A C54A 122.4(11) . .
C57A C59A C66A 121.1(11) . .
C54A C59A C66A 108.0(11) . .
C63A C60A C66A 118.6(12) . .
C63A C60A C61A 120.3(13) . .
C66A C60A C61A 108.6(11) . .
C62A C61A C60A 121.2(12) . .
C62A C61A C54A 117.7(11) . .
C60A C61A C54A 109.1(11) . .
C61A C62A C50A 121.3(11) . .
C61A C62A C76A 118.2(12) . .
C50A C62A C76A 110.1(12) . .
C60A C63A C70A 120.9(11) . .
C60A C63A C77A 115.4(11) . .
C70A C63A C77A 111.5(11) . .
C65A C64A C56A 121.0(11) . .
C65A C64A C69A 125.0(11) . .
C56A C64A C69A 105.5(10) . .
C65A C64A Yb1 92.6(8) . .
C56A C64A Yb1 82.2(8) . .
C69A C64A Yb1 64.9(7) . .
C64A C65A C66A 117.3(11) . .
C64A C65A C71A 116.6(11) . .
C66A C65A C71A 117.7(11) . .
C64A C65A Yb1 60.3(7) . .
C66A C65A Yb1 104.6(8) . .
C71A C65A Yb1 77.5(7) . .
C60A C66A C65A 123.0(12) . .
C60A C66A C59A 108.7(11) . .
C65A C66A C59A 120.3(11) . .
C68A C67A C75A 108.7(11) . .
C68A C67A C71A 124.5(11) . .
C75A C67A C71A 118.9(11) . .
C68A C67A Yb1 64.9(7) . .
C75A C67A Yb1 85.9(8) . .
C71A C67A Yb1 90.9(7) . .
C69A C68A C67A 119.5(11) . .
C69A C68A C37A 118.0(11) . .
C67A C68A C37A 107.4(11) . .
C69A C68A Yb1 71.8(7) . .
C67A C68A Yb1 84.6(8) . .
C37A C68A Yb1 75.0(7) . .
C68A C69A C33A 120.1(12) . .
C68A C69A C64A 117.1(11) . .
C33A C69A C64A 108.2(10) . .
C68A C69A Yb1 75.6(8) . .
C33A C69A Yb1 73.4(8) . .
C64A C69A Yb1 82.8(8) . .
C63A C70A C71A 123.3(11) . .
C63A C70A C73A 107.5(11) . .
C71A C70A C73A 119.2(11) . .
C70A C71A C67A 119.7(11) . .
C70A C71A C65A 116.3(11) . .
C67A C71A C65A 116.8(10) . .
C70A C71A Yb1 108.1(8) . .
C67A C71A Yb1 61.8(7) . .
C65A C71A Yb1 75.2(7) . .
C80A C72A C74A 124.2(12) . .
C80A C72A C39A 104.0(11) . .
C74A C72A C39A 122.0(11) . .
C78A C73A C70A 108.7(11) . .
C78A C73A C74A 120.9(12) . .
C70A C73A C74A 120.0(11) . .
C75A C74A C72A 118.7(11) . .
C75A C74A C73A 119.1(12) . .
C72A C74A C73A 114.9(11) . .
C74A C75A C67A 122.3(11) . .
C74A C75A C41A 120.3(12) . .
C67A C75A C41A 108.9(10) . .
C74A C75A Yb1 104.2(8) . .
C67A C75A Yb1 65.9(7) . .
C41A C75A Yb1 69.4(7) . .
C77A C76A C11A 121.0(12) . .
C77A C76A C62A 120.8(13) . .
C11A C76A C62A 106.8(11) . .
C76A C77A C63A 124.1(12) . .
C76A C77A C78A 122.6(12) . .
C63A C77A C78A 102.0(11) . .
C73A C78A C79A 123.4(11) . .
C73A C78A C77A 110.3(11) . .
C79A C78A C77A 116.5(11) . .
C78A C79A C80A 116.4(11) . .
C78A C79A C09A 121.2(12) . .
C80A C79A C09A 116.7(11) . .
C72A C80A C05A 112.2(11) . .
C72A C80A C79A 119.4(12) . .
C05A C80A C79A 119.7(12) . .
C68B Yb2 C69B 32.88(17) . .
C68B Yb2 C37B 32.5(4) . .
C69B Yb2 C37B 58.0(4) . .
C68B Yb2 C33B 58.1(3) . .
C69B Yb2 C33B 33.0(3) . .
C37B Yb2 C33B 66.9(3) . .
C68B Yb2 C38B 57.0(3) . .
C69B Yb2 C38B 66.7(4) . .
C37B Yb2 C38B 31.75(12) . .
C33B Yb2 C38B 55.4(3) . .
C68B Yb2 C32B 66.9(3) . .
C69B Yb2 C32B 57.4(4) . .
C37B Yb2 C32B 56.0(3) . .
C33B Yb2 C32B 31.50(15) . .
C38B Yb2 C32B 30.3(3) . .
C68B Yb2 C67B 30.73(12) . .
C69B Yb2 C67B 55.1(2) . .
C37B Yb2 C67B 50.7(3) . .
C33B Yb2 C67B 86.3(3) . .
C38B Yb2 C67B 81.8(3) . .
C32B Yb2 C67B 97.4(3) . .
C68B Yb2 C41B 50.8(3) . .
C69B Yb2 C41B 82.9(3) . .
C37B Yb2 C41B 30.28(11) . .
C33B Yb2 C41B 97.2(3) . .
C38B Yb2 C41B 53.45(19) . .
C32B Yb2 C41B 82.8(3) . .
C67B Yb2 C41B 48.3(3) . .
C68B Yb2 C64B 54.2(4) . .
C69B Yb2 C64B 29.4(4) . .
C37B Yb2 C64B 84.9(4) . .
C33B Yb2 C64B 50.2(3) . .
C38B Yb2 C64B 95.8(4) . .
C32B Yb2 C64B 81.0(3) . .
C67B Yb2 C64B 61.0(3) . .
C41B Yb2 C64B 103.7(4) . .
C68B Yb2 C34B 82.5(3) . .
C69B Yb2 C34B 50.6(3) . .
C37B Yb2 C34B 96.7(3) . .
C33B Yb2 C34B 29.87(14) . .
C38B Yb2 C34B 82.1(3) . .
C32B Yb2 C34B 52.94(19) . .
C67B Yb2 C34B 104.4(3) . .
C41B Yb2 C34B 126.9(3) . .
C64B Yb2 C34B 48.2(3) . .
C68B Yb2 C75B 48.9(3) . .
C69B Yb2 C75B 80.2(4) . .
C37B Yb2 C75B 47.9(2) . .
C33B Yb2 C75B 106.5(3) . .
C38B Yb2 C75B 77.6(2) . .
C32B Yb2 C75B 103.8(3) . .
C67B Yb2 C75B 28.9(4) . .
C41B Yb2 C75B 27.3(3) . .
C64B Yb2 C75B 89.9(5) . .
C34B Yb2 C75B 130.8(4) . .
C68B Yb2 C71B 52.4(2) . .
C69B Yb2 C71B 61.3(3) . .
C37B Yb2 C71B 78.5(3) . .
C33B Yb2 C71B 93.8(3) . .
C38B Yb2 C71B 108.4(3) . .
C32B Yb2 C71B 116.3(3) . .
C67B Yb2 C71B 28.23(11) . .
C41B Yb2 C71B 74.1(3) . .
C64B Yb2 C71B 50.4(3) . .
C34B Yb2 C71B 98.5(3) . .
C75B Yb2 C71B 48.9(4) . .
C02B C01B C03B 120.0 . .
C02B C01B C15B 107.8(4) . .
C03B C01B C15B 118.3(7) . .
C06B C02B C01B 108.0 . .
C06B C02B C04B 119.5 . .
C01B C02B C04B 120.0 . .
C01B C03B C45B 118.2(7) . .
C01B C03B C14B 118.9(7) . .
C45B C03B C14B 106.7(8) . .
C46B C04B C10B 120.5(15) . .
C46B C04B C02B 118.7(8) . .
C10B C04B C02B 114.5(8) . .
C18B C05B C07B 119.9(11) . .
C18B C05B C80B 111.2(10) . .
C07B C05B C80B 122.0(18) . .
C16B C06B C07B 118.6(9) . .
C16B C06B C02B 108.0(4) . .
C07B C06B C02B 124.7(8) . .
C05B C07B C06B 120.8(13) . .
C05B C07B C08B 118.7(12) . .
C06B C07B C08B 115.0(8) . .
C10B C08B C07B 118.8 . .
C10B C08B C09B 119.3 . .
C07B C08B C09B 119.9 . .
C79B C09B C08B 123.0(11) . .
C79B C09B C11B 115.9(12) . .
C08B C09B C11B 118.6 . .
C52B C10B C04B 96.2(11) . .
C52B C10B C08B 121.3(9) . .
C04B C10B C08B 124.0(7) . .
C76B C11B C09B 123.5(12) . .
C76B C11B C51B 102.5(12) . .
C09B C11B C51B 118.1(8) . .
C13B C12B C14B 124.3(11) . .
C13B C12B C20B 110.2(9) . .
C14B C12B C20B 114.0(16) . .
C12B C13B C15B 118.5(7) . .
C12B C13B C23B 107.2(8) . .
C15B C13B C23B 123.9(6) . .
C30B C14B C12B 123.3(16) . .
C30B C14B C03B 108.5(9) . .
C12B C14B C03B 116.9(9) . .
C16B C15B C13B 119.8 . .
C16B C15B C01B 105.7(4) . .
C13B C15B C01B 122.8(6) . .
C06B C16B C17B 115.4(7) . .
C06B C16B C15B 110.5(5) . .
C17B C16B C15B 120.2 . .
C16B C17B C18B 118.0 . .
C16B C17B C22B 120.0(6) . .
C18B C17B C22B 120.7(7) . .
C05B C18B C17B 121.3(6) . .
C05B C18B C39B 108.5(11) . .
C17B C18B C39B 114.5(9) . .
C26B C19B C24B 110.5(7) . .
C26B C19B C21B 121.4(7) . .
C24B C19B C21B 119.6 . .
C28B C20B C21B 118.3(7) . .
C28B C20B C12B 125.3(13) . .
C21B C20B C12B 107.1(7) . .
C19B C21B C20B 119.2 . .
C19B C21B C23B 119.2 . .
C20B C21B C23B 107.2 . .
C23B C22B C25B 116.7(7) . .
C23B C22B C17B 117.9(8) . .
C25B C22B C17B 121.1(14) . .
C21B C23B C22B 119.4 . .
C21B C23B C13B 106.3(5) . .
C22B C23B C13B 117.0(8) . .
C25B C24B C19B 118.7(8) . .
C25B C24B C38B 125.4(15) . .
C19B C24B C38B 104.3(6) . .
C25B C24B Yb2 84.3(13) . .
C19B C24B Yb2 91.8(5) . .
C38B C24B Yb2 61.3(8) . .
C24B C25B C22B 122.7(13) . .
C24B C25B C40B 114.2(17) . .
C22B C25B C40B 119.8(13) . .
C19B C26B C27B 117.5(6) . .
C19B C26B C32B 107.1(7) . .
C27B C26B C32B 117.3(9) . .
C19B C26B Yb2 88.9(7) . .
C27B C26B Yb2 79.7(3) . .
C32B C26B Yb2 58.7(8) . .
C26B C27B C28B 119.0 . .
C26B C27B C35B 121.5(7) . .
C28B C27B C35B 116.8(7) . .
C26B C27B Yb2 74.1(4) . .
C28B C27B Yb2 109.1(4) . .
C35B C27B Yb2 72.7(6) . .
C20B C28B C29B 116.0(7) . .
C20B C28B C27B 120.7(6) . .
C29B C28B C27B 119.7 . .
C31B C29B C30B 113.7(8) . .
C31B C29B C28B 123.3(7) . .
C30B C29B C28B 120.1 . .
C14B C30B C29B 120.3(8) . .
C14B C30B C44B 108.0(8) . .
C29B C30B C44B 117.3(10) . .
C29B C31B C36B 117.6(6) . .
C29B C31B C42B 124.0(13) . .
C36B C31B C42B 108.7(9) . .
C38B C32B C33B 119.6(11) . .
C38B C32B C26B 108.8(9) . .
C33B C32B C26B 121.3(7) . .
C38B C32B Yb2 74.2(7) . .
C33B C32B Yb2 70.9(6) . .
C26B C32B Yb2 94.0(8) . .
C34B C33B C32B 119.7 . .
C34B C33B C69B 107.4(7) . .
C32B C33B C69B 120.7(10) . .
C34B C33B Yb2 85.7(3) . .
C32B C33B Yb2 77.6(6) . .
C69B C33B Yb2 71.9(7) . .
C56B C34B C33B 108.8(7) . .
C56B C34B C35B 117.3(7) . .
C33B C34B C35B 120.3 . .
C56B C34B Yb2 82.9(8) . .
C33B C34B Yb2 64.4(3) . .
C35B C34B Yb2 85.3(5) . .
C34B C35B C36B 118.2 . .
C34B C35B C27B 118.4(6) . .
C36B C35B C27B 122.1(6) . .
C34B C35B Yb2 67.2(4) . .
C36B C35B Yb2 110.7(3) . .
C27B C35B Yb2 80.6(6) . .
C31B C36B C35B 120.0 . .
C31B C36B C58B 106.8(7) . .
C35B C36B C58B 121.1(6) . .
C41B C37B C38B 119.5 . .
C41B C37B C68B 108.1(5) . .
C38B C37B C68B 120.1(6) . .
C41B C37B Yb2 85.2(2) . .
C38B C37B Yb2 77.9(2) . .
C68B C37B Yb2 71.9(6) . .
C32B C38B C37B 121.1(8) . .
C32B C38B C24B 108.0(7) . .
C37B C38B C24B 118.0(6) . .
C32B C38B Yb2 75.5(7) . .
C37B C38B Yb2 70.4(2) . .
C24B C38B Yb2 89.7(8) . .
C72B C39B C40B 119.2(5) . .
C72B C39B C18B 100.3(9) . .
C40B C39B C18B 124.0(8) . .
C41B C40B C39B 118.3 . .
C41B C40B C25B 121.7(8) . .
C39B C40B C25B 118.5(8) . .
C41B C40B Yb2 66.9(2) . .
C39B C40B Yb2 111.18(18) . .
C25B C40B Yb2 81.2(8) . .
C75B C41B C37B 108.7(7) . .
C75B C41B C40B 117.3(9) . .
C37B C41B C40B 120.4 . .
C75B C41B Yb2 82.7(7) . .
C37B C41B Yb2 64.54(19) . .
C40B C41B Yb2 85.4(2) . .
C43B C42B C31B 123.0(15) . .
C43B C42B C53B 119.4(14) . .
C31B C42B C53B 106.7(9) . .
C42B C43B C44B 112.8(10) . .
C42B C43B C48B 123.0(11) . .
C44B C43B C48B 120.1 . .
C43B C44B C45B 120.3 . .
C43B C44B C30B 122.7(9) . .
C45B C44B C30B 105.3(7) . .
C44B C45B C46B 119.5 . .
C44B C45B C03B 111.4(7) . .
C46B C45B C03B 120.0(7) . .
C04B C46B C49B 101.7(13) . .
C04B C46B C45B 121.8(10) . .
C49B C46B C45B 120.7(6) . .
C48B C47B C50B 116.6(9) . .
C48B C47B C55B 119.4(9) . .
C50B C47B C55B 113.5(12) . .
C43B C48B C47B 119.1 . .
C43B C48B C49B 118.2(7) . .
C47B C48B C49B 120.2(7) . .
C46B C49B C52B 108.1(9) . .
C46B C49B C48B 121.0(11) . .
C52B C49B C48B 120.9(5) . .
C62B C50B C51B 108.7(9) . .
C62B C50B C47B 123.4(11) . .
C51B C50B C47B 121.8(7) . .
C50B C51B C52B 120.9 . .
C50B C51B C11B 108.0(9) . .
C52B C51B C11B 120.5(10) . .
C10B C52B C49B 111.4(9) . .
C10B C52B C51B 117.4(9) . .
C49B C52B C51B 118.0 . .
C58B C53B C55B 119.6(12) . .
C58B C53B C42B 109.1(9) . .
C55B C53B C42B 121.3(12) . .
C61B C54B C59B 109.2(8) . .
C61B C54B C55B 119.7(11) . .
C59B C54B C55B 123.4(13) . .
C54B C55B C53B 116.9(11) . .
C54B C55B C47B 122.5(11) . .
C53B C55B C47B 117.1(14) . .
C34B C56B C57B 123.1(9) . .
C34B C56B C64B 108.1(8) . .
C57B C56B C64B 119.3(6) . .
C34B C56B Yb2 69.9(8) . .
C57B C56B Yb2 99.3(6) . .
C64B C56B Yb2 68.4(9) . .
C56B C57B C58B 119.3 . .
C56B C57B C59B 119.3 . .
C58B C57B C59B 119.5 . .
C53B C58B C57B 120.2(6) . .
C53B C58B C36B 108.4(9) . .
C57B C58B C36B 116.1(9) . .
C54B C59B C66B 108.6(7) . .
C54B C59B C57B 117.5(7) . .
C66B C59B C57B 120.0(6) . .
C66B C60B C61B 108.2(8) . .
C66B C60B C63B 119.5(14) . .
C61B C60B C63B 119.9(15) . .
C54B C61B C62B 120.0(8) . .
C54B C61B C60B 106.7(7) . .
C62B C61B C60B 119.5(9) . .
C50B C62B C76B 103.7(15) . .
C50B C62B C61B 120.6(9) . .
C76B C62B C61B 123.7(7) . .
C70B C63B C60B 120.0(9) . .
C70B C63B C77B 108.9(8) . .
C60B C63B C77B 118.1(11) . .
C69B C64B C65B 119.5(9) . .
C69B C64B C56B 107.3(9) . .
C65B C64B C56B 117.5(5) . .
C69B C64B Yb2 63.8(8) . .
C65B C64B Yb2 83.5(4) . .
C56B C64B Yb2 82.5(9) . .
C71B C65B C66B 117.9(6) . .
C71B C65B C64B 121.5(6) . .
C66B C65B C64B 118.2 . .
C71B C65B Yb2 76.0(7) . .
C66B C65B Yb2 112.6(5) . .
C64B C65B Yb2 68.4(4) . .
C60B C66B C59B 106.8(9) . .
C60B C66B C65B 121.0(9) . .
C59B C66B C65B 119.4(7) . .
C68B C67B C71B 120.1 . .
C68B C67B C75B 106.8(6) . .
C71B C67B C75B 118.9(5) . .
C68B C67B Yb2 63.8(3) . .
C71B C67B Yb2 84.8(4) . .
C75B C67B Yb2 83.0(8) . .
C67B C68B C69B 119.9 . .
C67B C68B C37B 107.7(5) . .
C69B C68B C37B 120.5(6) . .
C67B C68B Yb2 85.4(3) . .
C69B C68B Yb2 74.9(4) . .
C37B C68B Yb2 75.6(6) . .
C64B C69B C68B 120.6(6) . .
C64B C69B C33B 108.3(8) . .
C68B C69B C33B 118.0(9) . .
C64B C69B Yb2 86.9(8) . .
C68B C69B Yb2 72.3(3) . .
C33B C69B Yb2 75.0(8) . .
C63B C70B C73B 108.4(7) . .
C63B C70B C71B 120.1(8) . .
C73B C70B C71B 118.3(5) . .
C65B C71B C70B 121.4(6) . .
C65B C71B C67B 118.3(6) . .
C70B C71B C67B 118.2 . .
C65B C71B Yb2 76.7(6) . .
C70B C71B Yb2 112.8(3) . .
C67B C71B Yb2 67.0(3) . .
C80B C72B C39B 114.2(11) . .
C80B C72B C74B 116.5(15) . .
C39B C72B C74B 119.4(10) . .
C74B C73B C78B 119.4 . .
C74B C73B C70B 120.6(6) . .
C78B C73B C70B 108.8(5) . .
C72B C74B C75B 118.3(10) . .
C72B C74B C73B 119.5(9) . .
C75B C74B C73B 119.4 . .
C41B C75B C74B 122.6(12) . .
C41B C75B C67B 108.6(7) . .
C74B C75B C67B 118.8(5) . .
C41B C75B Yb2 70.0(7) . .
C74B C75B Yb2 98.8(6) . .
C67B C75B Yb2 68.1(6) . .
C11B C76B C62B 115.2(12) . .
C11B C76B C77B 117.0(11) . .
C62B C76B C77B 116.5(11) . .
C78B C77B C76B 120.7 . .
C78B C77B C63B 106.0(5) . .
C76B C77B C63B 122.2(8) . .
C79B C78B C73B 121.2(9) . .
C79B C78B C77B 119.6(11) . .
C73B C78B C77B 107.8 . .
C78B C79B C09B 121.6(15) . .
C78B C79B C80B 114.1(18) . .
C09B C79B C80B 118.2(19) . .
C72B C80B C79B 127.4(19) . .
C72B C80B C05B 105.7(11) . .
C79B C80B C05B 118.2(18) . .
S1 C1S S2 178.7(7) . .
C2Y C1Y C3Y 121.0(11) . 2_677
C2Y C1Y H1Y 119.5 . .
C3Y C1Y H1Y 119.5 2_677 .
C3Y C2Y C1Y 121.0(11) . .
C3Y C2Y H2Y 119.5 . .
C1Y C2Y H2Y 119.5 . .
C2Y C3Y C1Y 118.0(10) . 2_677
C2Y C3Y H3Y 121.0 . .
C1Y C3Y H3Y 121.0 2_677 .
C2Z C1Z C6Z 119.7(8) . .
C2Z C1Z H1Z 120.1 . .
C6Z C1Z H1Z 120.1 . .
C3Z C2Z C1Z 121.4(9) . .
C3Z C2Z H2Z 119.3 . .
C1Z C2Z H2Z 119.3 . .
C2Z C3Z C4Z 118.8(9) . .
C2Z C3Z H3Z 120.6 . .
C4Z C3Z H3Z 120.6 . .
C5Z C4Z C3Z 123.0(9) . .
C5Z C4Z H4Z 118.5 . .
C3Z C4Z H4Z 118.5 . .
C4Z C5Z C6Z 117.9(9) . .
C4Z C5Z H5Z 121.1 . .
C6Z C5Z H5Z 121.1 . .
C1Z C6Z C5Z 119.0(9) . .
C1Z C6Z H6Z 120.5 . .
C5Z C6Z H6Z 120.5 . .

loop_
_geom_bond_atom_site_label_1
_geom_bond_atom_site_label_2
_geom_bond_distance
_geom_bond_site_symmetry_2
C01N C02N 1.537(9) .
C01N H01A 0.9800 .
C01N H01B 0.9800 .
C01N H01C 0.9800 .
C02N C03N 1.509(10) .
C02N H02A 0.9900 .
C02N H02B 0.9900 .
C03N C04N 1.352(9) .
C03N C36N 1.442(10) .
C04N C07N 1.434(10) .
C04N C05N 1.505(10) .
C05N C06N 1.532(9) .
C05N H05A 0.9900 .
C05N H05B 0.9900 .
C06N H06A 0.9800 .
C06N H06B 0.9800 .
C06N H06C 0.9800 .
C07N N1 1.376(9) .
C07N C08N 1.388(10) .
C08N C09N 1.375(10) .
C08N H2 1.00(8) .
C09N N2 1.386(9) .
C09N C10N 1.437(9) .
C10N C13N 1.352(10) .
C10N C11N 1.507(9) .
C11N C12N 1.532(9) .
C11N H11A 0.9900 .
C11N H11B 0.9900 .
C12N H12A 0.9800 .
C12N H12B 0.9800 .
C12N H12C 0.9800 .
C13N C16N 1.447(9) .
C13N C14N 1.501(9) .
C14N C15N 1.530(9) .
C14N H14A 0.9900 .
C14N H14B 0.9900 .
C15N H15A 0.9800 .
C15N H15B 0.9800 .
C15N H15C 0.9800 .
C16N C17N 1.372(10) .
C16N N2 1.382(9) .
C17N C18N 1.382(10) .
C17N H3 1.05(7) .
C18N N3 1.382(9) .
C18N C19N 1.450(10) .
C19N C22N 1.360(9) .
C19N C20N 1.498(10) .
C20N C21N 1.519(9) .
C20N H20A 0.9900 .
C20N H20B 0.9900 .
C21N H21A 0.9800 .
C21N H21B 0.9800 .
C21N H21C 0.9800 .
C22N C25N 1.431(10) .
C22N C23N 1.512(10) .
C23N C24N 1.533(9) .
C23N H23A 0.9900 .
C23N H23B 0.9900 .
C24N H24A 0.9800 .
C24N H24B 0.9800 .
C24N H24C 0.9800 .
C25N N3 1.380(9) .
C25N C26N 1.390(10) .
C26N C27N 1.378(10) .
C26N H4 1.01(10) .
C27N N4 1.381(9) .
C27N C28N 1.433(9) .
C28N C31N 1.351(10) .
C28N C29N 1.498(10) .
C29N C30N 1.520(9) .
C29N H29A 0.9900 .
C29N H29B 0.9900 .
C30N H30A 0.9800 .
C30N H30B 0.9800 .
C30N H30C 0.9800 .
C31N C34N 1.445(9) .
C31N C32N 1.505(9) .
C32N C33N 1.533(9) .
C32N H32A 0.9900 .
C32N H32B 0.9900 .
C33N H33A 0.9800 .
C33N H33B 0.9800 .
C33N H33C 0.9800 .
C34N C35N 1.368(10) .
C34N N4 1.373(9) .
C35N C36N 1.395(10) .
C35N H1 0.95(10) .
C36N N1 1.370(9) .
N1 Ni1 1.966(5) .
N2 Ni1 1.963(5) .
N3 Ni1 1.964(5) .
N4 Ni1 1.962(5) .
Yb1 C69A 2.476(14) .
Yb1 C33A 2.484(13) .
Yb1 C68A 2.525(13) .
Yb1 C37A 2.569(13) .
Yb1 C32A 2.597(12) .
Yb1 C38A 2.644(12) .
Yb1 C64A 2.712(14) .
Yb1 C34A 2.747(13) .
Yb1 C67A 2.777(12) .
Yb1 C41A 2.867(13) .
Yb1 C56A 2.896(15) .
Yb1 C26A 3.007(12) .
C01A C03A 1.391(17) .
C01A C02A 1.418(16) .
C01A C15A 1.458(17) .
C02A C04A 1.392(17) .
C02A C06A 1.450(17) .
C03A C14A 1.451(17) .
C03A C45A 1.462(17) .
C04A C10A 1.404(17) .
C04A C46A 1.518(18) .
C05A C07A 1.422(18) .
C05A C80A 1.43(2) .
C05A C18A 1.587(19) .
C06A C16A 1.441(17) .
C06A C07A 1.455(17) .
C07A C08A 1.474(17) .
C08A C10A 1.421(17) .
C08A C09A 1.425(18) .
C09A C11A 1.438(17) .
C09A C79A 1.475(17) .
C10A C52A 1.481(18) .
C11A C51A 1.400(18) .
C11A C76A 1.41(2) .
C12A C14A 1.369(18) .
C12A C20A 1.415(19) .
C12A C13A 1.529(18) .
C13A C15A 1.346(18) .
C13A C23A 1.414(18) .
C14A C30A 1.444(19) .
C15A C16A 1.467(16) .
C16A C17A 1.390(18) .
C17A C18A 1.367(17) .
C17A C22A 1.431(18) .
C18A C39A 1.33(2) .
C19A C21A 1.335(19) .
C19A C24A 1.420(17) .
C19A C26A 1.462(19) .
C20A C28A 1.438(18) .
C20A C21A 1.445(17) .
C21A C23A 1.467(18) .
C22A C23A 1.398(17) .
C22A C25A 1.419(19) .
C24A C38A 1.413(19) .
C24A C25A 1.470(18) .
C25A C40A 1.439(17) .
C26A C32A 1.428(18) .
C26A C27A 1.443(17) .
C27A C28A 1.381(18) .
C27A C35A 1.524(18) .
C28A C29A 1.469(17) .
C29A C30A 1.380(19) .
C29A C31A 1.429(18) .
C30A C44A 1.491(16) .
C31A C42A 1.409(17) .
C31A C36A 1.446(18) .
C32A C33A 1.404(18) .
C32A C38A 1.436(17) .
C33A C69A 1.440(16) .
C33A C34A 1.456(17) .
C34A C35A 1.423(18) .
C34A C56A 1.435(17) .
C35A C36A 1.420(17) .
C36A C58A 1.438(18) .
C37A C38A 1.396(17) .
C37A C41A 1.449(17) .
C37A C68A 1.463(18) .
C39A C40A 1.425(17) .
C39A C72A 1.457(18) .
C40A C41A 1.431(18) .
C41A C75A 1.448(16) .
C42A C53A 1.43(2) .
C42A C43A 1.436(19) .
C43A C44A 1.427(18) .
C43A C48A 1.463(16) .
C44A C45A 1.410(18) .
C45A C46A 1.383(17) .
C46A C49A 1.479(18) .
C47A C50A 1.408(16) .
C47A C48A 1.469(18) .
C47A C55A 1.48(2) .
C48A C49A 1.419(19) .
C49A C52A 1.423(16) .
C50A C62A 1.413(18) .
C50A C51A 1.503(18) .
C51A C52A 1.333(18) .
C53A C55A 1.399(17) .
C53A C58A 1.457(19) .
C54A C55A 1.384(19) .
C54A C59A 1.460(19) .
C54A C61A 1.459(18) .
C56A C57A 1.416(17) .
C56A C64A 1.446(17) .
C57A C58A 1.398(18) .
C57A C59A 1.428(16) .
C59A C66A 1.456(18) .
C60A C63A 1.394(19) .
C60A C66A 1.400(17) .
C60A C61A 1.433(18) .
C61A C62A 1.366(18) .
C62A C76A 1.453(18) .
C63A C70A 1.406(17) .
C63A C77A 1.474(19) .
C64A C65A 1.424(16) .
C64A C69A 1.459(18) .
C65A C66A 1.451(17) .
C65A C71A 1.481(18) .
C67A C68A 1.416(16) .
C67A C75A 1.438(19) .
C67A C71A 1.445(17) .
C68A C69A 1.407(17) .
C70A C71A 1.427(17) .
C70A C73A 1.455(19) .
C72A C80A 1.409(19) .
C72A C74A 1.436(19) .
C73A C78A 1.389(18) .
C73A C74A 1.456(17) .
C74A C75A 1.383(18) .
C76A C77A 1.28(2) .
C77A C78A 1.515(17) .
C78A C79A 1.430(19) .
C79A C80A 1.445(17) .
Yb2 C68B 2.518(13) .
Yb2 C69B 2.552(14) .
Yb2 C37B 2.567(10) .
Yb2 C33B 2.593(13) .
Yb2 C38B 2.664(10) .
Yb2 C32B 2.680(15) .
Yb2 C67B 2.796(10) .
Yb2 C41B 2.833(10) .
Yb2 C64B 2.840(19) .
Yb2 C34B 2.866(12) .
Yb2 C75B 2.990(15) .
Yb2 C71B 3.026(12) .
C01B C02B 1.4327 .
C01B C03B 1.4337 .
C01B C15B 1.460(13) .
C02B C06B 1.4326 .
C02B C04B 1.4337 .
C03B C45B 1.403(19) .
C03B C14B 1.53(2) .
C04B C46B 1.36(2) .
C04B C10B 1.421(16) .
C05B C18B 1.25(3) .
C05B C07B 1.392(19) .
C05B C80B 1.51(3) .
C06B C16B 1.394(13) .
C06B C07B 1.435(17) .
C07B C08B 1.4384 .
C08B C10B 1.4377 .
C08B C09B 1.4418 .
C09B C79B 1.42(2) .
C09B C11B 1.4641 .
C10B C52B 1.44(2) .
C11B C76B 1.36(2) .
C11B C51B 1.47(2) .
C12B C13B 1.37(2) .
C12B C14B 1.439(19) .
C12B C20B 1.43(2) .
C13B C15B 1.4346 .
C13B C23B 1.492(15) .
C14B C30B 1.38(2) .
C15B C16B 1.4334 .
C16B C17B 1.4330 .
C17B C18B 1.4355 .
C17B C22B 1.591(18) .
C18B C39B 1.62(2) .
C19B C26B 1.389(19) .
C19B C24B 1.4319 .
C19B C21B 1.4335 .
C20B C28B 1.42(2) .
C20B C21B 1.4338 .
C21B C23B 1.4367 .
C22B C23B 1.4380 .
C22B C25B 1.45(2) .
C24B C25B 1.379(19) .
C24B C38B 1.48(2) .
C25B C40B 1.51(2) .
C26B C27B 1.4372 .
C26B C32B 1.439(19) .
C27B C28B 1.4410 .
C27B C35B 1.459(18) .
C28B C29B 1.4408 .
C29B C31B 1.42(2) .
C29B C30B 1.4338 .
C30B C44B 1.551(18) .
C31B C36B 1.4330 .
C31B C42B 1.43(2) .
C32B C38B 1.396(16) .
C32B C33B 1.4338 .
C33B C34B 1.4318 .
C33B C69B 1.463(16) .
C34B C56B 1.39(2) .
C34B C35B 1.4348 .
C35B C36B 1.4383 .
C36B C58B 1.463(19) .
C37B C41B 1.4333 .
C37B C38B 1.4339 .
C37B C68B 1.423(17) .
C39B C72B 1.41(2) .
C39B C40B 1.4375 .
C40B C41B 1.4336 .
C41B C75B 1.383(17) .
C42B C43B 1.38(2) .
C42B C53B 1.45(3) .
C43B C44B 1.4323 .
C43B C48B 1.4398 .
C44B C45B 1.4334 .
C45B C46B 1.4339 .
C46B C49B 1.391(19) .
C47B C48B 1.4465 .
C47B C50B 1.464(16) .
C47B C55B 1.50(2) .
C48B C49B 1.463(16) .
C49B C52B 1.4336 .
C50B C62B 1.396(17) .
C50B C51B 1.4339 .
C51B C52B 1.4384 .
C53B C58B 1.39(2) .
C53B C55B 1.454(16) .
C54B C61B 1.414(18) .
C54B C59B 1.381(18) .
C54B C55B 1.427(16) .
C56B C57B 1.4305 .
C56B C64B 1.486(19) .
C57B C58B 1.4324 .
C57B C59B 1.4326 .
C59B C66B 1.438(14) .
C60B C66B 1.413(13) .
C60B C61B 1.441(16) .
C60B C63B 1.46(2) .
C61B C62B 1.4362 .
C62B C76B 1.44(2) .
C63B C70B 1.381(17) .
C63B C77B 1.486(15) .
C64B C69B 1.40(2) .
C64B C65B 1.4380 .
C65B C71B 1.430(16) .
C65B C66B 1.4369 .
C67B C68B 1.4336 .
C67B C71B 1.4370 .
C67B C75B 1.456(18) .
C68B C69B 1.4353 .
C70B C73B 1.434(16) .
C70B C71B 1.4364 .
C72B C80B 1.34(3) .
C72B C74B 1.420(16) .
C73B C74B 1.4303 .
C73B C78B 1.4325 .
C74B C75B 1.4291 .
C76B C77B 1.4462 .
C77B C78B 1.4335 .
C78B C79B 1.39(3) .
C79B C80B 1.4380 .
C1S S1 1.544(9) .
C1S S2 1.550(9) .
C1Y C2Y 1.367(16) .
C1Y C3Y 1.395(17) 2_677
C1Y H1Y 0.9500 .
C2Y C3Y 1.367(16) .
C2Y H2Y 0.9500 .
C3Y C1Y 1.395(17) 2_677
C3Y H3Y 0.9500 .
C1Z C2Z 1.380(13) .
C1Z C6Z 1.398(14) .
C1Z H1Z 0.9500 .
C2Z C3Z 1.363(13) .
C2Z H2Z 0.9500 .
C3Z C4Z 1.385(15) .
C3Z H3Z 0.9500 .
C4Z C5Z 1.354(15) .
C4Z H4Z 0.9500 .
C5Z C6Z 1.436(15) .
C5Z H5Z 0.9500 .
C6Z H6Z 0.9500 .

loop_
_geom_torsion_atom_site_label_1
_geom_torsion_atom_site_label_2
_geom_torsion_atom_site_label_3
_geom_torsion_atom_site_label_4
_geom_torsion
_geom_torsion_site_symmetry_1
_geom_torsion_site_symmetry_4
C01N C02N C03N C04N -98.0(8) . .
C01N C02N C03N C36N 78.9(8) . .
C36N C03N C04N C07N 0.5(7) . .
C02N C03N C04N C07N 177.9(6) . .
C36N C03N C04N C05N -176.5(6) . .
C02N C03N C04N C05N 0.9(12) . .
C03N C04N C05N C06N 95.5(8) . .
C07N C04N C05N C06N -80.9(8) . .
C03N C04N C07N N1 -0.6(8) . .
C05N C04N C07N N1 176.5(6) . .
C03N C04N C07N C08N -179.4(6) . .
C05N C04N C07N C08N -2.3(10) . .
N1 C07N C08N C09N -3.0(11) . .
C04N C07N C08N C09N 175.7(6) . .
C07N C08N C09N N2 1.2(11) . .
C07N C08N C09N C10N -177.0(6) . .
C08N C09N C10N C13N 177.5(6) . .
N2 C09N C10N C13N -0.9(7) . .
C08N C09N C10N C11N -0.8(10) . .
N2 C09N C10N C11N -179.2(6) . .
C13N C10N C11N C12N -95.2(8) . .
C09N C10N C11N C12N 82.7(8) . .
C09N C10N C13N C16N 1.0(7) . .
C11N C10N C13N C16N 179.2(6) . .
C09N C10N C13N C14N -178.9(6) . .
C11N C10N C13N C14N -0.7(11) . .
C10N C13N C14N C15N 93.8(8) . .
C16N C13N C14N C15N -86.1(8) . .
C10N C13N C16N C17N 178.7(6) . .
C14N C13N C16N C17N -1.4(10) . .
C10N C13N C16N N2 -0.8(7) . .
C14N C13N C16N N2 179.1(6) . .
N2 C16N C17N C18N -1.3(11) . .
C13N C16N C17N C18N 179.3(6) . .
C16N C17N C18N N3 0.7(11) . .
C16N C17N C18N C19N -178.6(6) . .
N3 C18N C19N C22N -0.3(7) . .
C17N C18N C19N C22N 179.1(6) . .
N3 C18N C19N C20N 180.0(6) . .
C17N C18N C19N C20N -0.7(11) . .
C22N C19N C20N C21N -66.4(9) . .
C18N C19N C20N C21N 113.3(7) . .
C18N C19N C22N C25N 0.4(7) . .
C20N C19N C22N C25N -179.9(6) . .
C18N C19N C22N C23N -178.8(6) . .
C20N C19N C22N C23N 0.9(11) . .
C19N C22N C23N C24N 103.6(8) . .
C25N C22N C23N C24N -75.5(8) . .
C19N C22N C25N N3 -0.4(8) . .
C23N C22N C25N N3 178.9(6) . .
C19N C22N C25N C26N -177.9(6) . .
C23N C22N C25N C26N 1.3(10) . .
N3 C25N C26N C27N -0.9(11) . .
C22N C25N C26N C27N 176.3(6) . .
C25N C26N C27N N4 2.4(11) . .
C25N C26N C27N C28N -176.5(6) . .
N4 C27N C28N C31N 0.5(7) . .
C26N C27N C28N C31N 179.5(6) . .
N4 C27N C28N C29N -177.4(6) . .
C26N C27N C28N C29N 1.6(10) . .
C31N C28N C29N C30N -94.6(8) . .
C27N C28N C29N C30N 82.9(8) . .
C27N C28N C31N C34N -0.1(7) . .
C29N C28N C31N C34N 177.7(6) . .
C27N C28N C31N C32N -178.2(6) . .
C29N C28N C31N C32N -0.3(12) . .
C28N C31N C32N C33N 97.0(8) . .
C34N C31N C32N C33N -80.7(8) . .
C28N C31N C34N C35N -179.3(6) . .
C32N C31N C34N C35N -1.1(10) . .
C28N C31N C34N N4 -0.2(7) . .
C32N C31N C34N N4 177.9(6) . .
N4 C34N C35N C36N -1.4(11) . .
C31N C34N C35N C36N 177.4(6) . .
C34N C35N C36N N1 1.4(11) . .
C34N C35N C36N C03N -176.8(6) . .
C04N C03N C36N N1 -0.3(7) . .
C02N C03N C36N N1 -177.8(6) . .
C04N C03N C36N C35N 178.2(6) . .
C02N C03N C36N C35N 0.7(10) . .
C35N C36N N1 C07N -178.5(6) . .
C03N C36N N1 C07N -0.1(7) . .
C35N C36N N1 Ni1 -1.3(9) . .
C03N C36N N1 Ni1 177.1(4) . .
C08N C07N N1 C36N 179.2(6) . .
C04N C07N N1 C36N 0.4(7) . .
C08N C07N N1 Ni1 2.0(9) . .
C04N C07N N1 Ni1 -176.8(4) . .
C17N C16N N2 C09N -179.2(6) . .
C13N C16N N2 C09N 0.3(7) . .
C17N C16N N2 Ni1 1.3(9) . .
C13N C16N N2 Ni1 -179.2(4) . .
C08N C09N N2 C16N -178.0(6) . .
C10N C09N N2 C16N 0.4(7) . .
C08N C09N N2 Ni1 1.4(9) . .
C10N C09N N2 Ni1 179.8(4) . .
C26N C25N N3 C18N 177.7(6) . .
C22N C25N N3 C18N 0.2(7) . .
C26N C25N N3 Ni1 -1.4(9) . .
C22N C25N N3 Ni1 -178.9(4) . .
C17N C18N N3 C25N -179.3(6) . .
C19N C18N N3 C25N 0.0(7) . .
C17N C18N N3 Ni1 -0.1(9) . .
C19N C18N N3 Ni1 179.2(4) . .
C35N C34N N4 C27N 179.5(6) . .
C31N C34N N4 C27N 0.5(7) . .
C35N C34N N4 Ni1 1.3(9) . .
C31N C34N N4 Ni1 -177.7(4) . .
C26N C27N N4 C34N -179.6(6) . .
C28N C27N N4 C34N -0.6(7) . .
C26N C27N N4 Ni1 -1.4(9) . .
C28N C27N N4 Ni1 177.6(4) . .
C34N N4 Ni1 N2 89(5) . .
C27N N4 Ni1 N2 -88(5) . .
C34N N4 Ni1 N3 177.3(5) . .
C27N N4 Ni1 N3 -0.4(5) . .
C34N N4 Ni1 N1 -0.9(5) . .
C27N N4 Ni1 N1 -178.6(5) . .
C16N N2 Ni1 N4 87(5) . .
C09N N2 Ni1 N4 -92(5) . .
C16N N2 Ni1 N3 -0.6(5) . .
C09N N2 Ni1 N3 -180.0(5) . .
C16N N2 Ni1 N1 177.6(5) . .
C09N N2 Ni1 N1 -1.8(5) . .
C25N N3 Ni1 N4 1.8(5) . .
C18N N3 Ni1 N4 -177.2(5) . .
C25N N3 Ni1 N2 179.1(5) . .
C18N N3 Ni1 N2 0.1(5) . .
C25N N3 Ni1 N1 86(7) . .
C18N N3 Ni1 N1 -93(7) . .
C36N N1 Ni1 N4 0.9(5) . .
C07N N1 Ni1 N4 177.4(5) . .
C36N N1 Ni1 N2 -176.4(5) . .
C07N N1 Ni1 N2 0.2(5) . .
C36N N1 Ni1 N3 -83(7) . .
C07N N1 Ni1 N3 93(7) . .
C03A C01A C02A C04A -3(2) . .
C15A C01A C02A C04A -143.8(13) . .
C03A C01A C02A C06A 139.5(12) . .
C15A C01A C02A C06A -0.9(15) . .
C02A C01A C03A C14A -136.6(13) . .
C15A C01A C03A C14A 0.0(18) . .
C02A C01A C03A C45A -0.6(19) . .
C15A C01A C03A C45A 136.0(13) . .
C01A C02A C04A C10A 140.3(14) . .
C06A C02A C04A C10A 1(2) . .
C01A C02A C04A C46A 3.4(19) . .
C06A C02A C04A C46A -136.1(12) . .
C04A C02A C06A C16A 144.9(12) . .
C01A C02A C06A C16A -0.5(15) . .
C04A C02A C06A C07A -1.4(18) . .
C01A C02A C06A C07A -146.8(12) . .
C80A C05A C07A C06A -155.3(13) . .
C18A C05A C07A C06A -15(2) . .
C80A C05A C07A C08A 1(2) . .
C18A C05A C07A C08A 140.9(13) . .
C02A C06A C07A C05A 155.3(12) . .
C16A C06A C07A C05A 14(2) . .
C02A C06A C07A C08A 3(2) . .
C16A C06A C07A C08A -138.3(14) . .
C05A C07A C08A C10A -154.5(13) . .
C06A C07A C08A C10A -2.8(19) . .
C05A C07A C08A C09A -2.5(18) . .
C06A C07A C08A C09A 149.3(13) . .
C10A C08A C09A C11A -1.7(18) . .
C07A C08A C09A C11A -150.5(12) . .
C10A C08A C09A C79A 151.6(13) . .
C07A C08A C09A C79A 2.7(19) . .
C02A C04A C10A C08A -1(2) . .
C46A C04A C10A C08A 138.9(13) . .
C02A C04A C10A C52A -145.8(13) . .
C46A C04A C10A C52A -5.7(14) . .
C09A C08A C10A C04A -149.5(13) . .
C07A C08A C10A C04A 2.0(18) . .
C09A C08A C10A C52A -7.5(18) . .
C07A C08A C10A C52A 144.0(11) . .
C08A C09A C11A C51A 8.2(18) . .
C79A C09A C11A C51A -147.0(13) . .
C08A C09A C11A C76A 152.6(12) . .
C79A C09A C11A C76A -2.6(18) . .
C14A C12A C13A C15A -0.7(18) . .
C20A C12A C13A C15A -144.2(12) . .
C14A C12A C13A C23A 142.1(12) . .
C20A C12A C13A C23A -1.5(14) . .
C20A C12A C14A C30A 0.4(18) . .
C13A C12A C14A C30A -135.8(12) . .
C20A C12A C14A C03A 139.7(14) . .
C13A C12A C14A C03A 3.5(19) . .
C01A C03A C14A C12A -3(2) . .
C45A C03A C14A C12A -144.9(13) . .
C01A C03A C14A C30A 138.4(12) . .
C45A C03A C14A C30A -3.3(14) . .
C23A C13A C15A C01A -141.1(13) . .
C12A C13A C15A C01A -2.5(19) . .
C23A C13A C15A C16A -2.8(18) . .
C12A C13A C15A C16A 135.7(12) . .
C03A C01A C15A C13A 2.9(19) . .
C02A C01A C15A C13A 143.5(13) . .
C03A C01A C15A C16A -138.7(12) . .
C02A C01A C15A C16A 1.9(15) . .
C02A C06A C16A C17A -146.0(13) . .
C07A C06A C16A C17A -3(2) . .
C02A C06A C16A C15A 1.7(15) . .
C07A C06A C16A C15A 144.6(13) . .
C13A C15A C16A C17A 2.0(18) . .
C01A C15A C16A C17A 146.5(12) . .
C13A C15A C16A C06A -146.6(12) . .
C01A C15A C16A C06A -2.2(14) . .
C06A C16A C17A C18A -8.3(19) . .
C15A C16A C17A C18A -151.4(12) . .
C06A C16A C17A C22A 141.1(14) . .
C15A C16A C17A C22A -2(2) . .
C16A C17A C18A C39A 154.4(15) . .
C22A C17A C18A C39A 3(2) . .
C16A C17A C18A C05A 6.8(19) . .
C22A C17A C18A C05A -144.9(13) . .
C07A C05A C18A C17A 6(2) . .
C80A C05A C18A C17A 152.7(13) . .
C07A C05A C18A C39A -149.0(14) . .
C80A C05A C18A C39A -1.9(15) . .
C14A C12A C20A C28A -1.8(19) . .
C13A C12A C20A C28A 138.4(12) . .
C14A C12A C20A C21A -145.3(12) . .
C13A C12A C20A C21A -5.1(13) . .
C24A C19A C21A C20A -143.5(12) . .
C26A C19A C21A C20A -3.3(18) . .
C24A C19A C21A C23A 1.9(18) . .
C26A C19A C21A C23A 142.1(12) . .
C12A C20A C21A C19A 158.4(12) . .
C28A C20A C21A C19A 14.5(18) . .
C12A C20A C21A C23A 9.9(14) . .
C28A C20A C21A C23A -134.0(12) . .
C18A C17A C22A C23A 152.7(12) . .
C16A C17A C22A C23A 2.7(19) . .
C18A C17A C22A C25A -1.2(18) . .
C16A C17A C22A C25A -151.3(13) . .
C25A C22A C23A C13A 150.1(14) . .
C17A C22A C23A C13A -3.7(19) . .
C25A C22A C23A C21A 9.2(18) . .
C17A C22A C23A C21A -144.5(13) . .
C15A C13A C23A C22A 4(2) . .
C12A C13A C23A C22A -137.8(13) . .
C15A C13A C23A C21A 149.1(12) . .
C12A C13A C23A C21A 7.3(14) . .
C19A C21A C23A C22A -11.8(18) . .
C20A C21A C23A C22A 137.3(12) . .
C19A C21A C23A C13A -159.7(12) . .
C20A C21A C23A C13A -10.6(14) . .
C21A C19A C24A C38A 155.5(12) . .
C26A C19A C24A C38A 11.5(14) . .
C21A C19A C24A C25A 10.1(18) . .
C26A C19A C24A C25A -133.9(13) . .
C21A C19A C24A Yb1 97.9(12) . .
C26A C19A C24A Yb1 -46.1(9) . .
C69A Yb1 C24A C38A -6.4(8) . .
C33A Yb1 C24A C38A -36.0(8) . .
C68A Yb1 C24A C38A 23.8(8) . .
C37A Yb1 C24A C38A 34.7(7) . .
C32A Yb1 C24A C38A -43.5(8) . .
C64A Yb1 C24A C38A -11.8(9) . .
C34A Yb1 C24A C38A -60.2(8) . .
C67A Yb1 C24A C38A 48.8(8) . .
C41A Yb1 C24A C38A 72.1(8) . .
C56A Yb1 C24A C38A -49.0(9) . .
C26A Yb1 C24A C38A -83.1(8) . .
C69A Yb1 C24A C19A 104.6(8) . .
C33A Yb1 C24A C19A 75.0(8) . .
C68A Yb1 C24A C19A 134.9(8) . .
C37A Yb1 C24A C19A 145.7(9) . .
C32A Yb1 C24A C19A 67.6(8) . .
C38A Yb1 C24A C19A 111.1(11) . .
C64A Yb1 C24A C19A 99.2(8) . .
C34A Yb1 C24A C19A 50.8(8) . .
C67A Yb1 C24A C19A 159.8(8) . .
C41A Yb1 C24A C19A -176.9(9) . .
C56A Yb1 C24A C19A 62.0(9) . .
C26A Yb1 C24A C19A 27.9(7) . .
C69A Yb1 C24A C25A -136.2(7) . .
C33A Yb1 C24A C25A -165.8(8) . .
C68A Yb1 C24A C25A -106.0(8) . .
C37A Yb1 C24A C25A -95.1(8) . .
C32A Yb1 C24A C25A -173.2(9) . .
C38A Yb1 C24A C25A -129.8(11) . .
C64A Yb1 C24A C25A -141.6(7) . .
C34A Yb1 C24A C25A 170.0(7) . .
C67A Yb1 C24A C25A -81.0(8) . .
C41A Yb1 C24A C25A -57.7(7) . .
C56A Yb1 C24A C25A -178.8(7) . .
C26A Yb1 C24A C25A 147.1(9) . .
C23A C22A C25A C40A -153.3(13) . .
C17A C22A C25A C40A -1(2) . .
C23A C22A C25A C24A 2.5(19) . .
C17A C22A C25A C24A 154.5(12) . .
C38A C24A C25A C22A -152.6(13) . .
C19A C24A C25A C22A -12.2(19) . .
Yb1 C24A C25A C22A -101.4(12) . .
C38A C24A C25A C40A 4.1(19) . .
C19A C24A C25A C40A 144.4(12) . .
Yb1 C24A C25A C40A 55.3(11) . .
C21A C19A C26A C32A -156.6(11) . .
C24A C19A C26A C32A -11.6(14) . .
C21A C19A C26A C27A -8.8(17) . .
C24A C19A C26A C27A 136.1(12) . .
C21A C19A C26A Yb1 -97.5(11) . .
C24A C19A C26A Yb1 47.4(9) . .
C69A Yb1 C26A C32A -23.6(8) . .
C33A Yb1 C26A C32A -35.1(8) . .
C68A Yb1 C26A C32A 6.7(8) . .
C37A Yb1 C26A C32A 35.3(8) . .
C38A Yb1 C26A C32A 41.6(8) . .
C64A Yb1 C26A C32A -49.3(8) . .
C34A Yb1 C26A C32A -73.7(8) . .
C67A Yb1 C26A C32A 14.2(9) . .
C41A Yb1 C26A C32A 58.7(8) . .
C56A Yb1 C26A C32A -73.9(8) . .
C69A Yb1 C26A C27A 112.6(8) . .
C33A Yb1 C26A C27A 101.0(9) . .
C68A Yb1 C26A C27A 142.9(8) . .
C37A Yb1 C26A C27A 171.4(8) . .
C32A Yb1 C26A C27A 136.1(12) . .
C38A Yb1 C26A C27A 177.8(10) . .
C64A Yb1 C26A C27A 86.9(8) . .
C34A Yb1 C26A C27A 62.4(8) . .
C67A Yb1 C26A C27A 150.3(7) . .
C41A Yb1 C26A C27A -165.2(8) . .
C56A Yb1 C26A C27A 62.2(8) . .
C69A Yb1 C26A C19A -130.0(8) . .
C33A Yb1 C26A C19A -141.5(9) . .
C68A Yb1 C26A C19A -99.7(8) . .
C37A Yb1 C26A C19A -71.1(8) . .
C32A Yb1 C26A C19A -106.4(11) . .
C38A Yb1 C26A C19A -64.7(8) . .
C64A Yb1 C26A C19A -155.7(7) . .
C34A Yb1 C26A C19A 179.9(9) . .
C67A Yb1 C26A C19A -92.2(8) . .
C41A Yb1 C26A C19A -47.7(8) . .
C56A Yb1 C26A C19A 179.7(8) . .
C32A C26A C27A C28A 150.2(13) . .
C19A C26A C27A C28A 10.5(18) . .
Yb1 C26A C27A C28A 101.6(11) . .
C32A C26A C27A C35A -7.9(18) . .
C19A C26A C27A C35A -147.7(11) . .
Yb1 C26A C27A C35A -56.5(9) . .
C26A C27A C28A C20A 0.2(17) . .
C35A C27A C28A C20A 156.1(11) . .
C26A C27A C28A C29A -152.0(12) . .
C35A C27A C28A C29A 3.9(19) . .
C12A C20A C28A C27A -152.0(12) . .
C21A C20A C28A C27A -12.5(17) . .
C12A C20A C28A C29A 2.3(17) . .
C21A C20A C28A C29A 141.8(11) . .
C27A C28A C29A C30A 150.8(12) . .
C20A C28A C29A C30A -1.9(17) . .
C27A C28A C29A C31A -0.1(18) . .
C20A C28A C29A C31A -152.8(12) . .
C31A C29A C30A C14A 151.4(12) . .
C28A C29A C30A C14A 0.7(18) . .
C31A C29A C30A C44A 9.2(18) . .
C28A C29A C30A C44A -141.6(12) . .
C12A C14A C30A C29A 0.1(17) . .
C03A C14A C30A C29A -144.7(12) . .
C12A C14A C30A C44A 147.3(11) . .
C03A C14A C30A C44A 2.4(14) . .
C30A C29A C31A C42A -10.3(19) . .
C28A C29A C31A C42A 142.1(13) . .
C30A C29A C31A C36A -155.6(12) . .
C28A C29A C31A C36A -3.1(17) . .
C27A C26A C32A C33A 7(2) . .
C19A C26A C32A C33A 150.8(11) . .
Yb1 C26A C32A C33A 67.5(10) . .
C27A C26A C32A C38A -136.0(13) . .
C19A C26A C32A C38A 7.6(14) . .
Yb1 C26A C32A C38A -75.8(9) . .
C27A C26A C32A Yb1 -60.3(13) . .
C19A C26A C32A Yb1 83.3(9) . .
C69A Yb1 C32A C33A 30.9(7) . .
C68A Yb1 C32A C33A 65.9(7) . .
C37A Yb1 C32A C33A 101.5(8) . .
C38A Yb1 C32A C33A 129.2(11) . .
C64A Yb1 C32A C33A 11.1(7) . .
C34A Yb1 C32A C33A -34.4(7) . .
C67A Yb1 C32A C33A 70.3(7) . .
C41A Yb1 C32A C33A 117.1(7) . .
C56A Yb1 C32A C33A -18.4(7) . .
C26A Yb1 C32A C33A -121.3(11) . .
C69A Yb1 C32A C26A 152.2(9) . .
C33A Yb1 C32A C26A 121.3(11) . .
C68A Yb1 C32A C26A -172.8(9) . .
C37A Yb1 C32A C26A -137.3(9) . .
C38A Yb1 C32A C26A -109.5(11) . .
C64A Yb1 C32A C26A 132.3(8) . .
C34A Yb1 C32A C26A 86.8(8) . .
C67A Yb1 C32A C26A -168.5(8) . .
C41A Yb1 C32A C26A -121.6(8) . .
C56A Yb1 C32A C26A 102.8(8) . .
C69A Yb1 C32A C38A -98.3(8) . .
C33A Yb1 C32A C38A -129.2(11) . .
C68A Yb1 C32A C38A -63.3(7) . .
C37A Yb1 C32A C38A -27.8(7) . .
C64A Yb1 C32A C38A -118.1(8) . .
C34A Yb1 C32A C38A -163.6(9) . .
C67A Yb1 C32A C38A -58.9(8) . .
C41A Yb1 C32A C38A -12.1(7) . .
C56A Yb1 C32A C38A -147.6(8) . .
C26A Yb1 C32A C38A 109.5(11) . .
C26A C32A C33A C69A -141.7(13) . .
C38A C32A C33A C69A -2.1(19) . .
Yb1 C32A C33A C69A -61.6(11) . .
C26A C32A C33A C34A -3.1(17) . .
C38A C32A C33A C34A 136.6(12) . .
Yb1 C32A C33A C34A 77.1(10) . .
C26A C32A C33A Yb1 -80.1(11) . .
C38A C32A C33A Yb1 59.5(11) . .
C69A Yb1 C33A C32A -128.1(11) . .
C68A Yb1 C33A C32A -98.4(8) . .
C37A Yb1 C33A C32A -62.2(7) . .
C38A Yb1 C33A C32A -29.1(7) . .
C64A Yb1 C33A C32A -166.2(9) . .
C34A Yb1 C33A C32A 119.5(11) . .
C67A Yb1 C33A C32A -111.2(7) . .
C41A Yb1 C33A C32A -63.2(7) . .
C56A Yb1 C33A C32A 156.0(9) . .
C26A Yb1 C33A C32A 31.0(7) . .
C68A Yb1 C33A C69A 29.7(7) . .
C37A Yb1 C33A C69A 65.9(7) . .
C32A Yb1 C33A C69A 128.1(11) . .
C38A Yb1 C33A C69A 99.0(8) . .
C64A Yb1 C33A C69A -38.1(7) . .
C34A Yb1 C33A C69A -112.4(10) . .
C67A Yb1 C33A C69A 16.9(7) . .
C41A Yb1 C33A C69A 64.9(7) . .
C56A Yb1 C33A C69A -75.9(8) . .
C26A Yb1 C33A C69A 159.1(9) . .
C69A Yb1 C33A C34A 112.4(10) . .
C68A Yb1 C33A C34A 142.1(8) . .
C37A Yb1 C33A C34A 178.4(8) . .
C32A Yb1 C33A C34A -119.5(11) . .
C38A Yb1 C33A C34A -148.6(9) . .
C64A Yb1 C33A C34A 74.3(7) . .
C67A Yb1 C33A C34A 129.3(7) . .
C41A Yb1 C33A C34A 177.4(7) . .
C56A Yb1 C33A C34A 36.5(7) . .
C26A Yb1 C33A C34A -88.5(8) . .
C32A C33A C34A C35A 1.1(18) . .
C69A C33A C34A C35A 144.3(13) . .
Yb1 C33A C34A C35A 74.9(12) . .
C32A C33A C34A C56A -145.7(12) . .
C69A C33A C34A C56A -2.5(15) . .
Yb1 C33A C34A C56A -72.0(10) . .
C32A C33A C34A Yb1 -73.8(10) . .
C69A C33A C34A Yb1 69.4(9) . .
C69A Yb1 C34A C35A -165.6(9) . .
C33A Yb1 C34A C35A -125.9(11) . .
C68A Yb1 C34A C35A -157.8(8) . .
C37A Yb1 C34A C35A -127.4(7) . .
C32A Yb1 C34A C35A -91.3(8) . .
C38A Yb1 C34A C35A -99.9(8) . .
C64A Yb1 C34A C35A 153.5(9) . .
C67A Yb1 C34A C35A -179.7(7) . .
C41A Yb1 C34A C35A -129.3(7) . .
C56A Yb1 C34A C35A 122.3(11) . .
C26A Yb1 C34A C35A -57.2(7) . .
C69A Yb1 C34A C56A 72.1(8) . .
C33A Yb1 C34A C56A 111.8(10) . .
C68A Yb1 C34A C56A 79.9(8) . .
C37A Yb1 C34A C56A 110.3(8) . .
C32A Yb1 C34A C56A 146.4(9) . .
C38A Yb1 C34A C56A 137.8(8) . .
C64A Yb1 C34A C56A 31.2(7) . .
C67A Yb1 C34A C56A 58.0(8) . .
C41A Yb1 C34A C56A 108.4(8) . .
C26A Yb1 C34A C56A -179.5(9) . .
C69A Yb1 C34A C33A -39.7(7) . .
C68A Yb1 C34A C33A -31.9(7) . .
C37A Yb1 C34A C33A -1.5(8) . .
C32A Yb1 C34A C33A 34.6(7) . .
C38A Yb1 C34A C33A 26.0(7) . .
C64A Yb1 C34A C33A -80.6(8) . .
C67A Yb1 C34A C33A -53.8(8) . .
C41A Yb1 C34A C33A -3.4(9) . .
C56A Yb1 C34A C33A -111.8(10) . .
C26A Yb1 C34A C33A 68.7(7) . .
C56A C34A C35A C36A -9.1(19) . .
C33A C34A C35A C36A -150.4(12) . .
Yb1 C34A C35A C36A -90.1(11) . .
C56A C34A C35A C27A 138.9(13) . .
C33A C34A C35A C27A -2.5(19) . .
Yb1 C34A C35A C27A 57.9(11) . .
C56A C34A C35A Yb1 81.0(12) . .
C33A C34A C35A Yb1 -60.4(10) . .
C28A C27A C35A C36A -4.2(17) . .
C26A C27A C35A C36A 154.1(11) . .
C28A C27A C35A C34A -153.0(12) . .
C26A C27A C35A C34A 5.3(16) . .
C28A C27A C35A Yb1 -104.7(11) . .
C26A C27A C35A Yb1 53.7(9) . .
C69A Yb1 C35A C36A 125.8(9) . .
C33A Yb1 C35A C36A 147.0(10) . .
C68A Yb1 C35A C36A 137.8(8) . .
C37A Yb1 C35A C36A 173.7(8) . .
C32A Yb1 C35A C36A -175.0(10) . .
C38A Yb1 C35A C36A -166.9(8) . .
C64A Yb1 C35A C36A 93.0(8) . .
C34A Yb1 C35A C36A 114.1(12) . .
C67A Yb1 C35A C36A 114.5(8) . .
C41A Yb1 C35A C36A -169.6(8) . .
C56A Yb1 C35A C36A 80.7(9) . .
C26A Yb1 C35A C36A -142.7(10) . .
C69A Yb1 C35A C34A 11.7(7) . .
C33A Yb1 C35A C34A 32.9(7) . .
C68A Yb1 C35A C34A 23.7(8) . .
C37A Yb1 C35A C34A 59.6(8) . .
C32A Yb1 C35A C34A 70.9(8) . .
C38A Yb1 C35A C34A 79.0(8) . .
C64A Yb1 C35A C34A -21.1(7) . .
C67A Yb1 C35A C34A 0.4(9) . .
C41A Yb1 C35A C34A 76.3(9) . .
C56A Yb1 C35A C34A -33.4(7) . .
C26A Yb1 C35A C34A 103.2(9) . .
C69A Yb1 C35A C27A -121.0(7) . .
C33A Yb1 C35A C27A -99.8(8) . .
C68A Yb1 C35A C27A -109.0(7) . .
C37A Yb1 C35A C27A -73.2(8) . .
C32A Yb1 C35A C27A -61.8(7) . .
C38A Yb1 C35A C27A -53.8(7) . .
C64A Yb1 C35A C27A -153.8(7) . .
C34A Yb1 C35A C27A -132.7(11) . .
C67A Yb1 C35A C27A -132.3(7) . .
C41A Yb1 C35A C27A -56.4(9) . .
C56A Yb1 C35A C27A -166.1(9) . .
C26A Yb1 C35A C27A -29.6(6) . .
C34A C35A C36A C58A 5.0(19) . .
C27A C35A C36A C58A -145.0(12) . .
Yb1 C35A C36A C58A -58.5(13) . .
C34A C35A C36A C31A 151.0(12) . .
C27A C35A C36A C31A 1.0(17) . .
Yb1 C35A C36A C31A 87.5(12) . .
C42A C31A C36A C35A -147.3(13) . .
C29A C31A C36A C35A 2.7(19) . .
C42A C31A C36A C58A 1.7(15) . .
C29A C31A C36A C58A 151.7(13) . .
C69A Yb1 C37A C38A 99.2(8) . .
C33A Yb1 C37A C38A 62.6(8) . .
C68A Yb1 C37A C38A 129.6(11) . .
C32A Yb1 C37A C38A 28.4(7) . .
C64A Yb1 C37A C38A 113.9(8) . .
C34A Yb1 C37A C38A 63.4(8) . .
C67A Yb1 C37A C38A 167.4(10) . .
C41A Yb1 C37A C38A -119.4(11) . .
C56A Yb1 C37A C38A 92.3(8) . .
C26A Yb1 C37A C38A 9.3(7) . .
C69A Yb1 C37A C41A -141.4(8) . .
C33A Yb1 C37A C41A -178.0(8) . .
C68A Yb1 C37A C41A -111.0(10) . .
C32A Yb1 C37A C41A 147.8(9) . .
C38A Yb1 C37A C41A 119.4(11) . .
C64A Yb1 C37A C41A -126.7(7) . .
C34A Yb1 C37A C41A -177.2(7) . .
C67A Yb1 C37A C41A -73.2(7) . .
C56A Yb1 C37A C41A -148.3(7) . .
C26A Yb1 C37A C41A 128.7(8) . .
C69A Yb1 C37A C68A -30.5(7) . .
C33A Yb1 C37A C68A -67.1(7) . .
C32A Yb1 C37A C68A -101.2(8) . .
C38A Yb1 C37A C68A -129.6(11) . .
C64A Yb1 C37A C68A -15.7(7) . .
C34A Yb1 C37A C68A -66.2(7) . .
C67A Yb1 C37A C68A 37.8(7) . .
C41A Yb1 C37A C68A 111.0(10) . .
C56A Yb1 C37A C68A -37.3(7) . .
C26A Yb1 C37A C68A -120.3(7) . .
C41A C37A C38A C24A 3.7(18) . .
C68A C37A C38A C24A 141.6(13) . .
Yb1 C37A C38A C24A 82.6(11) . .
C41A C37A C38A C32A -134.9(13) . .
C68A C37A C38A C32A 3.1(19) . .
Yb1 C37A C38A C32A -55.9(11) . .
C41A C37A C38A Yb1 -78.9(10) . .
C68A C37A C38A Yb1 59.0(11) . .
C19A C24A C38A C37A -149.6(12) . .
C25A C24A C38A C37A -5.4(19) . .
Yb1 C24A C38A C37A -70.4(11) . .
C19A C24A C38A C32A -6.6(14) . .
C25A C24A C38A C32A 137.5(12) . .
Yb1 C24A C38A C32A 72.5(8) . .
C19A C24A C38A Yb1 -79.1(9) . .
C25A C24A C38A Yb1 65.0(13) . .
C33A C32A C38A C37A -0.8(19) . .
C26A C32A C38A C37A 142.7(12) . .
Yb1 C32A C38A C37A 55.6(11) . .
C33A C32A C38A C24A -144.3(12) . .
C26A C32A C38A C24A -0.8(14) . .
Yb1 C32A C38A C24A -87.9(9) . .
C33A C32A C38A Yb1 -56.4(11) . .
C26A C32A C38A Yb1 87.1(9) . .
C69A Yb1 C38A C37A -65.3(8) . .
C33A Yb1 C38A C37A -101.7(8) . .
C68A Yb1 C38A C37A -30.1(7) . .
C32A Yb1 C38A C37A -131.0(12) . .
C64A Yb1 C38A C37A -68.0(8) . .
C34A Yb1 C38A C37A -117.7(8) . .
C67A Yb1 C38A C37A -9.9(8) . .
C41A Yb1 C38A C37A 33.8(7) . .
C56A Yb1 C38A C37A -97.6(8) . .
C26A Yb1 C38A C37A -167.8(10) . .
C69A Yb1 C38A C24A 173.1(8) . .
C33A Yb1 C38A C24A 136.7(9) . .
C68A Yb1 C38A C24A -151.7(9) . .
C37A Yb1 C38A C24A -121.6(11) . .
C32A Yb1 C38A C24A 107.4(11) . .
C64A Yb1 C38A C24A 170.4(7) . .
C34A Yb1 C38A C24A 120.6(8) . .
C67A Yb1 C38A C24A -131.5(8) . .
C41A Yb1 C38A C24A -87.9(8) . .
C56A Yb1 C38A C24A 140.7(7) . .
C26A Yb1 C38A C24A 70.6(8) . .
C69A Yb1 C38A C32A 65.7(8) . .
C33A Yb1 C38A C32A 29.3(7) . .
C68A Yb1 C38A C32A 100.9(8) . .
C37A Yb1 C38A C32A 131.0(12) . .
C64A Yb1 C38A C32A 63.0(8) . .
C34A Yb1 C38A C32A 13.3(7) . .
C67A Yb1 C38A C32A 121.1(8) . .
C41A Yb1 C38A C32A 164.8(9) . .
C56A Yb1 C38A C32A 33.4(8) . .
C26A Yb1 C38A C32A -36.8(7) . .
C17A C18A C39A C40A -1(2) . .
C05A C18A C39A C40A 150.2(12) . .
C17A C18A C39A C72A -150.9(14) . .
C05A C18A C39A C72A 0.6(16) . .
C18A C39A C40A C41A -153.5(13) . .
C72A C39A C40A C41A -4.8(18) . .
C18A C39A C40A C25A -1.5(18) . .
C72A C39A C40A C25A 147.3(13) . .
C22A C25A C40A C39A 2.6(19) . .
C24A C25A C40A C39A -153.2(12) . .
C22A C25A C40A C41A 154.6(13) . .
C24A C25A C40A C41A -1.2(18) . .
C39A C40A C41A C75A 8.9(18) . .
C25A C40A C41A C75A -142.6(13) . .
C39A C40A C41A C37A 151.2(12) . .
C25A C40A C41A C37A -0.3(19) . .
C39A C40A C41A Yb1 91.5(11) . .
C25A C40A C41A Yb1 -60.0(12) . .
C38A C37A C41A C40A -0.8(18) . .
C68A C37A C41A C40A -143.8(12) . .
Yb1 C37A C41A C40A -74.6(12) . .
C38A C37A C41A C75A 146.3(12) . .
C68A C37A C41A C75A 3.4(14) . .
Yb1 C37A C41A C75A 72.6(9) . .
C38A C37A C41A Yb1 73.7(10) . .
C68A C37A C41A Yb1 -69.2(8) . .
C69A Yb1 C41A C40A 158.5(7) . .
C33A Yb1 C41A C40A 128.0(7) . .
C68A Yb1 C41A C40A 167.1(9) . .
C37A Yb1 C41A C40A 126.2(11) . .
C32A Yb1 C41A C40A 99.6(7) . .
C38A Yb1 C41A C40A 91.6(8) . .
C64A Yb1 C41A C40A -177.7(7) . .
C34A Yb1 C41A C40A 129.8(7) . .
C67A Yb1 C41A C40A -153.0(9) . .
C56A Yb1 C41A C40A 168.9(6) . .
C26A Yb1 C41A C40A 75.5(7) . .
C69A Yb1 C41A C75A -80.0(8) . .
C33A Yb1 C41A C75A -110.5(8) . .
C68A Yb1 C41A C75A -71.4(8) . .
C37A Yb1 C41A C75A -112.3(11) . .
C32A Yb1 C41A C75A -138.9(8) . .
C38A Yb1 C41A C75A -146.9(9) . .
C64A Yb1 C41A C75A -56.2(8) . .
C34A Yb1 C41A C75A -108.7(8) . .
C67A Yb1 C41A C75A -31.5(7) . .
C56A Yb1 C41A C75A -69.6(9) . .
C26A Yb1 C41A C75A -163.0(8) . .
C69A Yb1 C41A C37A 32.3(7) . .
C33A Yb1 C41A C37A 1.8(8) . .
C68A Yb1 C41A C37A 41.0(7) . .
C32A Yb1 C41A C37A -26.6(7) . .
C38A Yb1 C41A C37A -34.6(7) . .
C64A Yb1 C41A C37A 56.1(8) . .
C34A Yb1 C41A C37A 3.6(9) . .
C67A Yb1 C41A C37A 80.8(8) . .
C56A Yb1 C41A C37A 42.8(9) . .
C26A Yb1 C41A C37A -50.7(8) . .
C29A C31A C42A C53A -150.1(13) . .
C36A C31A C42A C53A -0.1(15) . .
C29A C31A C42A C43A 2(2) . .
C36A C31A C42A C43A 151.6(12) . .
C31A C42A C43A C44A 8.1(18) . .
C53A C42A C43A C44A 156.2(13) . .
C31A C42A C43A C48A -142.5(13) . .
C53A C42A C43A C48A 5.6(19) . .
C42A C43A C44A C45A -150.6(12) . .
C48A C43A C44A C45A -0.8(18) . .
C42A C43A C44A C30A -9.0(17) . .
C48A C43A C44A C30A 140.8(12) . .
C29A C30A C44A C45A 146.8(12) . .
C14A C30A C44A C45A -0.7(14) . .
C29A C30A C44A C43A 0.3(18) . .
C14A C30A C44A C43A -147.1(12) . .
C43A C44A C45A C46A 2.0(19) . .
C30A C44A C45A C46A -143.4(12) . .
C43A C44A C45A C03A 144.0(12) . .
C30A C44A C45A C03A -1.4(14) . .
C01A C03A C45A C46A 4(2) . .
C14A C03A C45A C46A 145.0(12) . .
C01A C03A C45A C44A -137.7(13) . .
C14A C03A C45A C44A 2.9(14) . .
C44A C45A C46A C49A -4.3(18) . .
C03A C45A C46A C49A -142.6(13) . .
C44A C45A C46A C04A 133.9(13) . .
C03A C45A C46A C04A -4.4(19) . .
C02A C04A C46A C45A 0.7(19) . .
C10A C04A C46A C45A -143.1(13) . .
C02A C04A C46A C49A 143.8(12) . .
C10A C04A C46A C49A 0.1(14) . .
C44A C43A C48A C49A 2.0(18) . .
C42A C43A C48A C49A 151.8(12) . .
C44A C43A C48A C47A -151.4(12) . .
C42A C43A C48A C47A -1.7(18) . .
C50A C47A C48A C49A 1.8(18) . .
C55A C47A C48A C49A -157.5(13) . .
C50A C47A C48A C43A 155.7(12) . .
C55A C47A C48A C43A -3.6(18) . .
C43A C48A C49A C52A -142.4(12) . .
C47A C48A C49A C52A 12.1(18) . .
C43A C48A C49A C46A -4.3(18) . .
C47A C48A C49A C46A 150.2(12) . .
C45A C46A C49A C48A 5.6(19) . .
C04A C46A C49A C48A -137.5(12) . .
C45A C46A C49A C52A 148.8(12) . .
C04A C46A C49A C52A 5.7(14) . .
C48A C47A C50A C62A -150.6(13) . .
C55A C47A C50A C62A 9(2) . .
C48A C47A C50A C51A -15.6(18) . .
C55A C47A C50A C51A 144.2(13) . .
C76A C11A C51A C52A -154.6(13) . .
C09A C11A C51A C52A -5(2) . .
C76A C11A C51A C50A -11.1(14) . .
C09A C11A C51A C50A 138.0(12) . .
C47A C50A C51A C52A 15.7(18) . .
C62A C50A C51A C52A 157.4(12) . .
C47A C50A C51A C11A -131.7(13) . .
C62A C50A C51A C11A 10.1(13) . .
C11A C51A C52A C49A 139.1(14) . .
C50A C51A C52A C49A -1.7(18) . .
C11A C51A C52A C10A -4(2) . .
C50A C51A C52A C10A -144.9(11) . .
C48A C49A C52A C51A -12.5(19) . .
C46A C49A C52A C51A -155.2(12) . .
C48A C49A C52A C10A 133.5(13) . .
C46A C49A C52A C10A -9.2(14) . .
C04A C10A C52A C51A 157.7(12) . .
C08A C10A C52A C51A 10.4(17) . .
C04A C10A C52A C49A 9.5(15) . .
C08A C10A C52A C49A -137.8(12) . .
C31A C42A C53A C55A 147.0(14) . .
C43A C42A C53A C55A -4(2) . .
C31A C42A C53A C58A -1.4(16) . .
C43A C42A C53A C58A -152.7(12) . .
C59A C54A C55A C53A 10(2) . .
C61A C54A C55A C53A 149.5(14) . .
C59A C54A C55A C47A -140.3(13) . .
C61A C54A C55A C47A -1(2) . .
C42A C53A C55A C54A -151.9(14) . .
C58A C53A C55A C54A -7(2) . .
C42A C53A C55A C47A -1(2) . .
C58A C53A C55A C47A 143.3(13) . .
C50A C47A C55A C54A -4.2(19) . .
C48A C47A C55A C54A 155.5(13) . .
C50A C47A C55A C53A -154.7(13) . .
C48A C47A C55A C53A 5.0(19) . .
C35A C34A C56A C57A 8(2) . .
C33A C34A C56A C57A 154.8(12) . .
Yb1 C34A C56A C57A 94.8(12) . .
C35A C34A C56A C64A -142.2(13) . .
C33A C34A C56A C64A 4.9(15) . .
Yb1 C34A C56A C64A -55.0(10) . .
C35A C34A C56A Yb1 -87.2(12) . .
C33A C34A C56A Yb1 60.0(8) . .
C69A Yb1 C56A C57A 159.3(10) . .
C33A Yb1 C56A C57A -156.2(10) . .
C68A Yb1 C56A C57A 147.2(8) . .
C37A Yb1 C56A C57A 166.9(7) . .
C32A Yb1 C56A C57A -143.5(8) . .
C38A Yb1 C56A C57A -160.6(8) . .
C64A Yb1 C56A C57A 119.0(11) . .
C34A Yb1 C56A C57A -116.3(11) . .
C67A Yb1 C56A C57A 118.0(8) . .
C41A Yb1 C56A C57A 145.7(7) . .
C26A Yb1 C56A C57A -115.9(8) . .
C69A Yb1 C56A C34A -84.4(8) . .
C33A Yb1 C56A C34A -39.9(7) . .
C68A Yb1 C56A C34A -96.5(8) . .
C37A Yb1 C56A C34A -76.8(8) . .
C32A Yb1 C56A C34A -27.2(7) . .
C38A Yb1 C56A C34A -44.3(8) . .
C64A Yb1 C56A C34A -124.7(11) . .
C67A Yb1 C56A C34A -125.7(8) . .
C41A Yb1 C56A C34A -98.0(8) . .
C26A Yb1 C56A C34A 0.4(7) . .
C69A Yb1 C56A C64A 40.3(7) . .
C33A Yb1 C56A C64A 84.9(8) . .
C68A Yb1 C56A C64A 28.2(7) . .
C37A Yb1 C56A C64A 47.9(8) . .
C32A Yb1 C56A C64A 97.5(7) . .
C38A Yb1 C56A C64A 80.4(7) . .
C34A Yb1 C56A C64A 124.7(11) . .
C67A Yb1 C56A C64A -1.0(7) . .
C41A Yb1 C56A C64A 26.8(9) . .
C26A Yb1 C56A C64A 125.1(7) . .
C34A C56A C57A C58A -1.9(19) . .
C64A C56A C57A C58A 144.7(14) . .
Yb1 C56A C57A C58A 72.1(12) . .
C34A C56A C57A C59A -148.0(13) . .
C64A C56A C57A C59A -1(2) . .
Yb1 C56A C57A C59A -74.0(12) . .
C56A C57A C58A C36A -1.9(19) . .
C59A C57A C58A C36A 145.3(13) . .
C56A C57A C58A C53A -143.4(14) . .
C59A C57A C58A C53A 3.7(19) . .
C35A C36A C58A C57A 0(2) . .
C31A C36A C58A C57A -149.7(12) . .
C35A C36A C58A C53A 147.5(12) . .
C31A C36A C58A C53A -2.5(14) . .
C55A C53A C58A C57A 0(2) . .
C42A C53A C58A C57A 149.2(13) . .
C55A C53A C58A C36A -146.6(14) . .
C42A C53A C58A C36A 2.4(15) . .
C58A C57A C59A C54A -0.8(19) . .
C56A C57A C59A C54A 146.7(13) . .
C58A C57A C59A C66A -144.9(13) . .
C56A C57A C59A C66A 3(2) . .
C55A C54A C59A C57A -6(2) . .
C61A C54A C59A C57A -151.8(13) . .
C55A C54A C59A C66A 141.8(13) . .
C61A C54A C59A C66A -3.6(15) . .
C63A C60A C61A C62A -1.2(19) . .
C66A C60A C61A C62A -142.7(13) . .
C63A C60A C61A C54A 140.5(13) . .
C66A C60A C61A C54A -1.0(17) . .
C55A C54A C61A C62A 2(2) . .
C59A C54A C61A C62A 146.1(12) . .
C55A C54A C61A C60A -141.6(14) . .
C59A C54A C61A C60A 2.9(15) . .
C60A C61A C62A C50A 141.8(14) . .
C54A C61A C62A C50A 3.2(18) . .
C60A C61A C62A C76A 0.4(18) . .
C54A C61A C62A C76A -138.2(13) . .
C47A C50A C62A C61A -9(2) . .
C51A C50A C62A C61A -149.6(12) . .
C47A C50A C62A C76A 135.2(13) . .
C51A C50A C62A C76A -5.5(14) . .
C66A C60A C63A C70A -1(2) . .
C61A C60A C63A C70A -138.6(13) . .
C66A C60A C63A C77A 138.5(13) . .
C61A C60A C63A C77A 0.7(18) . .
C57A C56A C64A C65A -5(2) . .
C34A C56A C64A C65A 144.1(13) . .
Yb1 C56A C64A C65A 88.3(12) . .
C57A C56A C64A C69A -154.3(13) . .
C34A C56A C64A C69A -5.4(16) . .
Yb1 C56A C64A C69A -61.2(9) . .
C57A C56A C64A Yb1 -93.1(12) . .
C34A C56A C64A Yb1 55.8(10) . .
C69A Yb1 C64A C65A 127.9(11) . .
C33A Yb1 C64A C65A 167.9(9) . .
C68A Yb1 C64A C65A 93.5(8) . .
C37A Yb1 C64A C65A 103.9(8) . .
C32A Yb1 C64A C65A 160.6(8) . .
C38A Yb1 C64A C65A 132.5(7) . .
C34A Yb1 C64A C65A -151.8(9) . .
C67A Yb1 C64A C65A 57.9(7) . .
C41A Yb1 C64A C65A 79.1(8) . .
C56A Yb1 C64A C65A -121.0(11) . .
C26A Yb1 C64A C65A -178.2(7) . .
C69A Yb1 C64A C56A -111.2(10) . .
C33A Yb1 C64A C56A -71.2(7) . .
C68A Yb1 C64A C56A -145.5(8) . .
C37A Yb1 C64A C56A -135.1(7) . .
C32A Yb1 C64A C56A -78.4(7) . .
C38A Yb1 C64A C56A -106.6(7) . .
C34A Yb1 C64A C56A -30.9(7) . .
C67A Yb1 C64A C56A 178.8(8) . .
C41A Yb1 C64A C56A -159.9(7) . .
C26A Yb1 C64A C56A -57.3(7) . .
C33A Yb1 C64A C69A 40.0(7) . .
C68A Yb1 C64A C69A -34.3(7) . .
C37A Yb1 C64A C69A -23.9(7) . .
C32A Yb1 C64A C69A 32.7(7) . .
C38A Yb1 C64A C69A 4.6(7) . .
C34A Yb1 C64A C69A 80.3(7) . .
C67A Yb1 C64A C69A -70.0(7) . .
C41A Yb1 C64A C69A -48.7(7) . .
C56A Yb1 C64A C69A 111.2(10) . .
C26A Yb1 C64A C69A 53.9(7) . .
C56A C64A C65A C66A 9(2) . .
C69A C64A C65A C66A 152.7(13) . .
Yb1 C64A C65A C66A 91.8(11) . .
C56A C64A C65A C71A -138.1(13) . .
C69A C64A C65A C71A 5(2) . .
Yb1 C64A C65A C71A -55.6(11) . .
C56A C64A C65A Yb1 -82.5(12) . .
C69A C64A C65A Yb1 60.9(12) . .
C69A Yb1 C65A C64A -31.9(8) . .
C33A Yb1 C65A C64A -9.9(8) . .
C68A Yb1 C65A C64A -69.8(8) . .
C37A Yb1 C65A C64A -76.4(8) . .
C32A Yb1 C65A C64A -20.7(8) . .
C38A Yb1 C65A C64A -54.7(8) . .
C34A Yb1 C65A C64A 22.4(8) . .
C67A Yb1 C65A C64A -104.3(9) . .
C41A Yb1 C65A C64A -106.6(8) . .
C56A Yb1 C65A C64A 34.3(7) . .
C26A Yb1 C65A C64A 2.3(9) . .
C69A Yb1 C65A C66A -145.3(9) . .
C33A Yb1 C65A C66A -123.3(8) . .
C68A Yb1 C65A C66A 176.8(9) . .
C37A Yb1 C65A C66A 170.2(8) . .
C32A Yb1 C65A C66A -134.1(8) . .
C38A Yb1 C65A C66A -168.1(7) . .
C64A Yb1 C65A C66A -113.4(11) . .
C34A Yb1 C65A C66A -91.0(8) . .
C67A Yb1 C65A C66A 142.3(9) . .
C41A Yb1 C65A C66A 140.0(8) . .
C56A Yb1 C65A C66A -79.2(8) . .
C26A Yb1 C65A C66A -111.1(8) . .
C69A Yb1 C65A C71A 99.0(8) . .
C33A Yb1 C65A C71A 121.0(8) . .
C68A Yb1 C65A C71A 61.1(7) . .
C37A Yb1 C65A C71A 54.5(7) . .
C32A Yb1 C65A C71A 110.2(7) . .
C38A Yb1 C65A C71A 76.2(8) . .
C64A Yb1 C65A C71A 130.9(11) . .
C34A Yb1 C65A C71A 153.3(8) . .
C67A Yb1 C65A C71A 26.6(7) . .
C41A Yb1 C65A C71A 24.3(7) . .
C56A Yb1 C65A C71A 165.1(9) . .
C26A Yb1 C65A C71A 133.2(7) . .
C63A C60A C66A C65A 5(2) . .
C61A C60A C66A C65A 147.3(13) . .
C63A C60A C66A C59A -143.6(12) . .
C61A C60A C66A C59A -1.3(17) . .
C64A C65A C66A C60A -153.3(13) . .
C71A C65A C66A C60A -6.2(19) . .
Yb1 C65A C66A C60A -89.5(13) . .
C64A C65A C66A C59A -8.1(19) . .
C71A C65A C66A C59A 139.0(13) . .
Yb1 C65A C66A C59A 55.7(13) . .
C57A C59A C66A C60A 151.9(13) . .
C54A C59A C66A C60A 3.1(17) . .
C57A C59A C66A C65A 2(2) . .
C54A C59A C66A C65A -146.5(13) . .
C69A Yb1 C67A C68A 33.4(7) . .
C33A Yb1 C67A C68A 22.0(8) . .
C37A Yb1 C67A C68A -41.6(7) . .
C32A Yb1 C67A C68A -8.0(8) . .
C38A Yb1 C67A C68A -35.1(8) . .
C64A Yb1 C67A C68A 71.1(8) . .
C34A Yb1 C67A C68A 47.2(8) . .
C41A Yb1 C67A C68A -81.3(8) . .
C56A Yb1 C67A C68A 71.7(8) . .
C26A Yb1 C67A C68A -14.7(9) . .
C69A Yb1 C67A C75A 146.2(9) . .
C33A Yb1 C67A C75A 134.8(7) . .
C68A Yb1 C67A C75A 112.8(11) . .
C37A Yb1 C67A C75A 71.2(8) . .
C32A Yb1 C67A C75A 104.9(7) . .
C38A Yb1 C67A C75A 77.7(7) . .
C64A Yb1 C67A C75A -176.0(8) . .
C34A Yb1 C67A C75A 160.0(7) . .
C41A Yb1 C67A C75A 31.5(7) . .
C56A Yb1 C67A C75A -175.4(7) . .
C26A Yb1 C67A C75A 98.1(8) . .
C69A Yb1 C67A C71A -94.9(8) . .
C33A Yb1 C67A C71A -106.3(8) . .
C68A Yb1 C67A C71A -128.2(12) . .
C37A Yb1 C67A C71A -169.8(10) . .
C32A Yb1 C67A C71A -136.2(8) . .
C38A Yb1 C67A C71A -163.3(8) . .
C64A Yb1 C67A C71A -57.1(7) . .
C34A Yb1 C67A C71A -81.0(8) . .
C41A Yb1 C67A C71A 150.5(9) . .
C56A Yb1 C67A C71A -56.5(8) . .
C26A Yb1 C67A C71A -142.9(7) . .
C75A C67A C68A C69A -141.6(12) . .
C71A C67A C68A C69A 7(2) . .
Yb1 C67A C68A C69A -65.5(11) . .
C75A C67A C68A C37A -3.6(14) . .
C71A C67A C68A C37A 144.8(13) . .
Yb1 C67A C68A C37A 72.4(9) . .
C75A C67A C68A Yb1 -76.0(10) . .
C71A C67A C68A Yb1 72.4(13) . .
C38A C37A C68A C69A -2.5(18) . .
C41A C37A C68A C69A 138.8(12) . .
Yb1 C37A C68A C69A 59.4(10) . .
C38A C37A C68A C67A -141.2(12) . .
C41A C37A C68A C67A 0.1(14) . .
Yb1 C37A C68A C67A -79.3(9) . .
C38A C37A C68A Yb1 -61.9(11) . .
C41A C37A C68A Yb1 79.4(9) . .
C33A Yb1 C68A C69A -30.7(7) . .
C37A Yb1 C68A C69A -126.9(10) . .
C32A Yb1 C68A C69A -65.0(7) . .
C38A Yb1 C68A C69A -98.9(8) . .
C64A Yb1 C68A C69A 33.9(7) . .
C34A Yb1 C68A C69A -11.7(7) . .
C67A Yb1 C68A C69A 123.5(11) . .
C41A Yb1 C68A C69A -163.9(9) . .
C56A Yb1 C68A C69A 17.5(7) . .
C26A Yb1 C68A C69A -68.5(7) . .
C69A Yb1 C68A C67A -123.5(11) . .
C33A Yb1 C68A C67A -154.2(9) . .
C37A Yb1 C68A C67A 109.6(10) . .
C32A Yb1 C68A C67A 171.5(9) . .
C38A Yb1 C68A C67A 137.7(9) . .
C64A Yb1 C68A C67A -89.5(8) . .
C34A Yb1 C68A C67A -135.2(8) . .
C41A Yb1 C68A C67A 72.7(8) . .
C56A Yb1 C68A C67A -106.0(8) . .
C26A Yb1 C68A C67A 168.1(7) . .
C69A Yb1 C68A C37A 126.9(10) . .
C33A Yb1 C68A C37A 96.2(7) . .
C32A Yb1 C68A C37A 61.9(7) . .
C38A Yb1 C68A C37A 28.0(6) . .
C64A Yb1 C68A C37A 160.8(8) . .
C34A Yb1 C68A C37A 115.2(7) . .
C67A Yb1 C68A C37A -109.6(10) . .
C41A Yb1 C68A C37A -37.0(6) . .
C56A Yb1 C68A C37A 144.4(7) . .
C26A Yb1 C68A C37A 58.4(7) . .
C67A C68A C69A C33A 133.3(13) . .
C37A C68A C69A C33A -0.4(18) . .
Yb1 C68A C69A C33A 60.7(11) . .
C67A C68A C69A C64A -1.3(19) . .
C37A C68A C69A C64A -135.0(13) . .
Yb1 C68A C69A C64A -73.9(11) . .
C67A C68A C69A Yb1 72.6(11) . .
C37A C68A C69A Yb1 -61.0(10) . .
C32A C33A C69A C68A 2.6(19) . .
C34A C33A C69A C68A -138.9(12) . .
Yb1 C33A C69A C68A -61.8(11) . .
C32A C33A C69A C64A 140.8(13) . .
C34A C33A C69A C64A -0.7(15) . .
Yb1 C33A C69A C64A 76.4(9) . .
C32A C33A C69A Yb1 64.4(11) . .
C34A C33A C69A Yb1 -77.1(9) . .
C65A C64A C69A C68A -5(2) . .
C56A C64A C69A C68A 143.2(12) . .
Yb1 C64A C69A C68A 69.7(11) . .
C65A C64A C69A C33A -144.3(13) . .
C56A C64A C69A C33A 3.6(15) . .
Yb1 C64A C69A C33A -69.8(9) . .
C65A C64A C69A Yb1 -74.5(13) . .
C56A C64A C69A Yb1 73.5(10) . .
C33A Yb1 C69A C68A 128.1(11) . .
C37A Yb1 C69A C68A 31.1(7) . .
C32A Yb1 C69A C68A 98.8(8) . .
C38A Yb1 C69A C68A 64.5(7) . .
C64A Yb1 C69A C68A -120.4(10) . .
C34A Yb1 C69A C68A 165.4(9) . .
C67A Yb1 C69A C68A -31.2(6) . .
C41A Yb1 C69A C68A 12.7(7) . .
C56A Yb1 C69A C68A -157.3(9) . .
C26A Yb1 C69A C68A 111.6(7) . .
C68A Yb1 C69A C33A -128.1(11) . .
C37A Yb1 C69A C33A -96.9(8) . .
C32A Yb1 C69A C33A -29.3(7) . .
C38A Yb1 C69A C33A -63.6(7) . .
C64A Yb1 C69A C33A 111.5(10) . .
C34A Yb1 C69A C33A 37.3(7) . .
C67A Yb1 C69A C33A -159.2(9) . .
C41A Yb1 C69A C33A -115.4(7) . .
C56A Yb1 C69A C33A 74.6(7) . .
C26A Yb1 C69A C33A -16.4(7) . .
C33A Yb1 C69A C64A -111.5(10) . .
C68A Yb1 C69A C64A 120.4(10) . .
C37A Yb1 C69A C64A 151.6(8) . .
C32A Yb1 C69A C64A -140.8(8) . .
C38A Yb1 C69A C64A -175.1(8) . .
C34A Yb1 C69A C64A -74.2(7) . .
C67A Yb1 C69A C64A 89.3(7) . .
C41A Yb1 C69A C64A 133.1(7) . .
C56A Yb1 C69A C64A -36.9(6) . .
C26A Yb1 C69A C64A -127.9(7) . .
C60A C63A C70A C71A -2(2) . .
C77A C63A C70A C71A -142.8(13) . .
C60A C63A C70A C73A 142.9(13) . .
C77A C63A C70A C73A 2.1(14) . .
C63A C70A C71A C67A 150.2(13) . .
C73A C70A C71A C67A 9.1(18) . .
C63A C70A C71A C65A 0.8(19) . .
C73A C70A C71A C65A -140.3(12) . .
C63A C70A C71A Yb1 82.9(13) . .
C73A C70A C71A Yb1 -58.2(13) . .
C68A C67A C71A C70A -155.4(13) . .
C75A C67A C71A C70A -9.9(18) . .
Yb1 C67A C71A C70A -95.7(11) . .
C68A C67A C71A C65A -6(2) . .
C75A C67A C71A C65A 139.3(12) . .
Yb1 C67A C71A C65A 53.5(11) . .
C68A C67A C71A Yb1 -59.7(11) . .
C75A C67A C71A Yb1 85.8(11) . .
C64A C65A C71A C70A 150.4(12) . .
C66A C65A C71A C70A 3.1(17) . .
Yb1 C65A C71A C70A 103.2(11) . .
C64A C65A C71A C67A 0.1(18) . .
C66A C65A C71A C67A -147.2(12) . .
Yb1 C65A C71A C67A -47.2(10) . .
C64A C65A C71A Yb1 47.2(10) . .
C66A C65A C71A Yb1 -100.1(11) . .
C69A Yb1 C71A C70A -177.1(10) . .
C33A Yb1 C71A C70A -171.2(8) . .
C68A Yb1 C71A C70A 145.3(10) . .
C37A Yb1 C71A C70A 122.7(9) . .
C32A Yb1 C71A C70A 165.0(8) . .
C38A Yb1 C71A C70A 132.0(8) . .
C64A Yb1 C71A C70A -140.4(10) . .
C34A Yb1 C71A C70A -139.7(8) . .
C67A Yb1 C71A C70A 114.7(12) . .
C41A Yb1 C71A C70A 91.8(9) . .
C56A Yb1 C71A C70A -124.8(9) . .
C26A Yb1 C71A C70A 172.8(7) . .
C69A Yb1 C71A C67A 68.3(8) . .
C33A Yb1 C71A C67A 74.1(8) . .
C68A Yb1 C71A C67A 30.6(8) . .
C37A Yb1 C71A C67A 8.1(8) . .
C32A Yb1 C71A C67A 50.4(9) . .
C38A Yb1 C71A C67A 17.4(8) . .
C64A Yb1 C71A C67A 105.0(9) . .
C34A Yb1 C71A C67A 105.7(8) . .
C41A Yb1 C71A C67A -22.8(7) . .
C56A Yb1 C71A C67A 120.6(8) . .
C26A Yb1 C71A C67A 58.1(10) . .
C69A Yb1 C71A C65A -63.8(7) . .
C33A Yb1 C71A C65A -57.9(7) . .
C68A Yb1 C71A C65A -101.5(8) . .
C37A Yb1 C71A C65A -124.0(8) . .
C32A Yb1 C71A C65A -81.7(8) . .
C38A Yb1 C71A C65A -114.7(7) . .
C64A Yb1 C71A C65A -27.1(7) . .
C34A Yb1 C71A C65A -26.4(8) . .
C67A Yb1 C71A C65A -132.1(11) . .
C41A Yb1 C71A C65A -154.9(8) . .
C56A Yb1 C71A C65A -11.5(7) . .
C26A Yb1 C71A C65A -74.0(9) . .
C18A C39A C72A C80A 1.0(17) . .
C40A C39A C72A C80A -148.7(12) . .
C18A C39A C72A C74A 148.0(14) . .
C40A C39A C72A C74A -1.7(19) . .
C63A C70A C73A C78A -3.2(14) . .
C71A C70A C73A C78A 143.4(12) . .
C63A C70A C73A C74A -148.4(12) . .
C71A C70A C73A C74A -1.7(18) . .
C80A C72A C74A C75A 144.5(14) . .
C39A C72A C74A C75A 4(2) . .
C80A C72A C74A C73A -5.4(19) . .
C39A C72A C74A C73A -145.8(12) . .
C78A C73A C74A C75A -145.8(12) . .
C70A C73A C74A C75A -4.9(18) . .
C78A C73A C74A C72A 4.1(17) . .
C70A C73A C74A C72A 145.0(12) . .
C72A C74A C75A C67A -144.6(13) . .
C73A C74A C75A C67A 4.1(19) . .
C72A C74A C75A C41A -0.2(18) . .
C73A C74A C75A C41A 148.5(12) . .
C72A C74A C75A Yb1 -74.4(12) . .
C73A C74A C75A Yb1 74.3(12) . .
C68A C67A C75A C74A 153.7(12) . .
C71A C67A C75A C74A 3.2(19) . .
Yb1 C67A C75A C74A 92.0(12) . .
C68A C67A C75A C41A 5.8(15) . .
C71A C67A C75A C41A -144.6(12) . .
Yb1 C67A C75A C41A -55.9(10) . .
C68A C67A C75A Yb1 61.7(9) . .
C71A C67A C75A Yb1 -88.7(11) . .
C40A C41A C75A C74A -6.4(19) . .
C37A C41A C75A C74A -154.2(12) . .
Yb1 C41A C75A C74A -94.8(11) . .
C40A C41A C75A C67A 142.2(12) . .
C37A C41A C75A C67A -5.6(14) . .
Yb1 C41A C75A C67A 53.8(9) . .
C40A C41A C75A Yb1 88.4(11) . .
C37A C41A C75A Yb1 -59.4(8) . .
C69A Yb1 C75A C74A -147.0(9) . .
C33A Yb1 C75A C74A -167.1(8) . .
C68A Yb1 C75A C74A -158.2(10) . .
C37A Yb1 C75A C74A 156.4(11) . .
C32A Yb1 C75A C74A 159.8(8) . .
C38A Yb1 C75A C74A 143.7(9) . .
C64A Yb1 C75A C74A -115.9(9) . .
C34A Yb1 C75A C74A -145.9(8) . .
C67A Yb1 C75A C74A -119.4(12) . .
C41A Yb1 C75A C74A 117.4(12) . .
C56A Yb1 C75A C74A -114.2(8) . .
C26A Yb1 C75A C74A 138.1(8) . .
C69A Yb1 C75A C67A -27.6(7) . .
C33A Yb1 C75A C67A -47.7(8) . .
C68A Yb1 C75A C67A -38.8(7) . .
C37A Yb1 C75A C67A -84.2(8) . .
C32A Yb1 C75A C67A -80.8(8) . .
C38A Yb1 C75A C67A -96.9(8) . .
C64A Yb1 C75A C67A 3.5(7) . .
C34A Yb1 C75A C67A -26.5(9) . .
C41A Yb1 C75A C67A -123.2(11) . .
C56A Yb1 C75A C67A 5.2(8) . .
C26A Yb1 C75A C67A -102.5(7) . .
C69A Yb1 C75A C41A 95.6(8) . .
C33A Yb1 C75A C41A 75.5(8) . .
C68A Yb1 C75A C41A 84.4(8) . .
C37A Yb1 C75A C41A 39.0(7) . .
C32A Yb1 C75A C41A 42.4(8) . .
C38A Yb1 C75A C41A 26.3(8) . .
C64A Yb1 C75A C41A 126.7(8) . .
C34A Yb1 C75A C41A 96.7(8) . .
C67A Yb1 C75A C41A 123.2(11) . .
C56A Yb1 C75A C41A 128.4(8) . .
C26A Yb1 C75A C41A 20.7(9) . .
C51A C11A C76A C77A 151.1(12) . .
C09A C11A C76A C77A 4(2) . .
C51A C11A C76A C62A 7.6(14) . .
C09A C11A C76A C62A -139.4(12) . .
C61A C62A C76A C77A 0.9(18) . .
C50A C62A C76A C77A -144.5(12) . .
C61A C62A C76A C11A 144.5(12) . .
C50A C62A C76A C11A -0.9(14) . .
C11A C76A C77A C63A -139.9(13) . .
C62A C76A C77A C63A -1.4(19) . .
C11A C76A C77A C78A -3.0(19) . .
C62A C76A C77A C78A 135.5(13) . .
C60A C63A C77A C76A 0.6(19) . .
C70A C63A C77A C76A 143.6(13) . .
C60A C63A C77A C78A -143.3(12) . .
C70A C63A C77A C78A -0.3(13) . .
C70A C73A C78A C79A -141.3(13) . .
C74A C73A C78A C79A 3.5(19) . .
C70A C73A C78A C77A 3.1(14) . .
C74A C73A C78A C77A 147.9(11) . .
C76A C77A C78A C73A -146.4(12) . .
C63A C77A C78A C73A -1.8(13) . .
C76A C77A C78A C79A 0.7(19) . .
C63A C77A C78A C79A 145.3(12) . .
C73A C78A C79A C80A -10(2) . .
C77A C78A C79A C80A -152.0(12) . .
C73A C78A C79A C09A 143.0(13) . .
C77A C78A C79A C09A 0.6(18) . .
C08A C09A C79A C78A -153.7(13) . .
C11A C09A C79A C78A 0.3(18) . .
C08A C09A C79A C80A -1(2) . .
C11A C09A C79A C80A 152.8(13) . .
C74A C72A C80A C05A -148.4(14) . .
C39A C72A C80A C05A -2.3(16) . .
C74A C72A C80A C79A -1(2) . .
C39A C72A C80A C79A 145.4(13) . .
C07A C05A C80A C72A 148.3(14) . .
C18A C05A C80A C72A 2.7(16) . .
C07A C05A C80A C79A 1(2) . .
C18A C05A C80A C79A -144.9(13) . .
C78A C79A C80A C72A 8(2) . .
C09A C79A C80A C72A -145.8(13) . .
C78A C79A C80A C05A 153.3(13) . .
C09A C79A C80A C05A -1(2) . .
C03B C01B C02B C06B 138.4 . .
C15B C01B C02B C06B -1.1(10) . .
C03B C01B C02B C04B -3.4 . .
C15B C01B C02B C04B -142.8(10) . .
C02B C01B C03B C45B -0.5(11) . .
C15B C01B C03B C45B 134.9(11) . .
C02B C01B C03B C14B -132.5(11) . .
C15B C01B C03B C14B 2.8(7) . .
C06B C02B C04B C46B -138.7(14) . .
C01B C02B C04B C46B -1.2(14) . .
C06B C02B C04B C10B 13.5(13) . .
C01B C02B C04B C10B 151.0(13) . .
C01B C02B C06B C16B 2.1(10) . .
C04B C02B C06B C16B 144.2(10) . .
C01B C02B C06B C07B -144.8(10) . .
C04B C02B C06B C07B -2.7(10) . .
C18B C05B C07B C06B -6(3) . .
C80B C05B C07B C06B -154.6(13) . .
C18B C05B C07B C08B 146.4(16) . .
C80B C05B C07B C08B -2(2) . .
C16B C06B C07B C05B 9(2) . .
C02B C06B C07B C05B 153.0(10) . .
C16B C06B C07B C08B -144.4(9) . .
C02B C06B C07B C08B -0.7(14) . .
C05B C07B C08B C10B -161.6(12) . .
C06B C07B C08B C10B -7.3(8) . .
C05B C07B C08B C09B 2.1(12) . .
C06B C07B C08B C09B 156.3(8) . .
C10B C08B C09B C79B 163.6(15) . .
C07B C08B C09B C79B 0.0(15) . .
C10B C08B C09B C11B 2.4 . .
C07B C08B C09B C11B -161.2 . .
C46B C04B C10B C52B -5.9(16) . .
C02B C04B C10B C52B -157.6(11) . .
C46B C04B C10B C08B 128.8(13) . .
C02B C04B C10B C08B -22.9(19) . .
C07B C08B C10B C52B 144.6(8) . .
C09B C08B C10B C52B -19.2(8) . .
C07B C08B C10B C04B 20.3(13) . .
C09B C08B C10B C04B -143.5(13) . .
C79B C09B C11B C76B -16.3(14) . .
C08B C09B C11B C76B 146.1(11) . .
C79B C09B C11B C51B -146.7(16) . .
C08B C09B C11B C51B 15.7(10) . .
C14B C12B C13B C15B -1(2) . .
C20B C12B C13B C15B -141.8(11) . .
C14B C12B C13B C23B 145.4(15) . .
C20B C12B C13B C23B 4.5(15) . .
C13B C12B C14B C30B -133.7(15) . .
C20B C12B C14B C30B 5.8(17) . .
C13B C12B C14B C03B 6(2) . .
C20B C12B C14B C03B 145.1(13) . .
C01B C03B C14B C30B 138.5(9) . .
C45B C03B C14B C30B 1.6(14) . .
C01B C03B C14B C12B -6.4(17) . .
C45B C03B C14B C12B -143.3(14) . .
C12B C13B C15B C16B 134.6(10) . .
C23B C13B C15B C16B -5.8(12) . .
C12B C13B C15B C01B -3.1(14) . .
C23B C13B C15B C01B -143.5(11) . .
C02B C01B C15B C16B -0.4(8) . .
C03B C01B C15B C16B -140.7(4) . .
C02B C01B C15B C13B 142.3(8) . .
C03B C01B C15B C13B 2.0(9) . .
C07B C06B C16B C17B 6.3(13) . .
C02B C06B C16B C17B -143.0(6) . .
C07B C06B C16B C15B 146.8(9) . .
C02B C06B C16B C15B -2.4(8) . .
C13B C15B C16B C06B -142.3(11) . .
C01B C15B C16B C06B 1.7(6) . .
C13B C15B C16B C17B -3.9 . .
C01B C15B C16B C17B 140.1(10) . .
C06B C16B C17B C18B -24.1(9) . .
C15B C16B C17B C18B -160.5 . .
C06B C16B C17B C22B 143.0(13) . .
C15B C16B C17B C22B 6.6(12) . .
C07B C05B C18B C17B -13(3) . .
C80B C05B C18B C17B 138.7(13) . .
C07B C05B C18B C39B -148.4(17) . .
C80B C05B C18B C39B 3.1(19) . .
C16B C17B C18B C05B 28.8(16) . .
C22B C17B C18B C05B -138.2(18) . .
C16B C17B C18B C39B 162.0(11) . .
C22B C17B C18B C39B -5.0(10) . .
C13B C12B C20B C28B 133.5(12) . .
C14B C12B C20B C28B -11.7(17) . .
C13B C12B C20B C21B -12.0(14) . .
C14B C12B C20B C21B -157.1(9) . .
C26B C19B C21B C20B 10.0(14) . .
C24B C19B C21B C20B -134.9 . .
C26B C19B C21B C23B 144.6(14) . .
C24B C19B C21B C23B -0.3 . .
C28B C20B C21B C19B 5.6(12) . .
C12B C20B C21B C19B 153.9(11) . .
C28B C20B C21B C23B -133.8(12) . .
C12B C20B C21B C23B 14.5(11) . .
C16B C17B C22B C23B 0.2(16) . .
C18B C17B C22B C23B 166.9(6) . .
C16B C17B C22B C25B -155.7(12) . .
C18B C17B C22B C25B 11.0(17) . .
C19B C21B C23B C22B -16.1 . .
C20B C21B C23B C22B 123.3 . .
C19B C21B C23B C13B -151.1(11) . .
C20B C21B C23B C13B -11.7(11) . .
C25B C22B C23B C21B 17.5(13) . .
C17B C22B C23B C21B -139.4(15) . .
C25B C22B C23B C13B 148.0(17) . .
C17B C22B C23B C13B -9.0(11) . .
C12B C13B C23B C21B 4.5(13) . .
C15B C13B C23B C21B 148.6(9) . .
C12B C13B C23B C22B -131.8(9) . .
C15B C13B C23B C22B 12.4(12) . .
C26B C19B C24B C25B -133.6(19) . .
C21B C19B C24B C25B 14.8(15) . .
C26B C19B C24B C38B 11.7(10) . .
C21B C19B C24B C38B 160.1(13) . .
C26B C19B C24B Yb2 -49.1(8) . .
C21B C19B C24B Yb2 99.3(7) . .
C68B Yb2 C24B C25B -111.4(8) . .
C69B Yb2 C24B C25B -141.8(8) . .
C37B Yb2 C24B C25B -100.6(8) . .
C33B Yb2 C24B C25B -170.2(8) . .
C38B Yb2 C24B C25B -135.9(10) . .
C32B Yb2 C24B C25B -176.3(9) . .
C67B Yb2 C24B C25B -86.3(8) . .
C41B Yb2 C24B C25B -63.9(8) . .
C64B Yb2 C24B C25B -148.5(8) . .
C34B Yb2 C24B C25B 167.2(8) . .
C75B Yb2 C24B C25B -62.2(8) . .
C71B Yb2 C24B C25B -84.6(8) . .
C68B Yb2 C24B C19B 129.9(4) . .
C69B Yb2 C24B C19B 99.5(3) . .
C37B Yb2 C24B C19B 140.7(5) . .
C33B Yb2 C24B C19B 71.1(3) . .
C38B Yb2 C24B C19B 105.4(6) . .
C32B Yb2 C24B C19B 65.0(4) . .
C67B Yb2 C24B C19B 155.0(3) . .
C41B Yb2 C24B C19B 177.4(5) . .
C64B Yb2 C24B C19B 92.8(4) . .
C34B Yb2 C24B C19B 48.5(3) . .
C75B Yb2 C24B C19B 179.1(4) . .
C71B Yb2 C24B C19B 156.7(3) . .
C68B Yb2 C24B C38B 24.5(5) . .
C69B Yb2 C24B C38B -5.9(5) . .
C37B Yb2 C24B C38B 35.3(3) . .
C33B Yb2 C24B C38B -34.3(5) . .
C32B Yb2 C24B C38B -40.4(5) . .
C67B Yb2 C24B C38B 49.6(5) . .
C41B Yb2 C24B C38B 72.0(4) . .
C64B Yb2 C24B C38B -12.6(6) . .
C34B Yb2 C24B C38B -56.9(5) . .
C75B Yb2 C24B C38B 73.7(5) . .
C71B Yb2 C24B C38B 51.3(6) . .
C19B C24B C25B C22B -13(3) . .
C38B C24B C25B C22B -150.7(17) . .
Yb2 C24B C25B C22B -102(2) . .
C19B C24B C25B C40B 146.3(10) . .
C38B C24B C25B C40B 9(2) . .
Yb2 C24B C25B C40B 57.3(11) . .
C23B C22B C25B C24B -3(3) . .
C17B C22B C25B C24B 153.3(16) . .
C23B C22B C25B C40B -161.3(10) . .
C17B C22B C25B C40B -5(2) . .
C24B C19B C26B C27B 124.9(6) . .
C21B C19B C26B C27B -22.8(13) . .
C24B C19B C26B C32B -9.5(12) . .
C21B C19B C26B C32B -157.2(10) . .
C24B C19B C26B Yb2 47.2(6) . .
C21B C19B C26B Yb2 -100.6(9) . .
C68B Yb2 C26B C19B -103.4(6) . .
C69B Yb2 C26B C19B -134.2(6) . .
C37B Yb2 C26B C19B -75.3(6) . .
C33B Yb2 C26B C19B -145.8(7) . .
C38B Yb2 C26B C19B -69.1(6) . .
C32B Yb2 C26B C19B -110.8(8) . .
C67B Yb2 C26B C19B -96.3(7) . .
C41B Yb2 C26B C19B -52.5(6) . .
C64B Yb2 C26B C19B -157.8(6) . .
C34B Yb2 C26B C19B 178.0(7) . .
C75B Yb2 C26B C19B -61.4(8) . .
C71B Yb2 C26B C19B -125.6(7) . .
C68B Yb2 C26B C27B 138.4(4) . .
C69B Yb2 C26B C27B 107.6(4) . .
C37B Yb2 C26B C27B 166.4(4) . .
C33B Yb2 C26B C27B 96.0(4) . .
C38B Yb2 C26B C27B 172.6(6) . .
C32B Yb2 C26B C27B 131.0(8) . .
C67B Yb2 C26B C27B 145.5(4) . .
C41B Yb2 C26B C27B -170.7(3) . .
C64B Yb2 C26B C27B 84.0(4) . .
C34B Yb2 C26B C27B 59.8(3) . .
C75B Yb2 C26B C27B -179.6(5) . .
C71B Yb2 C26B C27B 116.2(5) . .
C68B Yb2 C26B C32B 7.4(7) . .
C69B Yb2 C26B C32B -23.4(7) . .
C37B Yb2 C26B C32B 35.5(6) . .
C33B Yb2 C26B C32B -35.0(5) . .
C38B Yb2 C26B C32B 41.7(6) . .
C67B Yb2 C26B C32B 14.6(8) . .
C41B Yb2 C26B C32B 58.4(7) . .
C64B Yb2 C26B C32B -47.0(7) . .
C34B Yb2 C26B C32B -71.2(6) . .
C75B Yb2 C26B C32B 49.4(9) . .
C71B Yb2 C26B C32B -14.8(9) . .
C19B C26B C27B C28B 20.1(8) . .
C32B C26B C27B C28B 149.9(10) . .
Yb2 C26B C27B C28B 103.4(5) . .
C19B C26B C27B C35B -140.8(13) . .
C32B C26B C27B C35B -11.0(9) . .
Yb2 C26B C27B C35B -57.5(8) . .
C19B C26B C27B Yb2 -83.3(8) . .
C32B C26B C27B Yb2 46.5(8) . .
C68B Yb2 C27B C26B -46.1(4) . .
C69B Yb2 C27B C26B -70.8(4) . .
C37B Yb2 C27B C26B -13.6(4) . .
C33B Yb2 C27B C26B -65.5(5) . .
C38B Yb2 C27B C26B -5.6(5) . .
C32B Yb2 C27B C26B -27.6(5) . .
C67B Yb2 C27B C26B -52.0(5) . .
C41B Yb2 C27B C26B 11.1(4) . .
C64B Yb2 C27B C26B -99.7(4) . .
C34B Yb2 C27B C26B -101.1(5) . .
C75B Yb2 C27B C26B 0.7(8) . .
C71B Yb2 C27B C26B -102.0(5) . .
C68B Yb2 C27B C28B -161.8(5) . .
C69B Yb2 C27B C28B 173.4(5) . .
C37B Yb2 C27B C28B -129.3(5) . .
C33B Yb2 C27B C28B 178.8(6) . .
C38B Yb2 C27B C28B -121.3(5) . .
C32B Yb2 C27B C28B -143.4(6) . .
C67B Yb2 C27B C28B -167.8(5) . .
C41B Yb2 C27B C28B -104.7(5) . .
C64B Yb2 C27B C28B 144.5(4) . .
C34B Yb2 C27B C28B 143.1(6) . .
C75B Yb2 C27B C28B -115.1(9) . .
C71B Yb2 C27B C28B 142.2(5) . .
C68B Yb2 C27B C35B 85.1(6) . .
C69B Yb2 C27B C35B 60.3(6) . .
C37B Yb2 C27B C35B 117.6(6) . .
C33B Yb2 C27B C35B 65.7(5) . .
C38B Yb2 C27B C35B 125.6(6) . .
C32B Yb2 C27B C35B 103.5(7) . .
C67B Yb2 C27B C35B 79.1(8) . .
C41B Yb2 C27B C35B 142.2(6) . .
C64B Yb2 C27B C35B 31.4(6) . .
C34B Yb2 C27B C35B 30.1(3) . .
C75B Yb2 C27B C35B 131.8(9) . .
C71B Yb2 C27B C35B 29.1(9) . .
C21B C20B C28B C29B 150.9(7) . .
C12B C20B C28B C29B 8.9(14) . .
C21B C20B C28B C27B -7.8(13) . .
C12B C20B C28B C27B -149.8(10) . .
C26B C27B C28B C20B -5.0(10) . .
C35B C27B C28B C20B 156.7(12) . .
Yb2 C27B C28B C20B 77.0(9) . .
C26B C27B C28B C29B -162.9 . .
C35B C27B C28B C29B -1.1(10) . .
Yb2 C27B C28B C29B -80.9(4) . .
C20B C28B C29B C31B -159.0(14) . .
C27B C28B C29B C31B -0.1(12) . .
C20B C28B C29B C30B 0.2(8) . .
C27B C28B C29B C30B 159.1 . .
C12B C14B C30B C29B 2.2(16) . .
C03B C14B C30B C29B -139.9(9) . .
C12B C14B C30B C44B 140.7(11) . .
C03B C14B C30B C44B -1.5(14) . .
C31B C29B C30B C14B 155.6(15) . .
C28B C29B C30B C14B -5.5(11) . .
C31B C29B C30B C44B 20.8(11) . .
C28B C29B C30B C44B -140.2(8) . .
C30B C29B C31B C36B -163.2(7) . .
C28B C29B C31B C36B -2.9(15) . .
C30B C29B C31B C42B -21.1(16) . .
C28B C29B C31B C42B 139.3(10) . .
C19B C26B C32B C38B 3.2(15) . .
C27B C26B C32B C38B -131.4(8) . .
Yb2 C26B C32B C38B -74.7(9) . .
C19B C26B C32B C33B 147.9(12) . .
C27B C26B C32B C33B 13.4(13) . .
Yb2 C26B C32B C33B 70.1(9) . .
C19B C26B C32B Yb2 77.9(10) . .
C27B C26B C32B Yb2 -56.7(6) . .
C68B Yb2 C32B C38B -63.6(7) . .
C69B Yb2 C32B C38B -99.4(8) . .
C37B Yb2 C32B C38B -28.5(4) . .
C33B Yb2 C32B C38B -129.9(8) . .
C67B Yb2 C32B C38B -59.5(7) . .
C41B Yb2 C32B C38B -13.3(6) . .
C64B Yb2 C32B C38B -118.4(7) . .
C34B Yb2 C32B C38B -162.0(7) . .
C75B Yb2 C32B C38B -30.8(7) . .
C71B Yb2 C32B C38B -81.5(7) . .
C68B Yb2 C32B C33B 66.3(4) . .
C69B Yb2 C32B C33B 30.5(4) . .
C37B Yb2 C32B C33B 101.3(5) . .
C38B Yb2 C32B C33B 129.9(8) . .
C67B Yb2 C32B C33B 70.4(4) . .
C41B Yb2 C32B C33B 116.6(4) . .
C64B Yb2 C32B C33B 11.4(4) . .
C34B Yb2 C32B C33B -32.08(13) . .
C75B Yb2 C32B C33B 99.1(5) . .
C71B Yb2 C32B C33B 48.4(4) . .
C68B Yb2 C32B C26B -172.0(7) . .
C69B Yb2 C32B C26B 152.2(8) . .
C37B Yb2 C32B C26B -136.9(8) . .
C33B Yb2 C32B C26B 121.7(8) . .
C38B Yb2 C32B C26B -108.4(9) . .
C67B Yb2 C32B C26B -167.9(7) . .
C41B Yb2 C32B C26B -121.7(7) . .
C64B Yb2 C32B C26B 133.2(7) . .
C34B Yb2 C32B C26B 89.7(7) . .
C75B Yb2 C32B C26B -139.2(7) . .
C71B Yb2 C32B C26B 170.1(7) . .
C38B C32B C33B C34B 135.8(9) . .
C26B C32B C33B C34B -5.3(11) . .
Yb2 C32B C33B C34B 77.6(4) . .
C38B C32B C33B C69B -1.9(11) . .
C26B C32B C33B C69B -142.9(12) . .
Yb2 C32B C33B C69B -60.0(8) . .
C38B C32B C33B Yb2 58.2(8) . .
C26B C32B C33B Yb2 -82.9(11) . .
C68B Yb2 C33B C34B 140.8(5) . .
C69B Yb2 C33B C34B 109.9(7) . .
C37B Yb2 C33B C34B 176.3(4) . .
C38B Yb2 C33B C34B -149.7(4) . .
C32B Yb2 C33B C34B -121.69(11) . .
C67B Yb2 C33B C34B 127.7(4) . .
C41B Yb2 C33B C34B 174.9(4) . .
C64B Yb2 C33B C34B 73.1(4) . .
C75B Yb2 C33B C34B 148.7(4) . .
C71B Yb2 C33B C34B 100.5(4) . .
C68B Yb2 C33B C32B -97.5(5) . .
C69B Yb2 C33B C32B -128.4(7) . .
C37B Yb2 C33B C32B -62.0(5) . .
C38B Yb2 C33B C32B -28.0(5) . .
C67B Yb2 C33B C32B -110.6(4) . .
C41B Yb2 C33B C32B -63.4(4) . .
C64B Yb2 C33B C32B -165.3(5) . .
C34B Yb2 C33B C32B 121.69(11) . .
C75B Yb2 C33B C32B -89.6(5) . .
C71B Yb2 C33B C32B -137.8(4) . .
C68B Yb2 C33B C69B 30.9(4) . .
C37B Yb2 C33B C69B 66.3(7) . .
C38B Yb2 C33B C69B 100.4(7) . .
C32B Yb2 C33B C69B 128.4(7) . .
C67B Yb2 C33B C69B 17.8(5) . .
C41B Yb2 C33B C69B 65.0(6) . .
C64B Yb2 C33B C69B -36.9(7) . .
C34B Yb2 C33B C69B -109.9(7) . .
C75B Yb2 C33B C69B 38.7(7) . .
C71B Yb2 C33B C69B -9.4(6) . .
C32B C33B C34B C56B -145.2(12) . .
C69B C33B C34B C56B -2.6(10) . .
Yb2 C33B C34B C56B -72.1(9) . .
C32B C33B C34B C35B -5.7 . .
C69B C33B C34B C35B 136.9(11) . .
Yb2 C33B C34B C35B 67.3(6) . .
C32B C33B C34B Yb2 -73.1(6) . .
C69B C33B C34B Yb2 69.5(8) . .
C68B Yb2 C34B C56B 82.0(6) . .
C69B Yb2 C34B C56B 73.3(6) . .
C37B Yb2 C34B C56B 111.3(6) . .
C33B Yb2 C34B C56B 114.8(7) . .
C38B Yb2 C34B C56B 139.6(6) . .
C32B Yb2 C34B C56B 148.6(6) . .
C67B Yb2 C34B C56B 60.2(6) . .
C41B Yb2 C34B C56B 108.5(7) . .
C64B Yb2 C34B C56B 34.4(6) . .
C75B Yb2 C34B C56B 73.5(7) . .
C71B Yb2 C34B C56B 32.0(6) . .
C68B Yb2 C34B C33B -32.8(4) . .
C69B Yb2 C34B C33B -41.5(5) . .
C37B Yb2 C34B C33B -3.5(4) . .
C38B Yb2 C34B C33B 24.8(4) . .
C32B Yb2 C34B C33B 33.86(10) . .
C67B Yb2 C34B C33B -54.6(4) . .
C41B Yb2 C34B C33B -6.3(5) . .
C64B Yb2 C34B C33B -80.4(4) . .
C75B Yb2 C34B C33B -41.2(5) . .
C71B Yb2 C34B C33B -82.8(4) . .
C68B Yb2 C34B C35B -159.7(3) . .
C69B Yb2 C34B C35B -168.5(5) . .
C37B Yb2 C34B C35B -130.4(4) . .
C33B Yb2 C34B C35B -127.0(3) . .
C38B Yb2 C34B C35B -102.2(4) . .
C32B Yb2 C34B C35B -93.1(3) . .
C67B Yb2 C34B C35B 178.5(3) . .
C41B Yb2 C34B C35B -133.2(4) . .
C64B Yb2 C34B C35B 152.6(4) . .
C75B Yb2 C34B C35B -168.2(4) . .
C71B Yb2 C34B C35B 150.3(3) . .
C56B C34B C35B C36B -22.7(12) . .
C33B C34B C35B C36B -158.8 . .
Yb2 C34B C35B C36B -102.2(4) . .
C56B C34B C35B C27B 144.2(11) . .
C33B C34B C35B C27B 8.0(10) . .
Yb2 C34B C35B C27B 64.6(8) . .
C56B C34B C35B Yb2 79.5(10) . .
C33B C34B C35B Yb2 -56.6(4) . .
C26B C27B C35B C34B 0.5(10) . .
C28B C27B C35B C34B -160.7(7) . .
Yb2 C27B C35B C34B -57.6(7) . .
C26B C27B C35B C36B 166.8(4) . .
C28B C27B C35B C36B 5.5(9) . .
Yb2 C27B C35B C36B 108.6(5) . .
C26B C27B C35B Yb2 58.2(5) . .
C28B C27B C35B Yb2 -103.1(6) . .
C68B Yb2 C35B C34B 21.2(4) . .
C69B Yb2 C35B C34B 9.1(4) . .
C37B Yb2 C35B C34B 55.6(4) . .
C33B Yb2 C35B C34B 30.9(2) . .
C38B Yb2 C35B C34B 75.6(4) . .
C32B Yb2 C35B C34B 68.3(3) . .
C67B Yb2 C35B C34B -2.0(4) . .
C41B Yb2 C35B C34B 70.3(6) . .
C64B Yb2 C35B C34B -20.9(3) . .
C75B Yb2 C35B C34B 23.6(10) . .
C71B Yb2 C35B C34B -35.3(4) . .
C68B Yb2 C35B C36B 134.1(4) . .
C69B Yb2 C35B C36B 121.9(4) . .
C37B Yb2 C35B C36B 168.5(4) . .
C33B Yb2 C35B C36B 143.7(2) . .
C38B Yb2 C35B C36B -171.6(4) . .
C32B Yb2 C35B C36B -178.81(19) . .
C67B Yb2 C35B C36B 110.9(4) . .
C41B Yb2 C35B C36B -176.9(5) . .
C64B Yb2 C35B C36B 91.9(3) . .
C34B Yb2 C35B C36B 112.85(13) . .
C75B Yb2 C35B C36B 136.4(10) . .
C71B Yb2 C35B C36B 77.6(4) . .
C68B Yb2 C35B C27B -105.1(6) . .
C69B Yb2 C35B C27B -117.2(6) . .
C37B Yb2 C35B C27B -70.7(7) . .
C33B Yb2 C35B C27B -95.4(6) . .
C38B Yb2 C35B C27B -50.7(6) . .
C32B Yb2 C35B C27B -58.0(6) . .
C67B Yb2 C35B C27B -128.3(6) . .
C41B Yb2 C35B C27B -56.0(8) . .
C64B Yb2 C35B C27B -147.3(6) . .
C34B Yb2 C35B C27B -126.3(6) . .
C75B Yb2 C35B C27B -102.7(11) . .
C71B Yb2 C35B C27B -161.6(5) . .
C29B C31B C36B C35B 7.1(13) . .
C42B C31B C36B C35B -140.4(10) . .
C29B C31B C36B C58B 149.8(15) . .
C42B C31B C36B C58B 2.3(10) . .
C34B C35B C36B C31B 157.6 . .
C27B C35B C36B C31B -8.7(10) . .
Yb2 C35B C36B C31B 83.1(6) . .
C34B C35B C36B C58B 20.2(11) . .
C27B C35B C36B C58B -146.1(12) . .
Yb2 C35B C36B C58B -54.4(9) . .
C68B Yb2 C37B C41B -110.9(5) . .
C69B Yb2 C37B C41B -141.3(5) . .
C33B Yb2 C37B C41B -177.4(4) . .
C38B Yb2 C37B C41B 121.56(7) . .
C32B Yb2 C37B C41B 148.8(4) . .
C67B Yb2 C37B C41B -72.4(4) . .
C64B Yb2 C37B C41B -128.7(4) . .
C34B Yb2 C37B C41B -175.5(4) . .
C75B Yb2 C37B C41B -34.2(6) . .
C71B Yb2 C37B C41B -78.1(3) . .
C68B Yb2 C37B C38B 127.6(5) . .
C69B Yb2 C37B C38B 97.1(5) . .
C33B Yb2 C37B C38B 61.1(4) . .
C32B Yb2 C37B C38B 27.2(5) . .
C67B Yb2 C37B C38B 166.0(3) . .
C41B Yb2 C37B C38B -121.56(7) . .
C64B Yb2 C37B C38B 109.8(4) . .
C34B Yb2 C37B C38B 62.9(4) . .
C75B Yb2 C37B C38B -155.7(6) . .
C71B Yb2 C37B C38B 160.3(3) . .
C69B Yb2 C37B C68B -30.4(3) . .
C33B Yb2 C37B C68B -66.5(5) . .
C38B Yb2 C37B C68B -127.6(5) . .
C32B Yb2 C37B C68B -100.3(6) . .
C67B Yb2 C37B C68B 38.5(3) . .
C41B Yb2 C37B C68B 110.9(5) . .
C64B Yb2 C37B C68B -17.8(4) . .
C34B Yb2 C37B C68B -64.6(5) . .
C75B Yb2 C37B C68B 76.7(6) . .
C71B Yb2 C37B C68B 32.8(4) . .
C33B C32B C38B C37B -0.7(11) . .
C26B C32B C38B C37B 144.7(9) . .
Yb2 C32B C38B C37B 55.9(5) . .
C33B C32B C38B C24B -141.3(10) . .
C26B C32B C38B C24B 4.1(14) . .
Yb2 C32B C38B C24B -84.8(9) . .
C33B C32B C38B Yb2 -56.5(7) . .
C26B C32B C38B Yb2 88.9(10) . .
C41B C37B C38B C32B -135.6(7) . .
C68B C37B C38B C32B 2.2(9) . .
Yb2 C37B C38B C32B -58.3(7) . .
C41B C37B C38B C24B 1.4(8) . .
C68B C37B C38B C24B 139.2(11) . .
Yb2 C37B C38B C24B 78.6(8) . .
C41B C37B C38B Yb2 -77.3(2) . .
C68B C37B C38B Yb2 60.5(6) . .
C25B C24B C38B C32B 132.8(14) . .
C19B C24B C38B C32B -9.5(12) . .
Yb2 C24B C38B C32B 74.6(8) . .
C25B C24B C38B C37B -9.3(18) . .
C19B C24B C38B C37B -151.5(5) . .
Yb2 C24B C38B C37B -67.4(4) . .
C25B C24B C38B Yb2 58.2(15) . .
C19B C24B C38B Yb2 -84.1(6) . .
C68B Yb2 C38B C32B 100.7(8) . .
C69B Yb2 C38B C32B 64.8(7) . .
C37B Yb2 C38B C32B 131.2(7) . .
C33B Yb2 C38B C32B 29.1(5) . .
C67B Yb2 C38B C32B 120.3(7) . .
C41B Yb2 C38B C32B 163.5(7) . .
C64B Yb2 C38B C32B 60.8(7) . .
C34B Yb2 C38B C32B 14.5(6) . .
C75B Yb2 C38B C32B 149.4(8) . .
C71B Yb2 C38B C32B 110.9(7) . .
C68B Yb2 C38B C37B -30.5(3) . .
C69B Yb2 C38B C37B -66.4(3) . .
C33B Yb2 C38B C37B -102.1(4) . .
C32B Yb2 C38B C37B -131.2(7) . .
C67B Yb2 C38B C37B -10.9(3) . .
C41B Yb2 C38B C37B 32.33(5) . .
C64B Yb2 C38B C37B -70.4(4) . .
C34B Yb2 C38B C37B -116.8(3) . .
C75B Yb2 C38B C37B 18.2(4) . .
C71B Yb2 C38B C37B -20.3(3) . .
C68B Yb2 C38B C24B -150.6(6) . .
C69B Yb2 C38B C24B 173.6(5) . .
C37B Yb2 C38B C24B -120.0(5) . .
C33B Yb2 C38B C24B 137.9(5) . .
C32B Yb2 C38B C24B 108.8(7) . .
C67B Yb2 C38B C24B -130.9(5) . .
C41B Yb2 C38B C24B -87.7(5) . .
C64B Yb2 C38B C24B 169.5(5) . .
C34B Yb2 C38B C24B 123.2(5) . .
C75B Yb2 C38B C24B -101.8(6) . .
C71B Yb2 C38B C24B -140.4(5) . .
C05B C18B C39B C72B -3.9(15) . .
C17B C18B C39B C72B -142.8(8) . .
C05B C18B C39B C40B 132.2(11) . .
C17B C18B C39B C40B -6.7(11) . .
C72B C39B C40B C41B -24.6(10) . .
C18B C39B C40B C41B -153.2(9) . .
C72B C39B C40B C25B 141.1(14) . .
C18B C39B C40B C25B 12.6(11) . .
C72B C39B C40B Yb2 49.7(10) . .
C18B C39B C40B Yb2 -78.8(9) . .
C24B C25B C40B C41B -1.1(17) . .
C22B C25B C40B C41B 159.0(12) . .
C24B C25B C40B C39B -166.4(11) . .
C22B C25B C40B C39B -6.2(17) . .
C24B C25B C40B Yb2 -57.0(13) . .
C22B C25B C40B Yb2 103.2(14) . .
C68B Yb2 C40B C41B -10.0(3) . .
C69B Yb2 C40B C41B -21.8(4) . .
C37B Yb2 C40B C41B -31.03(9) . .
C33B Yb2 C40B C41B -57.0(4) . .
C38B Yb2 C40B C41B -68.60(14) . .
C32B Yb2 C40B C41B -76.7(4) . .
C67B Yb2 C40B C41B 21.4(3) . .
C64B Yb2 C40B C41B 0.1(5) . .
C34B Yb2 C40B C41B -71.4(6) . .
C75B Yb2 C40B C41B 33.7(4) . .
C71B Yb2 C40B C41B 39.6(3) . .
C68B Yb2 C40B C39B -122.8(3) . .
C69B Yb2 C40B C39B -134.6(4) . .
C37B Yb2 C40B C39B -143.77(9) . .
C33B Yb2 C40B C39B -169.7(4) . .
C38B Yb2 C40B C39B 178.66(8) . .
C32B Yb2 C40B C39B 170.6(4) . .
C67B Yb2 C40B C39B -91.4(3) . .
C41B Yb2 C40B C39B -112.74(8) . .
C64B Yb2 C40B C39B -112.6(5) . .
C34B Yb2 C40B C39B 175.9(6) . .
C75B Yb2 C40B C39B -79.1(4) . .
C71B Yb2 C40B C39B -73.1(3) . .
C68B Yb2 C40B C25B 120.0(8) . .
C69B Yb2 C40B C25B 108.2(8) . .
C37B Yb2 C40B C25B 99.0(8) . .
C33B Yb2 C40B C25B 73.1(9) . .
C38B Yb2 C40B C25B 61.4(9) . .
C32B Yb2 C40B C25B 53.4(8) . .
C67B Yb2 C40B C25B 151.4(8) . .
C41B Yb2 C40B C25B 130.0(8) . .
C64B Yb2 C40B C25B 130.2(8) . .
C34B Yb2 C40B C25B 58.7(10) . .
C75B Yb2 C40B C25B 163.7(9) . .
C71B Yb2 C40B C25B 169.7(8) . .
C38B C37B C41B C75B 145.1(8) . .
C68B C37B C41B C75B 2.8(9) . .
Yb2 C37B C41B C75B 72.0(8) . .
C38B C37B C41B C40B 5.7 . .
C68B C37B C41B C40B -136.6(6) . .
Yb2 C37B C41B C40B -67.5(3) . .
C38B C37B C41B Yb2 73.2(3) . .
C68B C37B C41B Yb2 -69.1(6) . .
C39B C40B C41B C75B 23.2(7) . .
C25B C40B C41B C75B -142.1(12) . .
Yb2 C40B C41B C75B -79.3(7) . .
C39B C40B C41B C37B 159.3 . .
C25B C40B C41B C37B -6.0(9) . .
Yb2 C40B C41B C37B 56.80(19) . .
C39B C40B C41B Yb2 102.5(2) . .
C25B C40B C41B Yb2 -62.8(9) . .
C68B Yb2 C41B C75B -74.4(7) . .
C69B Yb2 C41B C75B -82.4(8) . .
C37B Yb2 C41B C75B -114.7(9) . .
C33B Yb2 C41B C75B -112.3(8) . .
C38B Yb2 C41B C75B -148.7(8) . .
C32B Yb2 C41B C75B -140.4(8) . .
C67B Yb2 C41B C75B -33.8(7) . .
C64B Yb2 C41B C75B -61.5(8) . .
C34B Yb2 C41B C75B -109.1(8) . .
C71B Yb2 C41B C75B -20.3(7) . .
C68B Yb2 C41B C37B 40.4(4) . .
C69B Yb2 C41B C37B 32.3(4) . .
C33B Yb2 C41B C37B 2.4(4) . .
C38B Yb2 C41B C37B -33.93(6) . .
C32B Yb2 C41B C37B -25.6(4) . .
C67B Yb2 C41B C37B 81.0(4) . .
C64B Yb2 C41B C37B 53.2(4) . .
C34B Yb2 C41B C37B 5.6(5) . .
C75B Yb2 C41B C37B 114.7(9) . .
C71B Yb2 C41B C37B 94.4(4) . .
C68B Yb2 C41B C40B 167.3(4) . .
C69B Yb2 C41B C40B 159.2(4) . .
C37B Yb2 C41B C40B 126.92(12) . .
C33B Yb2 C41B C40B 129.4(4) . .
C38B Yb2 C41B C40B 93.00(14) . .
C32B Yb2 C41B C40B 101.3(4) . .
C67B Yb2 C41B C40B -152.1(4) . .
C64B Yb2 C41B C40B -179.9(4) . .
C34B Yb2 C41B C40B 132.5(5) . .
C75B Yb2 C41B C40B -118.3(9) . .
C71B Yb2 C41B C40B -138.7(4) . .
C29B C31B C42B C43B 0(2) . .
C36B C31B C42B C43B 144.6(11) . .
C29B C31B C42B C53B -144.1(13) . .
C36B C31B C42B C53B 0.9(14) . .
C31B C42B C43B C44B 19.9(15) . .
C53B C42B C43B C44B 159.3(11) . .
C31B C42B C43B C48B -137.4(13) . .
C53B C42B C43B C48B 2.0(17) . .
C42B C43B C44B C45B -156.0(12) . .
C48B C43B C44B C45B 2.1 . .
C42B C43B C44B C30B -18.4(10) . .
C48B C43B C44B C30B 139.6(12) . .
C14B C30B C44B C43B -141.9(10) . .
C29B C30B C44B C43B -2.0(10) . .
C14B C30B C44B C45B 0.9(13) . .
C29B C30B C44B C45B 140.8(6) . .
C43B C44B C45B C46B -3.2 . .
C30B C44B C45B C46B -147.1(12) . .
C43B C44B C45B C03B 144.0(10) . .
C30B C44B C45B C03B 0.1(11) . .
C01B C03B C45B C44B -138.3(7) . .
C14B C03B C45B C44B -1.0(11) . .
C01B C03B C45B C46B 8.7(12) . .
C14B C03B C45B C46B 146.0(9) . .
C10B C04B C46B C49B -2.9(18) . .
C02B C04B C46B C49B 147.6(13) . .
C10B C04B C46B C45B -140.8(10) . .
C02B C04B C46B C45B 9.7(19) . .
C44B C45B C46B C04B 130.5(15) . .
C03B C45B C46B C04B -13.8(14) . .
C44B C45B C46B C49B 0.4(12) . .
C03B C45B C46B C49B -144.0(16) . .
C42B C43B C48B C47B -4.5(13) . .
C44B C43B C48B C47B -160.2 . .
C42B C43B C48B C49B 157.5(14) . .
C44B C43B C48B C49B 1.7(11) . .
C50B C47B C48B C43B 151.2(14) . .
C55B C47B C48B C43B 8.5(14) . .
C50B C47B C48B C49B -10.4(13) . .
C55B C47B C48B C49B -153.0(18) . .
C04B C46B C49B C52B 10.7(13) . .
C45B C46B C49B C52B 149.2(9) . .
C04B C46B C49B C48B -134.9(14) . .
C45B C46B C49B C48B 3(2) . .
C43B C48B C49B C46B -5(2) . .
C47B C48B C49B C46B 157.2(12) . .
C43B C48B C49B C52B -145.8(9) . .
C47B C48B C49B C52B 15.9(13) . .
C48B C47B C50B C62B -149.2(13) . .
C55B C47B C50B C62B -4(2) . .
C48B C47B C50B C51B 0.2(14) . .
C55B C47B C50B C51B 145.0(12) . .
C62B C50B C51B C52B 158.5(11) . .
C47B C50B C51B C52B 5.1(10) . .
C62B C50B C51B C11B 13.7(9) . .
C47B C50B C51B C11B -139.6(15) . .
C76B C11B C51B C50B -13.0(11) . .
C09B C11B C51B C50B 126.4(7) . .
C76B C11B C51B C52B -157.9(8) . .
C09B C11B C51B C52B -18.5(12) . .
C04B C10B C52B C49B 12.4(10) . .
C08B C10B C52B C49B -124.0(6) . .
C04B C10B C52B C51B 152.9(9) . .
C08B C10B C52B C51B 16.5(10) . .
C46B C49B C52B C10B -15.8(11) . .
C48B C49B C52B C10B 129.9(15) . .
C46B C49B C52B C51B -156.0(12) . .
C48B C49B C52B C51B -10.3(9) . .
C50B C51B C52B C10B -137.8(9) . .
C11B C51B C52B C10B 2.6(9) . .
C50B C51B C52B C49B 0.0 . .
C11B C51B C52B C49B 140.4(11) . .
C43B C42B C53B C58B -149.3(12) . .
C31B C42B C53B C58B -4.0(17) . .
C43B C42B C53B C55B -4(2) . .
C31B C42B C53B C55B 141.4(16) . .
C61B C54B C55B C53B 157.6(16) . .
C59B C54B C55B C53B 12(3) . .
C61B C54B C55B C47B -1(3) . .
C59B C54B C55B C47B -146.8(16) . .
C58B C53B C55B C54B -10(3) . .
C42B C53B C55B C54B -151.8(17) . .
C58B C53B C55B C47B 149.7(13) . .
C42B C53B C55B C47B 8(2) . .
C48B C47B C55B C54B 148.3(16) . .
C50B C47B C55B C54B 5(3) . .
C48B C47B C55B C53B -10(2) . .
C50B C47B C55B C53B -153.9(14) . .
C33B C34B C56B C57B 148.0(8) . .
C35B C34B C56B C57B 7.2(15) . .
Yb2 C34B C56B C57B 88.1(10) . .
C33B C34B C56B C64B 2.0(13) . .
C35B C34B C56B C64B -138.8(11) . .
Yb2 C34B C56B C64B -57.9(11) . .
C33B C34B C56B Yb2 59.9(4) . .
C35B C34B C56B Yb2 -80.9(7) . .
C68B Yb2 C56B C34B -93.7(6) . .
C69B Yb2 C56B C34B -83.0(6) . .
C37B Yb2 C56B C34B -73.9(6) . .
C33B Yb2 C56B C34B -37.9(4) . .
C38B Yb2 C56B C34B -41.2(6) . .
C32B Yb2 C56B C34B -25.2(5) . .
C67B Yb2 C56B C34B -122.8(6) . .
C41B Yb2 C56B C34B -93.7(7) . .
C64B Yb2 C56B C34B -120.1(7) . .
C75B Yb2 C56B C34B -124.0(6) . .
C71B Yb2 C56B C34B -147.2(6) . .
C68B Yb2 C56B C57B 144.3(5) . .
C69B Yb2 C56B C57B 155.0(7) . .
C37B Yb2 C56B C57B 164.2(4) . .
C33B Yb2 C56B C57B -159.9(7) . .
C38B Yb2 C56B C57B -163.2(4) . .
C32B Yb2 C56B C57B -147.2(5) . .
C67B Yb2 C56B C57B 115.2(4) . .
C41B Yb2 C56B C57B 144.4(4) . .
C64B Yb2 C56B C57B 117.9(6) . .
C34B Yb2 C56B C57B -122.0(8) . .
C75B Yb2 C56B C57B 114.0(4) . .
C71B Yb2 C56B C57B 90.8(4) . .
C68B Yb2 C56B C64B 26.4(5) . .
C69B Yb2 C56B C64B 37.1(5) . .
C37B Yb2 C56B C64B 46.2(5) . .
C33B Yb2 C56B C64B 82.2(5) . .
C38B Yb2 C56B C64B 78.9(5) . .
C32B Yb2 C56B C64B 94.8(5) . .
C67B Yb2 C56B C64B -2.7(5) . .
C41B Yb2 C56B C64B 26.4(6) . .
C34B Yb2 C56B C64B 120.1(7) . .
C75B Yb2 C56B C64B -3.9(5) . .
C71B Yb2 C56B C64B -27.2(5) . .
C34B C56B C57B C58B 11.8(12) . .
C64B C56B C57B C58B 154.3(14) . .
Yb2 C56B C57B C58B 83.9(6) . .
C34B C56B C57B C59B -152.7(12) . .
C64B C56B C57B C59B -10.2(14) . .
Yb2 C56B C57B C59B -80.6(6) . .
C55B C53B C58B C57B -4(3) . .
C42B C53B C58B C57B 142.4(12) . .
C55B C53B C58B C36B -140.6(14) . .
C42B C53B C58B C36B 5.5(15) . .
C56B C57B C58B C53B -148.0(13) . .
C59B C57B C58B C53B 16.5(13) . .
C56B C57B C58B C36B -14.2(10) . .
C59B C57B C58B C36B 150.3(10) . .
C31B C36B C58B C53B -4.8(11) . .
C35B C36B C58B C53B 137.4(10) . .
C31B C36B C58B C57B -143.7(7) . .
C35B C36B C58B C57B -1.4(12) . .
C61B C54B C59B C66B -8.0(16) . .
C55B C54B C59B C66B 141.0(14) . .
C61B C54B C59B C57B -148.3(11) . .
C55B C54B C59B C57B 1(2) . .
C56B C57B C59B C54B 149.6(10) . .
C58B C57B C59B C54B -14.9(10) . .
C56B C57B C59B C66B 13.9(10) . .
C58B C57B C59B C66B -150.5(10) . .
C59B C54B C61B C62B 147.0(9) . .
C55B C54B C61B C62B -3.3(19) . .
C59B C54B C61B C60B 6.9(18) . .
C55B C54B C61B C60B -143(2) . .
C66B C60B C61B C54B -3(2) . .
C63B C60B C61B C54B 138.8(16) . .
C66B C60B C61B C62B -143.5(12) . .
C63B C60B C61B C62B -2(2) . .
C51B C50B C62B C76B -8.4(10) . .
C47B C50B C62B C76B 144.5(14) . .
C51B C50B C62B C61B -152.2(7) . .
C47B C50B C62B C61B 1(2) . .
C54B C61B C62B C50B 3.5(9) . .
C60B C61B C62B C50B 139(2) . .
C54B C61B C62B C76B -133.0(18) . .
C60B C61B C62B C76B 2.1(13) . .
C66B C60B C63B C70B 0(2) . .
C61B C60B C63B C70B -137.5(16) . .
C66B C60B C63B C77B 137.3(14) . .
C61B C60B C63B C77B 0(2) . .
C34B C56B C64B C69B -0.7(16) . .
C57B C56B C64B C69B -148.2(11) . .
Yb2 C56B C64B C69B -59.5(10) . .
C34B C56B C64B C65B 137.4(10) . .
C57B C56B C64B C65B -10.1(17) . .
Yb2 C56B C64B C65B 78.6(8) . .
C34B C56B C64B Yb2 58.8(11) . .
C57B C56B C64B Yb2 -88.7(11) . .
C68B Yb2 C64B C69B -33.9(4) . .
C37B Yb2 C64B C69B -22.2(6) . .
C33B Yb2 C64B C69B 41.8(5) . .
C38B Yb2 C64B C69B 7.6(6) . .
C32B Yb2 C64B C69B 34.1(6) . .
C67B Yb2 C64B C69B -69.6(6) . .
C41B Yb2 C64B C69B -46.1(6) . .
C34B Yb2 C64B C69B 81.5(5) . .
C75B Yb2 C64B C69B -69.9(6) . .
C71B Yb2 C64B C69B -101.5(7) . .
C68B Yb2 C64B C65B 93.6(4) . .
C69B Yb2 C64B C65B 127.5(7) . .
C37B Yb2 C64B C65B 105.3(3) . .
C33B Yb2 C64B C65B 169.3(5) . .
C38B Yb2 C64B C65B 135.1(3) . .
C32B Yb2 C64B C65B 161.6(4) . .
C67B Yb2 C64B C65B 57.9(3) . .
C41B Yb2 C64B C65B 81.4(3) . .
C34B Yb2 C64B C65B -150.9(5) . .
C75B Yb2 C64B C65B 57.6(3) . .
C71B Yb2 C64B C65B 26.0(3) . .
C68B Yb2 C64B C56B -147.4(5) . .
C69B Yb2 C64B C56B -113.5(7) . .
C37B Yb2 C64B C56B -135.7(5) . .
C33B Yb2 C64B C56B -71.7(5) . .
C38B Yb2 C64B C56B -105.9(5) . .
C32B Yb2 C64B C56B -79.4(5) . .
C67B Yb2 C64B C56B 176.9(5) . .
C41B Yb2 C64B C56B -159.6(5) . .
C34B Yb2 C64B C56B -32.0(5) . .
C75B Yb2 C64B C56B 176.6(5) . .
C71B Yb2 C64B C56B 145.0(6) . .
C69B C64B C65B C71B -2.1(8) . .
C56B C64B C65B C71B -134.9(15) . .
Yb2 C64B C65B C71B -56.9(7) . .
C69B C64B C65B C66B 159.8(11) . .
C56B C64B C65B C66B 27.0(13) . .
Yb2 C64B C65B C66B 104.9(6) . .
C69B C64B C65B Yb2 54.8(10) . .
C56B C64B C65B Yb2 -78.0(11) . .
C68B Yb2 C65B C71B 64.2(5) . .
C69B Yb2 C65B C71B 102.6(7) . .
C37B Yb2 C65B C71B 58.5(5) . .
C33B Yb2 C65B C71B 124.2(6) . .
C38B Yb2 C65B C71B 81.9(6) . .
C32B Yb2 C65B C71B 113.5(6) . .
C67B Yb2 C65B C71B 28.8(4) . .
C41B Yb2 C65B C71B 28.6(5) . .
C64B Yb2 C65B C71B 132.6(6) . .
C34B Yb2 C65B C71B 154.7(6) . .
C75B Yb2 C65B C71B 13.4(5) . .
C68B Yb2 C65B C66B 178.9(5) . .
C69B Yb2 C65B C66B -142.7(6) . .
C37B Yb2 C65B C66B 173.2(4) . .
C33B Yb2 C65B C66B -121.0(4) . .
C38B Yb2 C65B C66B -163.4(4) . .
C32B Yb2 C65B C66B -131.8(4) . .
C67B Yb2 C65B C66B 143.6(5) . .
C41B Yb2 C65B C66B 143.3(4) . .
C64B Yb2 C65B C66B -112.68(17) . .
C34B Yb2 C65B C66B -90.5(4) . .
C75B Yb2 C65B C66B 128.1(4) . .
C71B Yb2 C65B C66B 114.7(6) . .
C68B Yb2 C65B C64B -68.4(4) . .
C69B Yb2 C65B C64B -30.0(5) . .
C37B Yb2 C65B C64B -74.1(4) . .
C33B Yb2 C65B C64B -8.4(4) . .
C38B Yb2 C65B C64B -50.7(3) . .
C32B Yb2 C65B C64B -19.1(4) . .
C67B Yb2 C65B C64B -103.8(4) . .
C41B Yb2 C65B C64B -104.0(4) . .
C34B Yb2 C65B C64B 22.2(4) . .
C75B Yb2 C65B C64B -119.2(4) . .
C71B Yb2 C65B C64B -132.6(6) . .
C61B C60B C66B C59B -2(3) . .
C63B C60B C66B C59B -143.7(11) . .
C61B C60B C66B C65B 139.6(11) . .
C63B C60B C66B C65B -3(2) . .
C54B C59B C66B C60B 6(2) . .
C57B C59B C66B C60B 145.0(8) . .
C54B C59B C66B C65B -136.1(10) . .
C57B C59B C66B C65B 3.1(11) . .
C71B C65B C66B C60B 2.2(15) . .
C64B C65B C66B C60B -160.3(11) . .
Yb2 C65B C66B C60B -83.4(13) . .
C71B C65B C66B C59B 138.7(11) . .
C64B C65B C66B C59B -23.8(10) . .
Yb2 C65B C66B C59B 53.0(8) . .
C69B Yb2 C67B C68B 33.85(12) . .
C37B Yb2 C67B C68B -40.8(4) . .
C33B Yb2 C67B C68B 22.1(4) . .
C38B Yb2 C67B C68B -33.5(4) . .
C32B Yb2 C67B C68B -7.4(4) . .
C41B Yb2 C67B C68B -80.9(4) . .
C64B Yb2 C67B C68B 67.9(4) . .
C34B Yb2 C67B C68B 46.1(3) . .
C75B Yb2 C67B C68B -112.7(5) . .
C71B Yb2 C67B C68B 127.3(2) . .
C68B Yb2 C67B C71B -127.3(2) . .
C69B Yb2 C67B C71B -93.5(3) . .
C37B Yb2 C67B C71B -168.1(4) . .
C33B Yb2 C67B C71B -105.2(3) . .
C38B Yb2 C67B C71B -160.8(3) . .
C32B Yb2 C67B C71B -134.7(3) . .
C41B Yb2 C67B C71B 151.8(3) . .
C64B Yb2 C67B C71B -59.4(3) . .
C34B Yb2 C67B C71B -81.2(3) . .
C75B Yb2 C67B C71B 120.0(4) . .
C68B Yb2 C67B C75B 112.7(5) . .
C69B Yb2 C67B C75B 146.5(5) . .
C37B Yb2 C67B C75B 71.9(4) . .
C33B Yb2 C67B C75B 134.8(4) . .
C38B Yb2 C67B C75B 79.2(4) . .
C32B Yb2 C67B C75B 105.3(4) . .
C41B Yb2 C67B C75B 31.8(4) . .
C64B Yb2 C67B C75B -179.4(5) . .
C34B Yb2 C67B C75B 158.8(4) . .
C71B Yb2 C67B C75B -120.0(4) . .
C71B C67B C68B C69B -3.3 . .
C75B C67B C68B C69B -142.7(8) . .
Yb2 C67B C68B C69B -69.6(4) . .
C71B C67B C68B C37B 139.6(8) . .
C75B C67B C68B C37B 0.3(9) . .
Yb2 C67B C68B C37B 73.3(7) . .
C71B C67B C68B Yb2 66.3(4) . .
C75B C67B C68B Yb2 -73.1(7) . .
C41B C37B C68B C67B -1.9(6) . .
C38B C37B C68B C67B -143.9(4) . .
Yb2 C37B C68B C67B -80.3(5) . .
C41B C37B C68B C69B 140.8(4) . .
C38B C37B C68B C69B -1.2(7) . .
Yb2 C37B C68B C69B 62.4(4) . .
C41B C37B C68B Yb2 78.4(3) . .
C38B C37B C68B Yb2 -63.6(4) . .
C69B Yb2 C68B C67B -122.70(13) . .
C37B Yb2 C68B C67B 109.6(5) . .
C33B Yb2 C68B C67B -153.7(4) . .
C38B Yb2 C68B C67B 139.4(4) . .
C32B Yb2 C68B C67B 172.0(4) . .
C41B Yb2 C68B C67B 72.1(3) . .
C64B Yb2 C68B C67B -92.4(3) . .
C34B Yb2 C68B C67B -135.2(3) . .
C75B Yb2 C68B C67B 36.3(4) . .
C71B Yb2 C68B C67B -28.36(7) . .
C37B Yb2 C68B C69B -127.7(5) . .
C33B Yb2 C68B C69B -31.0(5) . .
C38B Yb2 C68B C69B -97.9(5) . .
C32B Yb2 C68B C69B -65.3(4) . .
C67B Yb2 C68B C69B 122.70(13) . .
C41B Yb2 C68B C69B -165.2(4) . .
C64B Yb2 C68B C69B 30.3(4) . .
C34B Yb2 C68B C69B -12.5(4) . .
C75B Yb2 C68B C69B 159.0(4) . .
C71B Yb2 C68B C69B 94.34(18) . .
C69B Yb2 C68B C37B 127.7(5) . .
C33B Yb2 C68B C37B 96.7(5) . .
C38B Yb2 C68B C37B 29.8(3) . .
C32B Yb2 C68B C37B 62.4(5) . .
C67B Yb2 C68B C37B -109.6(5) . .
C41B Yb2 C68B C37B -37.4(3) . .
C64B Yb2 C68B C37B 158.0(5) . .
C34B Yb2 C68B C37B 115.2(5) . .
C75B Yb2 C68B C37B -73.3(5) . .
C71B Yb2 C68B C37B -137.9(5) . .
C65B C64B C69B C68B 2.4(12) . .
C56B C64B C69B C68B 139.4(10) . .
Yb2 C64B C69B C68B 67.2(6) . .
C65B C64B C69B C33B -138.0(8) . .
C56B C64B C69B C33B -0.9(15) . .
Yb2 C64B C69B C33B -73.1(9) . .
C65B C64B C69B Yb2 -64.9(7) . .
C56B C64B C69B Yb2 72.2(10) . .
C67B C68B C69B C64B 0.3(10) . .
C37B C68B C69B C64B -137.9(12) . .
Yb2 C68B C69B C64B -75.2(9) . .
C67B C68B C69B C33B 137.0(9) . .
C37B C68B C69B C33B -1.2(7) . .
Yb2 C68B C69B C33B 61.5(8) . .
C67B C68B C69B Yb2 75.5(4) . .
C37B C68B C69B Yb2 -62.8(6) . .
C34B C33B C69B C64B 2.2(12) . .
C32B C33B C69B C64B 144.3(10) . .
Yb2 C33B C69B C64B 81.5(10) . .
C34B C33B C69B C68B -139.4(5) . .
C32B C33B C69B C68B 2.8(10) . .
Yb2 C33B C69B C68B -60.1(5) . .
C34B C33B C69B Yb2 -79.3(5) . .
C32B C33B C69B Yb2 62.9(7) . .
C68B Yb2 C69B C64B 123.5(6) . .
C37B Yb2 C69B C64B 153.6(7) . .
C33B Yb2 C69B C64B -109.9(8) . .
C38B Yb2 C69B C64B -171.8(6) . .
C32B Yb2 C69B C64B -139.0(7) . .
C67B Yb2 C69B C64B 91.9(6) . .
C41B Yb2 C69B C64B 135.1(6) . .
C34B Yb2 C69B C64B -72.6(6) . .
C75B Yb2 C69B C64B 107.6(6) . .
C71B Yb2 C69B C64B 59.4(6) . .
C37B Yb2 C69B C68B 30.1(3) . .
C33B Yb2 C69B C68B 126.6(7) . .
C38B Yb2 C69B C68B 64.7(3) . .
C32B Yb2 C69B C68B 97.5(4) . .
C67B Yb2 C69B C68B -31.62(8) . .
C41B Yb2 C69B C68B 11.5(3) . .
C64B Yb2 C69B C68B -123.5(6) . .
C34B Yb2 C69B C68B 163.8(5) . .
C75B Yb2 C69B C68B -15.9(3) . .
C71B Yb2 C69B C68B -64.19(10) . .
C68B Yb2 C69B C33B -126.6(7) . .
C37B Yb2 C69B C33B -96.5(7) . .
C38B Yb2 C69B C33B -61.8(6) . .
C32B Yb2 C69B C33B -29.1(4) . .
C67B Yb2 C69B C33B -158.2(6) . .
C41B Yb2 C69B C33B -115.0(6) . .
C64B Yb2 C69B C33B 109.9(8) . .
C34B Yb2 C69B C33B 37.3(4) . .
C75B Yb2 C69B C33B -142.5(6) . .
C71B Yb2 C69B C33B 169.3(7) . .
C60B C63B C70B C73B 142.6(15) . .
C77B C63B C70B C73B 2.0(13) . .
C60B C63B C70B C71B 2.3(18) . .
C77B C63B C70B C71B -138.3(7) . .
C66B C65B C71B C70B 0.3(10) . .
C64B C65B C71B C70B 162.2(4) . .
Yb2 C65B C71B C70B 108.8(4) . .
C66B C65B C71B C67B -162.8(7) . .
C64B C65B C71B C67B -0.9(9) . .
Yb2 C65B C71B C67B -54.3(6) . .
C66B C65B C71B Yb2 -108.5(7) . .
C64B C65B C71B Yb2 53.4(4) . .
C63B C70B C71B C65B -2.6(8) . .
C73B C70B C71B C65B -139.1(13) . .
C63B C70B C71B C67B 160.5(12) . .
C73B C70B C71B C67B 24.0(8) . .
C63B C70B C71B Yb2 85.3(10) . .
C73B C70B C71B Yb2 -51.2(8) . .
C68B C67B C71B C65B 3.5(9) . .
C75B C67B C71B C65B 138.2(11) . .
Yb2 C67B C71B C65B 59.2(8) . .
C68B C67B C71B C70B -160.1 . .
C75B C67B C71B C70B -25.5(9) . .
Yb2 C67B C71B C70B -104.5(3) . .
C68B C67B C71B Yb2 -55.6(3) . .
C75B C67B C71B Yb2 79.0(9) . .
C68B Yb2 C71B C65B -98.1(6) . .
C69B Yb2 C71B C65B -60.0(6) . .
C37B Yb2 C71B C65B -119.7(6) . .
C33B Yb2 C71B C65B -54.1(5) . .
C38B Yb2 C71B C65B -108.9(6) . .
C32B Yb2 C71B C65B -77.2(6) . .
C67B Yb2 C71B C65B -129.0(6) . .
C41B Yb2 C71B C65B -150.5(6) . .
C64B Yb2 C71B C65B -26.8(4) . .
C34B Yb2 C71B C65B -24.5(6) . .
C75B Yb2 C71B C65B -162.7(6) . .
C68B Yb2 C71B C70B 143.15(14) . .
C69B Yb2 C71B C70B -178.73(13) . .
C37B Yb2 C71B C70B 121.6(3) . .
C33B Yb2 C71B C70B -172.9(3) . .
C38B Yb2 C71B C70B 132.4(4) . .
C32B Yb2 C71B C70B 164.1(4) . .
C67B Yb2 C71B C70B 112.26(15) . .
C41B Yb2 C71B C70B 90.7(3) . .
C64B Yb2 C71B C70B -145.5(4) . .
C34B Yb2 C71B C70B -143.2(3) . .
C75B Yb2 C71B C70B 78.5(4) . .
C68B Yb2 C71B C67B 30.88(15) . .
C69B Yb2 C71B C67B 69.0(3) . .
C37B Yb2 C71B C67B 9.3(3) . .
C33B Yb2 C71B C67B 74.8(3) . .
C38B Yb2 C71B C67B 20.1(3) . .
C32B Yb2 C71B C67B 51.8(4) . .
C41B Yb2 C71B C67B -21.5(2) . .
C64B Yb2 C71B C67B 102.2(4) . .
C34B Yb2 C71B C67B 104.5(3) . .
C75B Yb2 C71B C67B -33.7(4) . .
C40B C39B C72B C80B -135.5(13) . .
C18B C39B C72B C80B 3.3(17) . .
C40B C39B C72B C74B 9.0(19) . .
C18B C39B C72B C74B 147.8(15) . .
C63B C70B C73B C74B -146.3(8) . .
C71B C70B C73B C74B -5.2(10) . .
C63B C70B C73B C78B -2.9(12) . .
C71B C70B C73B C78B 138.2(7) . .
C80B C72B C74B C75B 151.1(13) . .
C39B C72B C74B C75B 7(2) . .
C80B C72B C74B C73B -10(2) . .
C39B C72B C74B C73B -153.7(12) . .
C78B C73B C74B C72B 8.9(17) . .
C70B C73B C74B C72B 148.5(15) . .
C78B C73B C74B C75B -152.0 . .
C70B C73B C74B C75B -12.3(12) . .
C37B C41B C75B C74B -147.6(6) . .
C40B C41B C75B C74B -6.8(10) . .
Yb2 C41B C75B C74B -87.7(7) . .
C37B C41B C75B C67B -2.6(12) . .
C40B C41B C75B C67B 138.2(8) . .
Yb2 C41B C75B C67B 57.3(9) . .
C37B C41B C75B Yb2 -59.9(3) . .
C40B C41B C75B Yb2 80.9(4) . .
C72B C74B C75B C41B -8.7(13) . .
C73B C74B C75B C41B 152.4(10) . .
C72B C74B C75B C67B -150.3(16) . .
C73B C74B C75B C67B 10.8(15) . .
C72B C74B C75B Yb2 -80.5(12) . .
C73B C74B C75B Yb2 80.6(9) . .
C68B C67B C75B C41B 1.5(12) . .
C71B C67B C75B C41B -138.5(8) . .
Yb2 C67B C75B C41B -58.4(10) . .
C68B C67B C75B C74B 148.0(9) . .
C71B C67B C75B C74B 8.0(14) . .
Yb2 C67B C75B C74B 88.1(10) . .
C68B C67B C75B Yb2 59.9(4) . .
C71B C67B C75B Yb2 -80.1(6) . .
C68B Yb2 C75B C41B 82.0(6) . .
C69B Yb2 C75B C41B 93.5(7) . .
C37B Yb2 C75B C41B 38.1(5) . .
C33B Yb2 C75B C41B 73.2(8) . .
C38B Yb2 C75B C41B 25.3(7) . .
C32B Yb2 C75B C41B 40.7(8) . .
C67B Yb2 C75B C41B 120.8(8) . .
C64B Yb2 C75B C41B 121.3(8) . .
C34B Yb2 C75B C41B 93.2(9) . .
C71B Yb2 C75B C41B 153.7(9) . .
C68B Yb2 C75B C74B -156.4(8) . .
C69B Yb2 C75B C74B -145.0(6) . .
C37B Yb2 C75B C74B 159.7(8) . .
C33B Yb2 C75B C74B -165.2(5) . .
C38B Yb2 C75B C74B 146.9(6) . .
C32B Yb2 C75B C74B 162.2(5) . .
C67B Yb2 C75B C74B -117.7(7) . .
C41B Yb2 C75B C74B 121.6(11) . .
C64B Yb2 C75B C74B -117.1(6) . .
C34B Yb2 C75B C74B -145.2(5) . .
C71B Yb2 C75B C74B -84.7(5) . .
C68B Yb2 C75B C67B -38.7(3) . .
C69B Yb2 C75B C67B -27.3(4) . .
C37B Yb2 C75B C67B -82.6(5) . .
C33B Yb2 C75B C67B -47.6(5) . .
C38B Yb2 C75B C67B -95.4(5) . .
C32B Yb2 C75B C67B -80.1(5) . .
C41B Yb2 C75B C67B -120.8(8) . .
C64B Yb2 C75B C67B 0.6(4) . .
C34B Yb2 C75B C67B -27.5(6) . .
C71B Yb2 C75B C67B 32.9(3) . .
C09B C11B C76B C62B -128.3(9) . .
C51B C11B C76B C62B 8.2(14) . .
C09B C11B C76B C77B 14.3(13) . .
C51B C11B C76B C77B 150.8(9) . .
C50B C62B C76B C11B -0.2(15) . .
C61B C62B C76B C11B 142.2(10) . .
C50B C62B C76B C77B -143.0(8) . .
C61B C62B C76B C77B -0.6(14) . .
C11B C76B C77B C78B -4.8(14) . .
C62B C76B C77B C78B 137.2(14) . .
C11B C76B C77B C63B -143.6(12) . .
C62B C76B C77B C63B -1.5(10) . .
C70B C63B C77B C78B -0.4(13) . .
C60B C63B C77B C78B -141.8(13) . .
C70B C63B C77B C76B 143.5(8) . .
C60B C63B C77B C76B 2.0(15) . .
C74B C73B C78B C79B 3.4(19) . .
C70B C73B C78B C79B -140.5(15) . .
C74B C73B C78B C77B 146.6 . .
C70B C73B C78B C77B 2.7(12) . .
C76B C77B C78B C79B -2.0(17) . .
C63B C77B C78B C79B 142.5(14) . .
C76B C77B C78B C73B -145.9 . .
C63B C77B C78B C73B -1.4(12) . .
C73B C78B C79B C09B 138.8(15) . .
C77B C78B C79B C09B 0(2) . .
C73B C78B C79B C80B -13(2) . .
C77B C78B C79B C80B -152.1(15) . .
C08B C09B C79B C78B -153.0(13) . .
C11B C09B C79B C78B 9(2) . .
C08B C09B C79B C80B -2(3) . .
C11B C09B C79B C80B 159.3(16) . .
C39B C72B C80B C79B 145(2) . .
C74B C72B C80B C79B -1(3) . .
C39B C72B C80B C05B -2(2) . .
C74B C72B C80B C05B -147.3(16) . .
C78B C79B C80B C72B 13(3) . .
C09B C79B C80B C72B -140(2) . .
C78B C79B C80B C05B 155.3(18) . .
C09B C79B C80B C05B 2(3) . .
C18B C05B C80B C72B -1(2) . .
C07B C05B C80B C72B 149.6(17) . .
C18B C05B C80B C79B -151(2) . .
C07B C05B C80B C79B 0(3) . .
C3Y C1Y C2Y C3Y 0.5(19) 2_677 .
C1Y C2Y C3Y C1Y -0.5(18) . 2_677
C6Z C1Z C2Z C3Z 0.7(14) . .
C1Z C2Z C3Z C4Z -2.1(14) . .
C2Z C3Z C4Z C5Z 0.6(15) . .
C3Z C4Z C5Z C6Z 2.3(15) . .
C2Z C1Z C6Z C5Z 2.2(13) . .
C4Z C5Z C6Z C1Z -3.7(14) . .
